data_1507980
loop_
_publ_author_name
'Ousaka, Naoki'
'Takeyama, Yuki'
'Iida, Hiroki'
'Yashima, Eiji'

_publ_section_title
;
 Chiral information harvesting in dendritic metallopeptides.
;
_journal_issue 11
_journal_name_full 'Nature chemistry'
_journal_page_first 856
_journal_page_last 861
_journal_paper_doi 10.1038/nchem.1146
_journal_volume 3
_journal_year 2011
_chemical_absolute_configuration rmad
_chemical_formula_moiety 'C237 H348 Cl2 Fe N42 O48, 9(C2 H3 N) 4(O) (NaCl)'
_chemical_formula_sum 'C246 H375 Cl3 Fe N51 Na O52'
_chemical_formula_weight 5064.16
_chemical_name_common C3(Cl)2
_chemical_name_systematic
; 
 ? 
;
_space_group_IT_number 19
_symmetry_cell_setting orthorhombic
_symmetry_space_group_name_Hall 'P 2ac 2ab'
_symmetry_space_group_name_H-M 'P 21 21 21'
_atom_sites_solution_hydrogens geom
_atom_sites_solution_primary direct
_atom_sites_solution_secondary difmap
_audit_creation_method SHELXL-97
_cell_angle_alpha 90.00
_cell_angle_beta 90.00
_cell_angle_gamma 90.00
_cell_formula_units_Z 4
_cell_length_a 19.1682(12)
_cell_length_b 36.703(2)
_cell_length_c 40.905(3)
_cell_measurement_reflns_used 9788
_cell_measurement_temperature 93(2)
_cell_measurement_theta_max 21.99
_cell_measurement_theta_min 2.20
_cell_volume 28778(3)
_computing_cell_refinement 'Bruker APEX2 (Bruker AXS, 2010)'
_computing_data_collection 'Bruker APEX2 (Bruker AXS, 2010)'
_computing_data_reduction 'Bruker SAINT (Bruker AXS, 2004)'
_computing_molecular_graphics 'Brukre SHELXTL (Bruker AXS,2008)'
_computing_publication_material 'Bruker XCIF (Bruker AXS, 2008)'
_computing_structure_refinement 'SHELXL-97 (Sheldrick, 1997)'
_computing_structure_solution 'SHELXS-97 (Sheldrick, 1997)'
_diffrn_ambient_temperature 93(2)
_diffrn_detector_area_resol_mean 8.333
_diffrn_measured_fraction_theta_full 0.998
_diffrn_measured_fraction_theta_max 0.998
_diffrn_measurement_device_type 'Bruker APEXII CCD area detector'
_diffrn_measurement_method 'phi and omega scans'
_diffrn_radiation_monochromator 'Bruker Helios multilayer confocal mirror'
_diffrn_radiation_source 'Bruker TXS fine-focus rotating anode'
_diffrn_radiation_type MoK\a
_diffrn_radiation_wavelength 0.71073
_diffrn_reflns_av_R_equivalents 0.0642
_diffrn_reflns_av_sigmaI/netI 0.0962
_diffrn_reflns_limit_h_max 19
_diffrn_reflns_limit_h_min -19
_diffrn_reflns_limit_k_max 22
_diffrn_reflns_limit_k_min -36
_diffrn_reflns_limit_l_max 38
_diffrn_reflns_limit_l_min -40
_diffrn_reflns_number 88376
_diffrn_reflns_theta_full 20.82
_diffrn_reflns_theta_max 20.82
_diffrn_reflns_theta_min 1.11
_exptl_absorpt_coefficient_mu 0.158
_exptl_absorpt_correction_T_max 0.9874
_exptl_absorpt_correction_T_min 0.9721
_exptl_absorpt_correction_type empirical
_exptl_crystal_colour violet
_exptl_crystal_density_diffrn 1.169
_exptl_crystal_density_method 'not measured'
_exptl_crystal_description block
_exptl_crystal_F_000 10848
_exptl_crystal_size_max 0.18
_exptl_crystal_size_mid 0.09
_exptl_crystal_size_min 0.08
_refine_diff_density_max 1.026
_refine_diff_density_min -0.510
_refine_diff_density_rms 0.102
_refine_ls_abs_structure_details 'Flack H D (1983), Acta Cryst. A39, 876-881'
_refine_ls_abs_structure_Flack 0.03(4)
_refine_ls_extinction_coef 0.00074(11)
_refine_ls_extinction_expression Fc^*^=kFc[1+0.001xFc^2^\l^3^/sin(2\q)]^-1/4^
_refine_ls_extinction_method SHELXL
_refine_ls_goodness_of_fit_ref 1.173
_refine_ls_hydrogen_treatment 'no refined H'
_refine_ls_matrix_type full
_refine_ls_number_parameters 3026
_refine_ls_number_reflns 30014
_refine_ls_number_restraints 3207
_refine_ls_restrained_S_all 1.226
_refine_ls_R_factor_all 0.1644
_refine_ls_R_factor_gt 0.1096
_refine_ls_shift/su_max 0.000
_refine_ls_shift/su_mean 0.000
_refine_ls_structure_factor_coef Fsqd
_refine_ls_weighting_details 'calc w=1/[\s^2^(Fo^2^)+(0.2000P)^2^+0.0000P] where P=(Fo^2^+2Fc^2^)/3'
_refine_ls_weighting_scheme calc
_refine_ls_wR_factor_gt 0.2812
_refine_ls_wR_factor_ref 0.3283
_reflns_number_gt 19014
_reflns_number_total 30014
_reflns_threshold_expression >2sigma(I)
_cod_data_source_file nchem.1146-s2.cif
_cod_data_source_block C3Cl2
_cod_depositor_comments
;
The following automatic conversions were performed:

'_symmetry_cell_setting' value 'Orthorhombic' changed to
'orthorhombic' according to
/home/saulius/struct/CIF-dictionaries/cif_core.dic dictionary named
'cif_core.dic' version 2.4.1 from 2010-06-29.

Automatic conversion script
Id: cif_fix_values 1891 2012-01-12 08:04:46Z andrius 
;
_cod_original_cell_volume 28779(3)
_cod_original_sg_symbol_H-M 'P2(1)2(1)2(1) '
_cod_database_code 1507980

loop_
_symmetry_equiv_pos_as_xyz
'x, y, z'
'-x+1/2, -y, z+1/2'
'-x, y+1/2, -z+1/2'
'x+1/2, -y+1/2, -z'

loop_
_atom_site_label
_atom_site_type_symbol
_atom_site_fract_x
_atom_site_fract_y
_atom_site_fract_z
_atom_site_U_iso_or_equiv
_atom_site_adp_type
_atom_site_occupancy
_atom_site_symmetry_multiplicity
_atom_site_calc_flag
_atom_site_refinement_flags
C1A C 0.5447(5) 0.6137(2) 0.6303(2) 0.032(3) Uani 1 1 d DU
C2A C 0.5555(5) 0.6468(3) 0.6168(2) 0.043(3) Uani 1 1 d DU
H2A H 0.5226 0.6658 0.6203 0.052 Uiso 1 1 calc R
C3A C 0.6155(5) 0.6534(3) 0.5975(3) 0.047(3) Uani 1 1 d DU
H3A H 0.6250 0.6770 0.5890 0.056 Uiso 1 1 calc R
C4A C 0.6593(5) 0.6248(3) 0.5913(2) 0.044(3) Uani 1 1 d DU
C5A C 0.6466(5) 0.5919(3) 0.6066(2) 0.041(3) Uani 1 1 d DU
H5A H 0.6789 0.5727 0.6032 0.049 Uiso 1 1 calc R
C6A C 0.7215(5) 0.6302(3) 0.5698(3) 0.053(3) Uani 1 1 d DU
C7A C 0.8062(7) 0.6018(3) 0.5326(3) 0.072(4) Uani 1 1 d DU
C8A C 0.8691(8) 0.6053(5) 0.5550(4) 0.123(6) Uani 1 1 d DU
H8AC H 0.8659 0.6281 0.5673 0.185 Uiso 1 1 calc R
H8AB H 0.9118 0.6054 0.5418 0.185 Uiso 1 1 calc R
H8AA H 0.8702 0.5847 0.5702 0.185 Uiso 1 1 calc R
C9A C 0.8074(9) 0.5666(4) 0.5125(4) 0.110(5) Uani 1 1 d DU
H9AA H 0.7659 0.5656 0.4985 0.165 Uiso 1 1 calc R
H9AB H 0.8076 0.5456 0.5272 0.165 Uiso 1 1 calc R
H9AC H 0.8494 0.5662 0.4988 0.165 Uiso 1 1 calc R
C10A C 0.8029(7) 0.6331(3) 0.5089(3) 0.058(3) Uani 1 1 d DU
C11A C 0.7290(5) 0.6703(3) 0.4736(3) 0.060(3) Uani 1 1 d DU
C12A C 0.6544(5) 0.6838(3) 0.4746(3) 0.073(4) Uani 1 1 d DU
H12A H 0.6496 0.7049 0.4597 0.088 Uiso 1 1 calc R
H12B H 0.6437 0.6924 0.4970 0.088 Uiso 1 1 calc R
C13A C 0.5997(6) 0.6538(3) 0.4647(3) 0.068(4) Uani 1 1 d DU
H13A H 0.6002 0.6339 0.4810 0.081 Uiso 1 1 calc R
H13B H 0.5524 0.6646 0.4643 0.081 Uiso 1 1 calc R
C14A C 0.6167(6) 0.6386(4) 0.4316(3) 0.071(4) Uani 1 1 d DU
H14B H 0.5846 0.6183 0.4265 0.085 Uiso 1 1 calc R
H14A H 0.6101 0.6578 0.4148 0.085 Uiso 1 1 calc R
C15A C 0.6898(6) 0.6254(3) 0.4304(3) 0.075(4) Uani 1 1 d DU
H15A H 0.6999 0.6163 0.4081 0.090 Uiso 1 1 calc R
H15B H 0.6947 0.6046 0.4456 0.090 Uiso 1 1 calc R
C16A C 0.7453(6) 0.6552(3) 0.4396(3) 0.062(3) Uani 1 1 d DU
H16A H 0.7926 0.6444 0.4395 0.075 Uiso 1 1 calc R
H16B H 0.7441 0.6751 0.4233 0.075 Uiso 1 1 calc R
C17A C 0.7762(6) 0.7037(3) 0.4814(3) 0.058(3) Uani 1 1 d DU
C18A C 0.8054(6) 0.7481(3) 0.5258(3) 0.070(4) Uani 1 1 d DU
C19A C 0.8004(8) 0.7485(4) 0.5631(3) 0.078(4) Uani 1 1 d DU
H19A H 0.7516 0.7456 0.5697 0.117 Uiso 1 1 calc R
H19C H 0.8183 0.7717 0.5715 0.117 Uiso 1 1 calc R
H19B H 0.8281 0.7284 0.5721 0.117 Uiso 1 1 calc R
C20A C 0.7641(8) 0.7798(4) 0.5111(3) 0.087(5) Uani 1 1 d DU
H20B H 0.7147 0.7772 0.5168 0.131 Uiso 1 1 calc R
H20A H 0.7694 0.7796 0.4873 0.131 Uiso 1 1 calc R
H20C H 0.7819 0.8028 0.5198 0.131 Uiso 1 1 calc R
C21A C 0.8836(6) 0.7518(4) 0.5160(3) 0.068(4) Uani 1 1 d DU
C22A C 0.9972(5) 0.7242(3) 0.5047(2) 0.050(3) Uani 1 1 d DU
C23A C 1.0419(7) 0.7390(3) 0.5337(3) 0.076(4) Uani 1 1 d DU
H23A H 1.0911 0.7415 0.5266 0.091 Uiso 1 1 calc R
H23B H 1.0248 0.7635 0.5399 0.091 Uiso 1 1 calc R
C24A C 1.0382(7) 0.7143(3) 0.5625(3) 0.073(4) Uani 1 1 d DU
H24A H 0.9892 0.7122 0.5700 0.088 Uiso 1 1 calc R
H24B H 1.0662 0.7245 0.5807 0.088 Uiso 1 1 calc R
C25A C 1.0662(8) 0.6761(3) 0.5534(3) 0.089(4) Uani 1 1 d DU
H25B H 1.1160 0.6781 0.5473 0.106 Uiso 1 1 calc R
H25A H 1.0628 0.6599 0.5726 0.106 Uiso 1 1 calc R
C26A C 1.0263(7) 0.6601(3) 0.5257(3) 0.071(4) Uani 1 1 d DU
H26B H 0.9779 0.6551 0.5329 0.085 Uiso 1 1 calc R
H26A H 1.0478 0.6367 0.5193 0.085 Uiso 1 1 calc R
C27A C 1.0251(7) 0.6857(3) 0.4965(3) 0.068(4) Uani 1 1 d DU
H27A H 0.9956 0.6749 0.4792 0.081 Uiso 1 1 calc R
H27B H 1.0730 0.6880 0.4877 0.081 Uiso 1 1 calc R
C28A C 1.0100(7) 0.7482(3) 0.4751(3) 0.058(3) Uani 1 1 d DU
C29A C 0.9769(6) 0.7575(3) 0.4182(3) 0.061(3) Uani 1 1 d DU
H29 H 1.0145 0.7760 0.4219 0.073 Uiso 1 1 calc R
C30A C 1.0073(6) 0.7285(3) 0.3944(4) 0.086(4) Uani 1 1 d DU
H30 H 1.0124 0.7405 0.3726 0.103 Uiso 1 1 calc R
C31A C 0.9525(7) 0.6978(4) 0.3904(4) 0.097(5) Uani 1 1 d DU
H31A H 0.9700 0.6795 0.3750 0.146 Uiso 1 1 calc R
H31B H 0.9089 0.7082 0.3821 0.146 Uiso 1 1 calc R
H31C H 0.9439 0.6863 0.4117 0.146 Uiso 1 1 calc R
C32A C 1.0795(7) 0.7139(4) 0.4040(4) 0.104(5) Uani 1 1 d DU
H32A H 1.0953 0.6964 0.3875 0.156 Uiso 1 1 calc R
H32B H 1.0767 0.7019 0.4253 0.156 Uiso 1 1 calc R
H32C H 1.1126 0.7342 0.4052 0.156 Uiso 1 1 calc R
C33A C 0.9174(6) 0.7772(3) 0.4023(3) 0.057(3) Uani 1 1 d DU
C34A C 0.7922(6) 0.7927(3) 0.3983(3) 0.058(3) Uani 1 1 d DU
C35A C 0.7910(7) 0.8329(3) 0.4086(3) 0.065(4) Uani 1 1 d DU
H35C H 0.8344 0.8447 0.4017 0.098 Uiso 1 1 calc R
H35B H 0.7867 0.8345 0.4325 0.098 Uiso 1 1 calc R
H35A H 0.7512 0.8451 0.3984 0.098 Uiso 1 1 calc R
C36A C 0.7265(7) 0.7748(4) 0.4084(3) 0.078(4) Uani 1 1 d DU
H36A H 0.7271 0.7493 0.4013 0.116 Uiso 1 1 calc R
H36B H 0.6869 0.7873 0.3983 0.116 Uiso 1 1 calc R
H36C H 0.7221 0.7758 0.4323 0.116 Uiso 1 1 calc R
C37A C 0.7964(7) 0.7892(4) 0.3620(3) 0.066(4) Uani 1 1 d DU
C38A C 0.8177(8) 0.7539(4) 0.3145(3) 0.090(5) Uani 1 1 d DU
H38A H 0.8298 0.7288 0.3086 0.135 Uiso 1 1 calc R
H38C H 0.8537 0.7705 0.3062 0.135 Uiso 1 1 calc R
H38B H 0.7726 0.7602 0.3047 0.135 Uiso 1 1 calc R
C1B C 0.4833(5) 0.6028(3) 0.6492(2) 0.038(3) Uani 1 1 d DU
C2B C 0.4245(5) 0.6230(3) 0.6523(2) 0.044(3) Uani 1 1 d DU
H2B H 0.4223 0.6469 0.6436 0.053 Uiso 1 1 calc R
C3B C 0.3676(5) 0.6081(3) 0.6684(2) 0.042(3) Uani 1 1 d DU
H3B H 0.3252 0.6214 0.6700 0.050 Uiso 1 1 calc R
C4B C 0.3729(4) 0.5740(2) 0.6820(2) 0.036(3) Uani 1 1 d DU
C5B C 0.4354(5) 0.5561(3) 0.6792(2) 0.036(3) Uani 1 1 d DU
H5B H 0.4399 0.5330 0.6894 0.043 Uiso 1 1 calc R
C6B C 0.3131(5) 0.5585(3) 0.6994(3) 0.045(3) Uani 1 1 d DU
C7B C 0.2752(5) 0.5257(3) 0.7488(2) 0.050(3) Uani 1 1 d DU
C8B C 0.3091(6) 0.5169(3) 0.7821(3) 0.061(4) Uani 1 1 d DU
H8BC H 0.3278 0.5393 0.7917 0.092 Uiso 1 1 calc R
H8BA H 0.3471 0.4994 0.7788 0.092 Uiso 1 1 calc R
H8BB H 0.2741 0.5064 0.7967 0.092 Uiso 1 1 calc R
C9B C 0.2471(6) 0.4902(3) 0.7341(3) 0.059(3) Uani 1 1 d DU
H9BA H 0.2260 0.4952 0.7128 0.089 Uiso 1 1 calc R
H9BC H 0.2118 0.4798 0.7487 0.089 Uiso 1 1 calc R
H9BB H 0.2855 0.4728 0.7314 0.089 Uiso 1 1 calc R
C10B C 0.2152(6) 0.5521(3) 0.7540(3) 0.053(3) Uani 1 1 d DU
C11B C 0.1824(6) 0.6170(3) 0.7611(3) 0.066(4) Uani 1 1 d DU
C12B C 0.2157(6) 0.6535(3) 0.7520(3) 0.070(4) Uani 1 1 d DU
H12D H 0.1791 0.6725 0.7507 0.084 Uiso 1 1 calc R
H12C H 0.2381 0.6516 0.7303 0.084 Uiso 1 1 calc R
C13B C 0.2709(7) 0.6648(4) 0.7778(3) 0.091(5) Uani 1 1 d DU
H13C H 0.3127 0.6493 0.7748 0.110 Uiso 1 1 calc R
H13D H 0.2851 0.6903 0.7734 0.110 Uiso 1 1 calc R
C14B C 0.2483(8) 0.6621(4) 0.8125(3) 0.095(5) Uani 1 1 d DU
H14D H 0.2893 0.6663 0.8267 0.115 Uiso 1 1 calc R
H14C H 0.2142 0.6818 0.8169 0.115 Uiso 1 1 calc R
C15B C 0.2166(7) 0.6271(4) 0.8213(3) 0.093(5) Uani 1 1 d DU
H15D H 0.1980 0.6284 0.8439 0.112 Uiso 1 1 calc R
H15C H 0.2523 0.6077 0.8205 0.112 Uiso 1 1 calc R
C16B C 0.1555(6) 0.6181(4) 0.7966(3) 0.076(4) Uani 1 1 d DU
H16C H 0.1349 0.5942 0.8023 0.091 Uiso 1 1 calc R
H16D H 0.1185 0.6368 0.7986 0.091 Uiso 1 1 calc R
C17B C 0.1199(6) 0.6124(3) 0.7373(3) 0.056(3) Uani 1 1 d DU
C18B C 0.0787(6) 0.5989(3) 0.6821(3) 0.066(4) Uani 1 1 d DU
C19B C 0.1103(7) 0.5779(4) 0.6539(3) 0.087(5) Uani 1 1 d DU
H19E H 0.1242 0.5536 0.6614 0.130 Uiso 1 1 calc R
H19F H 0.1513 0.5909 0.6456 0.130 Uiso 1 1 calc R
H19D H 0.0758 0.5755 0.6363 0.130 Uiso 1 1 calc R
C20B C 0.0574(7) 0.6380(3) 0.6723(4) 0.089(5) Uani 1 1 d DU
H20E H 0.0987 0.6514 0.6648 0.134 Uiso 1 1 calc R
H20F H 0.0371 0.6505 0.6913 0.134 Uiso 1 1 calc R
H20D H 0.0229 0.6369 0.6547 0.134 Uiso 1 1 calc R
C21B C 0.0146(6) 0.5779(3) 0.6949(3) 0.051(3) Uani 1 1 d DU
C22B C -0.0295(5) 0.5256(3) 0.7262(2) 0.047(3) Uani 1 1 d DU
C23B C -0.0544(5) 0.5040(3) 0.6967(3) 0.055(3) Uani 1 1 d DU
H23D H -0.0973 0.4905 0.7027 0.066 Uiso 1 1 calc R
H23C H -0.0666 0.5212 0.6789 0.066 Uiso 1 1 calc R
C24B C -0.0010(6) 0.4775(3) 0.6843(3) 0.069(4) Uani 1 1 d DU
H24D H 0.0406 0.4909 0.6764 0.083 Uiso 1 1 calc R
H24C H -0.0205 0.4636 0.6656 0.083 Uiso 1 1 calc R
C25B C 0.0199(7) 0.4514(3) 0.7113(3) 0.072(4) Uani 1 1 d DU
H25D H -0.0214 0.4374 0.7186 0.087 Uiso 1 1 calc R
H25C H 0.0550 0.4339 0.7030 0.087 Uiso 1 1 calc R
C26B C 0.0500(6) 0.4723(3) 0.7399(3) 0.060(3) Uani 1 1 d DU
H26D H 0.0936 0.4845 0.7330 0.072 Uiso 1 1 calc R
H26C H 0.0617 0.4551 0.7577 0.072 Uiso 1 1 calc R
C27B C -0.0012(6) 0.5006(3) 0.7525(3) 0.056(3) Uani 1 1 d DU
H27D H -0.0408 0.4879 0.7631 0.067 Uiso 1 1 calc R
H27C H 0.0222 0.5155 0.7694 0.067 Uiso 1 1 calc R
C28B C -0.0879(6) 0.5482(3) 0.7420(3) 0.053(3) Uani 1 1 d DU
C29B C -0.1154(7) 0.5964(3) 0.7814(3) 0.062(3) Uani 1 1 d DU
H29A H -0.1629 0.5857 0.7782 0.075 Uiso 1 1 calc R
C30B C -0.0948(8) 0.5899(3) 0.8182(3) 0.083(4) Uani 1 1 d DU
H30A H -0.0444 0.5963 0.8208 0.100 Uiso 1 1 calc R
C31B C -0.1369(11) 0.6124(5) 0.8428(5) 0.153(8) Uani 1 1 d DU
H31F H -0.1207 0.6069 0.8650 0.229 Uiso 1 1 calc R
H31D H -0.1865 0.6062 0.8409 0.229 Uiso 1 1 calc R
H31E H -0.1304 0.6384 0.8383 0.229 Uiso 1 1 calc R
C32B C -0.1039(10) 0.5496(4) 0.8270(4) 0.112(6) Uani 1 1 d DU
H32F H -0.0905 0.5458 0.8499 0.168 Uiso 1 1 calc R
H32D H -0.0743 0.5347 0.8128 0.168 Uiso 1 1 calc R
H32E H -0.1528 0.5426 0.8240 0.168 Uiso 1 1 calc R
C33B C -0.1212(7) 0.6375(3) 0.7741(3) 0.059(3) Uani 1 1 d DU
C34B C -0.0535(7) 0.6960(4) 0.7706(3) 0.086(4) Uani 1 1 d DU
C35B C -0.0791(9) 0.7138(5) 0.8011(4) 0.113(6) Uani 1 1 d DU
H35F H -0.0746 0.7403 0.7990 0.169 Uiso 1 1 calc R
H35E H -0.0515 0.7053 0.8197 0.169 Uiso 1 1 calc R
H35D H -0.1283 0.7075 0.8045 0.169 Uiso 1 1 calc R
C36B C 0.0201(8) 0.7054(5) 0.7648(5) 0.134(7) Uani 1 1 d DU
H36F H 0.0250 0.7319 0.7638 0.202 Uiso 1 1 calc R
H36D H 0.0355 0.6946 0.7441 0.202 Uiso 1 1 calc R
H36E H 0.0486 0.6959 0.7828 0.202 Uiso 1 1 calc R
C37B C -0.0946(8) 0.7053(5) 0.7421(4) 0.103(5) Uani 1 1 d DU
C38B C -0.1340(14) 0.6922(7) 0.6893(6) 0.172(9) Uani 1 1 d DU
H38D H -0.1309 0.6715 0.6743 0.258 Uiso 1 1 calc R
H38E H -0.1123 0.7136 0.6793 0.258 Uiso 1 1 calc R
H38F H -0.1832 0.6974 0.6940 0.258 Uiso 1 1 calc R
C1C C 0.5158(5) 0.4780(3) 0.6389(2) 0.031(2) Uani 1 1 d DU
C2C C 0.4849(5) 0.4522(3) 0.6213(2) 0.038(3) Uani 1 1 d DU
H2C H 0.4705 0.4302 0.6315 0.045 Uiso 1 1 calc R
C3C C 0.4734(6) 0.4574(3) 0.5878(2) 0.051(3) Uani 1 1 d DU
H3C H 0.4490 0.4394 0.5756 0.061 Uiso 1 1 calc R
C4C C 0.4973(5) 0.4881(3) 0.5727(2) 0.038(3) Uani 1 1 d DU
C5C C 0.5267(5) 0.5143(3) 0.5925(2) 0.037(3) Uani 1 1 d DU
H5C H 0.5413 0.5365 0.5828 0.044 Uiso 1 1 calc R
C6C C 0.4885(5) 0.4908(3) 0.5369(2) 0.040(3) Uani 1 1 d DU
C7C C 0.5279(6) 0.5140(3) 0.4841(3) 0.064(4) Uani 1 1 d DU
C8C C 0.5748(7) 0.4816(3) 0.4744(3) 0.079(4) Uani 1 1 d DU
H8CB H 0.5524 0.4587 0.4810 0.119 Uiso 1 1 calc R
H8CC H 0.6201 0.4838 0.4853 0.119 Uiso 1 1 calc R
H8CA H 0.5815 0.4815 0.4506 0.119 Uiso 1 1 calc R
C9C C 0.5613(7) 0.5498(3) 0.4736(3) 0.077(4) Uani 1 1 d DU
H9CB H 0.5310 0.5701 0.4800 0.115 Uiso 1 1 calc R
H9CA H 0.5674 0.5499 0.4498 0.115 Uiso 1 1 calc R
H9CC H 0.6068 0.5524 0.4842 0.115 Uiso 1 1 calc R
C10C C 0.4542(6) 0.5140(3) 0.4708(3) 0.058(3) Uani 1 1 d DU
C11C C 0.3738(7) 0.4915(3) 0.4294(3) 0.082(4) Uani 1 1 d DU
C12C C 0.3707(9) 0.4564(4) 0.4089(4) 0.125(6) Uani 1 1 d DU
H12E H 0.3654 0.4351 0.4236 0.150 Uiso 1 1 calc R
H12F H 0.4147 0.4535 0.3966 0.150 Uiso 1 1 calc R
C13C C 0.3078(12) 0.4580(6) 0.3845(6) 0.198(9) Uani 1 1 d DU
H13E H 0.3050 0.4349 0.3721 0.238 Uiso 1 1 calc R
H13F H 0.2637 0.4611 0.3968 0.238 Uiso 1 1 calc R
C14C C 0.3175(16) 0.4896(6) 0.3611(5) 0.219(10) Uani 1 1 d DU
H14F H 0.3621 0.4867 0.3492 0.263 Uiso 1 1 calc R
H14E H 0.2791 0.4896 0.3449 0.263 Uiso 1 1 calc R
C15C C 0.3178(10) 0.5245(5) 0.3792(4) 0.139(7) Uani 1 1 d DU
H15E H 0.2717 0.5284 0.3895 0.166 Uiso 1 1 calc R
H15F H 0.3263 0.5448 0.3637 0.166 Uiso 1 1 calc R
C16C C 0.3758(8) 0.5247(4) 0.4063(4) 0.108(5) Uani 1 1 d DU
H16E H 0.4221 0.5256 0.3956 0.130 Uiso 1 1 calc R
H16F H 0.3707 0.5472 0.4196 0.130 Uiso 1 1 calc R
C17C C 0.3107(7) 0.4936(4) 0.4526(3) 0.068(4) Uani 1 1 d DU
C18C C 0.2550(6) 0.4626(3) 0.4983(3) 0.060(3) Uani 1 1 d DU
C19C C 0.1961(7) 0.4450(4) 0.4797(3) 0.079(4) Uani 1 1 d DU
H19G H 0.2124 0.4221 0.4701 0.119 Uiso 1 1 calc R
H19H H 0.1804 0.4615 0.4623 0.119 Uiso 1 1 calc R
H19I H 0.1573 0.4401 0.4946 0.119 Uiso 1 1 calc R
C20C C 0.2771(7) 0.4386(3) 0.5276(3) 0.065(4) Uani 1 1 d DU
H20G H 0.2950 0.4153 0.5196 0.098 Uiso 1 1 calc R
H20H H 0.2367 0.4343 0.5418 0.098 Uiso 1 1 calc R
H20I H 0.3137 0.4511 0.5401 0.098 Uiso 1 1 calc R
C21C C 0.2258(8) 0.4991(3) 0.5133(3) 0.069(4) Uani 1 1 d DU
C22C C 0.2610(5) 0.5575(3) 0.5405(2) 0.057(3) Uani 1 1 d DU
C23C C 0.3317(5) 0.5750(3) 0.5482(3) 0.062(3) Uani 1 1 d DU
H23E H 0.3593 0.5767 0.5278 0.074 Uiso 1 1 calc R
H23F H 0.3240 0.6000 0.5564 0.074 Uiso 1 1 calc R
C24C C 0.3726(6) 0.5540(4) 0.5730(3) 0.074(4) Uani 1 1 d DU
H24E H 0.4141 0.5684 0.5793 0.089 Uiso 1 1 calc R
H24F H 0.3892 0.5311 0.5629 0.089 Uiso 1 1 calc R
C25C C 0.3325(6) 0.5446(4) 0.6035(3) 0.084(4) Uani 1 1 d DU
H25F H 0.3611 0.5282 0.6172 0.100 Uiso 1 1 calc R
H25E H 0.3240 0.5672 0.6161 0.100 Uiso 1 1 calc R
C26C C 0.2648(6) 0.5268(4) 0.5965(3) 0.080(4) Uani 1 1 d DU
H26F H 0.2383 0.5238 0.6171 0.096 Uiso 1 1 calc R
H26E H 0.2731 0.5023 0.5871 0.096 Uiso 1 1 calc R
C27C C 0.2220(6) 0.5498(4) 0.5723(3) 0.079(4) Uani 1 1 d DU
H27E H 0.1780 0.5368 0.5672 0.095 Uiso 1 1 calc R
H27F H 0.2097 0.5732 0.5828 0.095 Uiso 1 1 calc R
C28C C 0.2203(7) 0.5829(4) 0.5186(3) 0.068(4) Uani 1 1 d DU
C29C C 0.2113(6) 0.6086(4) 0.4632(3) 0.076(4) Uani 1 1 d DU
H29B H 0.2096 0.6327 0.4746 0.092 Uiso 1 1 calc R
C30C C 0.2641(6) 0.6130(4) 0.4344(3) 0.078(4) Uani 1 1 d DU
H30B H 0.2687 0.5889 0.4232 0.093 Uiso 1 1 calc R
C31C C 0.3373(6) 0.6245(4) 0.4472(3) 0.080(4) Uani 1 1 d DU
H31G H 0.3698 0.6264 0.4287 0.120 Uiso 1 1 calc R
H31H H 0.3545 0.6062 0.4626 0.120 Uiso 1 1 calc R
H31I H 0.3339 0.6481 0.4582 0.120 Uiso 1 1 calc R
C32C C 0.2374(7) 0.6408(4) 0.4094(3) 0.085(4) Uani 1 1 d DU
H32H H 0.2707 0.6427 0.3913 0.127 Uiso 1 1 calc R
H32I H 0.2324 0.6646 0.4200 0.127 Uiso 1 1 calc R
H32G H 0.1920 0.6328 0.4010 0.127 Uiso 1 1 calc R
C33C C 0.1379(8) 0.6008(5) 0.4519(5) 0.110(5) Uani 1 1 d DU
C34C C 0.0532(8) 0.5540(4) 0.4368(3) 0.108(5) Uani 1 1 d DU
C35C C -0.0019(10) 0.5641(6) 0.4613(5) 0.154(8) Uani 1 1 d DU
H35H H 0.0102 0.5537 0.4827 0.230 Uiso 1 1 calc R
H35G H -0.0471 0.5544 0.4542 0.230 Uiso 1 1 calc R
H35I H -0.0047 0.5907 0.4631 0.230 Uiso 1 1 calc R
C36C C 0.0585(9) 0.5138(3) 0.4360(4) 0.103(5) Uani 1 1 d DU
H36G H 0.0953 0.5066 0.4207 0.154 Uiso 1 1 calc R
H36H H 0.0138 0.5035 0.4288 0.154 Uiso 1 1 calc R
H36I H 0.0698 0.5048 0.4579 0.154 Uiso 1 1 calc R
C37C C 0.0429(10) 0.5682(4) 0.4028(4) 0.100(5) Uani 1 1 d DU
C38C C 0.0756(11) 0.6011(5) 0.3565(4) 0.128(6) Uani 1 1 d DU
H38H H 0.1174 0.6076 0.3440 0.192 Uiso 1 1 calc R
H38I H 0.0524 0.6234 0.3641 0.192 Uiso 1 1 calc R
H38G H 0.0437 0.5872 0.3426 0.192 Uiso 1 1 calc R
C1D C 0.5279(5) 0.4758(3) 0.6736(2) 0.033(3) Uani 1 1 d DU
C2D C 0.5113(6) 0.4476(3) 0.6925(2) 0.047(3) Uani 1 1 d DU
H2D H 0.4900 0.4268 0.6829 0.056 Uiso 1 1 calc R
C3D C 0.5244(5) 0.4476(3) 0.7263(2) 0.043(3) Uani 1 1 d DU
H3D H 0.5122 0.4273 0.7395 0.051 Uiso 1 1 calc R
C4D C 0.5550(5) 0.4776(3) 0.7394(2) 0.038(3) Uani 1 1 d DU
C5D C 0.5725(5) 0.5063(2) 0.7190(2) 0.034(3) Uani 1 1 d DU
H5D H 0.5946 0.5272 0.7280 0.041 Uiso 1 1 calc R
C6D C 0.5699(5) 0.4787(3) 0.7748(2) 0.041(3) Uani 1 1 d DU
C7D C 0.5746(5) 0.5169(2) 0.8238(2) 0.044(3) Uani 1 1 d DU
C8D C 0.5813(7) 0.5582(3) 0.8300(3) 0.056(3) Uani 1 1 d DU
H8DB H 0.6229 0.5675 0.8189 0.084 Uiso 1 1 calc R
H8DC H 0.5855 0.5627 0.8536 0.084 Uiso 1 1 calc R
H8DA H 0.5398 0.5707 0.8216 0.084 Uiso 1 1 calc R
C9D C 0.5100(5) 0.5042(3) 0.8417(3) 0.050(3) Uani 1 1 d DU
H9DA H 0.5042 0.4779 0.8385 0.075 Uiso 1 1 calc R
H9DB H 0.4691 0.5170 0.8330 0.075 Uiso 1 1 calc R
H9DC H 0.5148 0.5094 0.8650 0.075 Uiso 1 1 calc R
C10D C 0.6420(5) 0.4981(3) 0.8337(3) 0.042(3) Uani 1 1 d DU
C11D C 0.7061(5) 0.4678(2) 0.8786(2) 0.042(3) Uani 1 1 d DU
C12D C 0.7693(6) 0.4931(3) 0.8797(3) 0.072(4) Uani 1 1 d DU
H12G H 0.7813 0.5008 0.8572 0.086 Uiso 1 1 calc R
H12H H 0.8098 0.4797 0.8887 0.086 Uiso 1 1 calc R
C13D C 0.7549(7) 0.5278(3) 0.9014(3) 0.075(4) Uani 1 1 d DU
H13H H 0.7976 0.5430 0.9026 0.090 Uiso 1 1 calc R
H13G H 0.7174 0.5426 0.8913 0.090 Uiso 1 1 calc R
C14D C 0.7333(7) 0.5162(3) 0.9354(3) 0.075(4) Uani 1 1 d DU
H14G H 0.7734 0.5041 0.9461 0.090 Uiso 1 1 calc R
H14H H 0.7216 0.5382 0.9483 0.090 Uiso 1 1 calc R
C15D C 0.6733(6) 0.4913(3) 0.9359(3) 0.066(4) Uani 1 1 d DU
H15G H 0.6313 0.5043 0.9280 0.079 Uiso 1 1 calc R
H15H H 0.6645 0.4833 0.9586 0.079 Uiso 1 1 calc R
C16D C 0.6866(6) 0.4571(3) 0.9138(2) 0.055(3) Uani 1 1 d DU
H16G H 0.7248 0.4424 0.9234 0.066 Uiso 1 1 calc R
H16H H 0.6440 0.4419 0.9134 0.066 Uiso 1 1 calc R
C17D C 0.7259(6) 0.4326(3) 0.8601(3) 0.047(3) Uani 1 1 d DU
C18D C 0.6773(5) 0.3773(3) 0.8337(2) 0.047(3) Uani 1 1 d DU
C19D C 0.6973(6) 0.3513(3) 0.8605(3) 0.058(3) Uani 1 1 d DU
H19K H 0.6618 0.3518 0.8777 0.087 Uiso 1 1 calc R
H19L H 0.7425 0.3584 0.8697 0.087 Uiso 1 1 calc R
H19J H 0.7007 0.3265 0.8516 0.087 Uiso 1 1 calc R
C20D C 0.6086(5) 0.3682(3) 0.8171(3) 0.054(3) Uani 1 1 d DU
H20L H 0.5708 0.3690 0.8331 0.081 Uiso 1 1 calc R
H20J H 0.6113 0.3437 0.8076 0.081 Uiso 1 1 calc R
H20K H 0.5995 0.3860 0.7997 0.081 Uiso 1 1 calc R
C21D C 0.7349(5) 0.3750(3) 0.8066(3) 0.050(3) Uani 1 1 d DU
C22D C 0.7951(5) 0.4053(3) 0.7603(2) 0.045(3) Uani 1 1 d DU
C23D C 0.8021(5) 0.4449(3) 0.7473(3) 0.048(3) Uani 1 1 d DU
H23H H 0.8125 0.4612 0.7659 0.058 Uiso 1 1 calc R
H23G H 0.8422 0.4460 0.7321 0.058 Uiso 1 1 calc R
C24D C 0.7391(6) 0.4589(3) 0.7300(3) 0.060(3) Uani 1 1 d DU
H24G H 0.7500 0.4830 0.7204 0.072 Uiso 1 1 calc R
H24H H 0.7010 0.4623 0.7461 0.072 Uiso 1 1 calc R
C25D C 0.7143(6) 0.4337(3) 0.7033(3) 0.054(3) Uani 1 1 d DU
H25H H 0.6705 0.4433 0.6938 0.064 Uiso 1 1 calc R
H25G H 0.7498 0.4327 0.6857 0.064 Uiso 1 1 calc R
C26D C 0.7017(5) 0.3958(3) 0.7164(3) 0.050(3) Uani 1 1 d DU
H26H H 0.6888 0.3794 0.6981 0.060 Uiso 1 1 calc R
H26G H 0.6623 0.3964 0.7320 0.060 Uiso 1 1 calc R
C27D C 0.7665(6) 0.3809(3) 0.7335(3) 0.061(3) Uani 1 1 d DU
H27H H 0.7550 0.3569 0.7431 0.073 Uiso 1 1 calc R
H27G H 0.8034 0.3770 0.7169 0.073 Uiso 1 1 calc R
C28D C 0.8660(6) 0.3932(3) 0.7722(3) 0.059(3) Uani 1 1 d DU
C29D C 0.9529(7) 0.3949(3) 0.8149(3) 0.072(4) Uani 1 1 d DU
H29C H 0.9883 0.4062 0.8000 0.086 Uiso 1 1 calc R
C30D C 0.9595(7) 0.4126(3) 0.8500(3) 0.090(4) Uani 1 1 d DU
H30C H 0.9191 0.4047 0.8637 0.107 Uiso 1 1 calc R
C31D C 0.9563(9) 0.4548(3) 0.8452(4) 0.095(5) Uani 1 1 d DU
H31L H 0.9575 0.4669 0.8665 0.143 Uiso 1 1 calc R
H31J H 0.9130 0.4613 0.8338 0.143 Uiso 1 1 calc R
H31K H 0.9963 0.4628 0.8321 0.143 Uiso 1 1 calc R
C32D C 1.0272(9) 0.4034(5) 0.8678(4) 0.127(6) Uani 1 1 d DU
H32L H 1.0267 0.4145 0.8896 0.191 Uiso 1 1 calc R
H32K H 1.0669 0.4129 0.8553 0.191 Uiso 1 1 calc R
H32J H 1.0315 0.3769 0.8699 0.191 Uiso 1 1 calc R
C33D C 0.9676(8) 0.3546(3) 0.8179(3) 0.067(4) Uani 1 1 d DU
C34D C 0.9195(6) 0.2929(3) 0.8286(3) 0.073(4) Uani 1 1 d DU
C35D C 0.9225(10) 0.2762(5) 0.7948(4) 0.131(6) Uani 1 1 d DU
H35K H 0.9277 0.2497 0.7968 0.196 Uiso 1 1 calc R
H35L H 0.9625 0.2862 0.7829 0.196 Uiso 1 1 calc R
H35J H 0.8794 0.2818 0.7830 0.196 Uiso 1 1 calc R
C36D C 0.8546(7) 0.2800(4) 0.8449(4) 0.088(5) Uani 1 1 d DU
H36L H 0.8507 0.2911 0.8665 0.133 Uiso 1 1 calc R
H36K H 0.8563 0.2534 0.8471 0.133 Uiso 1 1 calc R
H36J H 0.8141 0.2868 0.8316 0.133 Uiso 1 1 calc R
C37D C 0.9795(7) 0.2847(5) 0.8490(4) 0.093(5) Uani 1 1 d DU
C38D C 1.0439(9) 0.2962(5) 0.8958(4) 0.112(6) Uani 1 1 d DU
H38L H 1.0434 0.3117 0.9153 0.169 Uiso 1 1 calc R
H38K H 1.0866 0.3008 0.8832 0.169 Uiso 1 1 calc R
H38J H 1.0425 0.2705 0.9024 0.169 Uiso 1 1 calc R
C1E C 0.7261(4) 0.5469(3) 0.6641(2) 0.033(3) Uani 1 1 d DU
C2E C 0.7934(5) 0.5372(3) 0.6599(3) 0.058(3) Uani 1 1 d DU
H2E H 0.8293 0.5516 0.6693 0.070 Uiso 1 1 calc R
C3E C 0.8111(6) 0.5060(3) 0.6418(3) 0.067(4) Uani 1 1 d DU
H3E H 0.8586 0.4994 0.6387 0.081 Uiso 1 1 calc R
C4E C 0.7579(5) 0.4849(3) 0.6284(3) 0.057(3) Uani 1 1 d DU
C5E C 0.6897(5) 0.4973(3) 0.6326(3) 0.040(3) Uani 1 1 d DU
H5E H 0.6528 0.4840 0.6227 0.048 Uiso 1 1 calc R
C6E C 0.7714(7) 0.4486(3) 0.6135(3) 0.068(4) Uani 1 1 d DU
C7E C 0.7242(8) 0.4047(5) 0.5718(4) 0.115(6) Uani 1 1 d DU
C8E C 0.6823(10) 0.3821(6) 0.5953(5) 0.152(8) Uani 1 1 d DU
H8EC H 0.7083 0.3793 0.6157 0.228 Uiso 1 1 calc R
H8EA H 0.6736 0.3581 0.5857 0.228 Uiso 1 1 calc R
H8EB H 0.6377 0.3943 0.5997 0.228 Uiso 1 1 calc R
C9E C 0.6902(10) 0.4116(6) 0.5388(4) 0.137(7) Uani 1 1 d DU
H9EC H 0.7220 0.4258 0.5250 0.206 Uiso 1 1 calc R
H9EB H 0.6468 0.4252 0.5420 0.206 Uiso 1 1 calc R
H9EA H 0.6800 0.3883 0.5282 0.206 Uiso 1 1 calc R
C10E C 0.7977(7) 0.3908(5) 0.5643(4) 0.106(5) Uani 1 1 d DU
C11E C 0.9245(7) 0.3999(3) 0.5473(3) 0.092(4) Uani 1 1 d DU
C12E C 0.9730(8) 0.4312(3) 0.5459(3) 0.089(4) Uani 1 1 d DU
H12I H 1.0214 0.4218 0.5460 0.106 Uiso 1 1 calc R
H12J H 0.9667 0.4460 0.5659 0.106 Uiso 1 1 calc R
C13E C 0.9641(12) 0.4567(4) 0.5154(4) 0.139(7) Uani 1 1 d DU
H13I H 0.9209 0.4712 0.5177 0.167 Uiso 1 1 calc R
H13J H 1.0040 0.4737 0.5140 0.167 Uiso 1 1 calc R
C14E C 0.9604(12) 0.4343(5) 0.4850(4) 0.171(8) Uani 1 1 d DU
H14I H 0.9492 0.4508 0.4665 0.205 Uiso 1 1 calc R
H14J H 1.0073 0.4241 0.4807 0.205 Uiso 1 1 calc R
C15E C 0.9112(10) 0.4048(5) 0.4846(4) 0.121(6) Uani 1 1 d DU
H15I H 0.9177 0.3904 0.4643 0.145 Uiso 1 1 calc R
H15J H 0.8633 0.4149 0.4843 0.145 Uiso 1 1 calc R
C16E C 0.9199(12) 0.3792(4) 0.5150(3) 0.142(7) Uani 1 1 d DU
H16I H 0.8798 0.3622 0.5159 0.170 Uiso 1 1 calc R
H16J H 0.9627 0.3644 0.5122 0.170 Uiso 1 1 calc R
C17E C 0.9438(8) 0.3729(4) 0.5754(3) 0.076(4) Uani 1 1 d DU
C18E C 0.9571(6) 0.3661(3) 0.6351(3) 0.061(3) Uani 1 1 d DU
C19E C 1.0347(6) 0.3746(4) 0.6387(4) 0.079(4) Uani 1 1 d DU
H19N H 1.0414 0.4010 0.6398 0.119 Uiso 1 1 calc R
H19M H 1.0601 0.3648 0.6199 0.119 Uiso 1 1 calc R
H19O H 1.0525 0.3633 0.6588 0.119 Uiso 1 1 calc R
C20E C 0.9166(7) 0.3786(4) 0.6661(3) 0.075(4) Uani 1 1 d DU
H20N H 0.9198 0.4051 0.6682 0.112 Uiso 1 1 calc R
H20O H 0.9370 0.3671 0.6855 0.112 Uiso 1 1 calc R
H20M H 0.8675 0.3714 0.6642 0.112 Uiso 1 1 calc R
C21E C 0.9507(8) 0.3230(3) 0.6345(4) 0.083(4) Uani 1 1 d DU
C22E C 0.8613(7) 0.2743(4) 0.6328(3) 0.099(5) Uani 1 1 d DU
C23E C 0.7832(7) 0.2752(6) 0.6261(4) 0.142(7) Uani 1 1 d DU
H23I H 0.7747 0.2888 0.6056 0.170 Uiso 1 1 calc R
H23J H 0.7662 0.2500 0.6230 0.170 Uiso 1 1 calc R
C24E C 0.7422(8) 0.2927(5) 0.6531(4) 0.123(6) Uani 1 1 d DU
H24I H 0.6919 0.2880 0.6495 0.147 Uiso 1 1 calc R
H24J H 0.7496 0.3194 0.6524 0.147 Uiso 1 1 calc R
C25E C 0.7622(9) 0.2789(6) 0.6863(4) 0.151(7) Uani 1 1 d DU
H25J H 0.7377 0.2938 0.7029 0.181 Uiso 1 1 calc R
H25I H 0.7446 0.2536 0.6885 0.181 Uiso 1 1 calc R
C26E C 0.8379(8) 0.2788(5) 0.6945(4) 0.127(6) Uani 1 1 d DU
H26J H 0.8460 0.2657 0.7153 0.152 Uiso 1 1 calc R
H26I H 0.8551 0.3041 0.6969 0.152 Uiso 1 1 calc R
C27E C 0.8762(8) 0.2596(5) 0.6662(3) 0.114(6) Uani 1 1 d DU
H27 H 0.9073 0.2398 0.6698 0.137 Uiso 1 1 calc R
C28E C 0.9004(11) 0.2539(8) 0.6058(5) 0.171(8) Uani 1 1 d DU
C29E C 0.9607(9) 0.2465(6) 0.5531(4) 0.152(7) Uani 1 1 d DU
H29D H 0.9366 0.2228 0.5486 0.182 Uiso 1 1 calc R
C30E C 0.9630(7) 0.2697(5) 0.5221(4) 0.104(5) Uani 1 1 d DU
H30D H 0.9781 0.2943 0.5299 0.124 Uiso 1 1 calc R
C31E C 0.8894(9) 0.2768(7) 0.5059(6) 0.177(9) Uani 1 1 d DU
H31N H 0.8952 0.2918 0.4863 0.266 Uiso 1 1 calc R
H31O H 0.8591 0.2894 0.5216 0.266 Uiso 1 1 calc R
H31M H 0.8682 0.2534 0.4999 0.266 Uiso 1 1 calc R
C32E C 1.0155(12) 0.2602(8) 0.4953(6) 0.205(11) Uani 1 1 d DU
H32N H 1.0116 0.2778 0.4774 0.307 Uiso 1 1 calc R
H32M H 1.0058 0.2356 0.4871 0.307 Uiso 1 1 calc R
H32O H 1.0628 0.2610 0.5044 0.307 Uiso 1 1 calc R
C33E C 1.0328(8) 0.2397(5) 0.5664(4) 0.107(5) Uani 1 1 d DU
C34E C 1.1361(9) 0.2616(4) 0.5974(4) 0.124(6) Uani 1 1 d DU
C35E C 1.1601(10) 0.2982(4) 0.6082(5) 0.121(6) Uani 1 1 d DU
H35N H 1.1267 0.3083 0.6239 0.182 Uiso 1 1 calc R
H35M H 1.1635 0.3145 0.5893 0.182 Uiso 1 1 calc R
H35O H 1.2060 0.2961 0.6186 0.182 Uiso 1 1 calc R
C36E C 1.1285(12) 0.2374(6) 0.6257(5) 0.165(9) Uani 1 1 d DU
H36M H 1.1102 0.2138 0.6186 0.247 Uiso 1 1 calc R
H36N H 1.0961 0.2484 0.6415 0.247 Uiso 1 1 calc R
H36O H 1.1741 0.2339 0.6361 0.247 Uiso 1 1 calc R
C37E C 1.1769(13) 0.2422(6) 0.5716(5) 0.163(8) Uani 1 1 d DU
C38E C 1.2202(13) 0.2449(7) 0.5180(5) 0.179(9) Uani 1 1 d DU
H38N H 1.2130 0.2601 0.4986 0.269 Uiso 1 1 calc R
H38M H 1.2053 0.2199 0.5133 0.269 Uiso 1 1 calc R
H38O H 1.2698 0.2450 0.5238 0.269 Uiso 1 1 calc R
C1F C 0.7017(5) 0.5768(3) 0.6840(2) 0.032(3) Uani 1 1 d DU
C2F C 0.7417(5) 0.6018(3) 0.6987(2) 0.042(3) Uani 1 1 d DU
H2F H 0.7907 0.6013 0.6953 0.050 Uiso 1 1 calc R
C3F C 0.7127(5) 0.6288(3) 0.7190(3) 0.047(3) Uani 1 1 d DU
H3F H 0.7412 0.6470 0.7287 0.056 Uiso 1 1 calc R
C4F C 0.6411(5) 0.6280(3) 0.7243(2) 0.037(3) Uani 1 1 d DU
C5F C 0.6030(5) 0.6024(3) 0.7079(2) 0.035(3) Uani 1 1 d DU
H5F H 0.5540 0.6023 0.7112 0.042 Uiso 1 1 calc R
C6F C 0.6092(5) 0.6546(3) 0.7469(2) 0.041(3) Uani 1 1 d DU
C7F C 0.5107(5) 0.6681(3) 0.7842(2) 0.046(3) Uani 1 1 d DU
C8F C 0.4664(6) 0.6907(3) 0.7606(3) 0.059(3) Uani 1 1 d DU
H8FB H 0.4970 0.7047 0.7461 0.089 Uiso 1 1 calc R
H8FC H 0.4368 0.7074 0.7731 0.089 Uiso 1 1 calc R
H8FA H 0.4370 0.6744 0.7475 0.089 Uiso 1 1 calc R
C9F C 0.4625(6) 0.6458(3) 0.8064(3) 0.054(3) Uani 1 1 d DU
H9FB H 0.4907 0.6312 0.8215 0.081 Uiso 1 1 calc R
H9FA H 0.4334 0.6297 0.7931 0.081 Uiso 1 1 calc R
H9FC H 0.4326 0.6624 0.8190 0.081 Uiso 1 1 calc R
C10F C 0.5528(5) 0.6923(3) 0.8068(2) 0.038(3) Uani 1 1 d DU
C11F C 0.6476(5) 0.6968(2) 0.8464(2) 0.043(3) Uani 1 1 d DU
C12F C 0.7144(5) 0.6768(3) 0.8560(3) 0.052(3) Uani 1 1 d DU
H12L H 0.7417 0.6923 0.8711 0.063 Uiso 1 1 calc R
H12K H 0.7430 0.6727 0.8362 0.063 Uiso 1 1 calc R
C13F C 0.7000(7) 0.6395(3) 0.8727(3) 0.074(4) Uani 1 1 d DU
H13K H 0.6784 0.6226 0.8568 0.089 Uiso 1 1 calc R
H13L H 0.7446 0.6286 0.8801 0.089 Uiso 1 1 calc R
C14F C 0.6517(7) 0.6444(4) 0.9018(3) 0.082(4) Uani 1 1 d DU
H14K H 0.6407 0.6203 0.9113 0.099 Uiso 1 1 calc R
H14L H 0.6757 0.6590 0.9188 0.099 Uiso 1 1 calc R
C15F C 0.5872(6) 0.6625(3) 0.8924(3) 0.075(4) Uani 1 1 d DU
H15L H 0.5570 0.6654 0.9119 0.090 Uiso 1 1 calc R
H15K H 0.5619 0.6473 0.8763 0.090 Uiso 1 1 calc R
C16F C 0.6023(6) 0.7009(3) 0.8773(3) 0.067(4) Uani 1 1 d DU
H16K H 0.5577 0.7130 0.8716 0.080 Uiso 1 1 calc R
H16L H 0.6268 0.7163 0.8935 0.080 Uiso 1 1 calc R
C17F C 0.6697(5) 0.7357(3) 0.8355(3) 0.037(3) Uani 1 1 d DU
C18F C 0.7017(5) 0.7748(3) 0.7885(2) 0.044(3) Uani 1 1 d DU
C19F C 0.7752(5) 0.7849(3) 0.7981(3) 0.058(3) Uani 1 1 d DU
H19P H 0.8073 0.7656 0.7912 0.087 Uiso 1 1 calc R
H19R H 0.7779 0.7878 0.8219 0.087 Uiso 1 1 calc R
H19Q H 0.7883 0.8078 0.7875 0.087 Uiso 1 1 calc R
C20F C 0.6931(6) 0.7703(3) 0.7509(2) 0.053(3) Uani 1 1 d DU
H20Q H 0.7249 0.7514 0.7430 0.080 Uiso 1 1 calc R
H20R H 0.7040 0.7934 0.7401 0.080 Uiso 1 1 calc R
H20P H 0.6449 0.7634 0.7459 0.080 Uiso 1 1 calc R
C21F C 0.6498(5) 0.8054(3) 0.7991(2) 0.041(3) Uani 1 1 d DU
C22F C 0.5295(5) 0.8235(3) 0.8113(2) 0.041(3) Uani 1 1 d DU
C23F C 0.4597(5) 0.8034(3) 0.8162(2) 0.049(3) Uani 1 1 d DU
H23K H 0.4658 0.7844 0.8331 0.059 Uiso 1 1 calc R
H23L H 0.4244 0.8209 0.8243 0.059 Uiso 1 1 calc R
C24F C 0.4334(6) 0.7861(3) 0.7857(2) 0.054(3) Uani 1 1 d DU
H24L H 0.3866 0.7758 0.7899 0.064 Uiso 1 1 calc R
H24K H 0.4648 0.7658 0.7796 0.064 Uiso 1 1 calc R
C25F C 0.4290(6) 0.8129(3) 0.7576(3) 0.068(4) Uani 1 1 d DU
H25K H 0.4164 0.7995 0.7375 0.081 Uiso 1 1 calc R
H25L H 0.3914 0.8306 0.7622 0.081 Uiso 1 1 calc R
C26F C 0.4949(6) 0.8330(3) 0.7519(3) 0.055(3) Uani 1 1 d DU
H26L H 0.4872 0.8518 0.7349 0.066 Uiso 1 1 calc R
H26K H 0.5309 0.8159 0.7438 0.066 Uiso 1 1 calc R
C27F C 0.5209(6) 0.8513(3) 0.7834(2) 0.044(3) Uani 1 1 d DU
H27J H 0.4874 0.8703 0.7901 0.053 Uiso 1 1 calc R
H27I H 0.5664 0.8632 0.7791 0.053 Uiso 1 1 calc R
C28F C 0.5468(5) 0.8434(3) 0.8426(2) 0.042(3) Uani 1 1 d DU
C29F C 0.6084(5) 0.8459(3) 0.8942(2) 0.046(3) Uani 1 1 d DU
H29E H 0.5641 0.8540 0.9049 0.055 Uiso 1 1 calc R
C30F C 0.6456(6) 0.8186(3) 0.9182(3) 0.065(4) Uani 1 1 d DU
H30E H 0.6840 0.8062 0.9060 0.078 Uiso 1 1 calc R
C31F C 0.5919(7) 0.7894(3) 0.9287(3) 0.075(4) Uani 1 1 d DU
H31Q H 0.6145 0.7718 0.9434 0.112 Uiso 1 1 calc R
H31P H 0.5742 0.7767 0.9094 0.112 Uiso 1 1 calc R
H31R H 0.5531 0.8012 0.9402 0.112 Uiso 1 1 calc R
C32F C 0.6766(8) 0.8368(4) 0.9477(3) 0.095(5) Uani 1 1 d DU
H32P H 0.6997 0.8186 0.9614 0.143 Uiso 1 1 calc R
H32R H 0.6396 0.8488 0.9602 0.143 Uiso 1 1 calc R
H32Q H 0.7108 0.8551 0.9406 0.143 Uiso 1 1 calc R
C33F C 0.6540(6) 0.8797(3) 0.8892(3) 0.047(3) Uani 1 1 d DU
C34F C 0.7413(6) 0.9117(3) 0.8545(3) 0.062(3) Uani 1 1 d DU
C35F C 0.7816(7) 0.8996(4) 0.8243(3) 0.074(4) Uani 1 1 d DU
H35Q H 0.8081 0.8775 0.8294 0.111 Uiso 1 1 calc R
H35R H 0.8138 0.9190 0.8177 0.111 Uiso 1 1 calc R
H35P H 0.7488 0.8946 0.8065 0.111 Uiso 1 1 calc R
C36F C 0.6981(6) 0.9447(3) 0.8471(3) 0.066(4) Uani 1 1 d DU
H36R H 0.6719 0.9518 0.8667 0.100 Uiso 1 1 calc R
H36P H 0.6655 0.9392 0.8294 0.100 Uiso 1 1 calc R
H36Q H 0.7288 0.9648 0.8405 0.100 Uiso 1 1 calc R
C37F C 0.7908(6) 0.9167(4) 0.8824(3) 0.067(4) Uani 1 1 d DU
C38F C 0.8766(7) 0.9593(4) 0.9015(4) 0.095(5) Uani 1 1 d DU
H38R H 0.8938 0.9839 0.8966 0.142 Uiso 1 1 calc R
H38P H 0.9147 0.9418 0.8992 0.142 Uiso 1 1 calc R
H38Q H 0.8589 0.9586 0.9240 0.142 Uiso 1 1 calc R
Cl1 Cl 0.03126(14) 0.43052(7) 0.25577(7) 0.0448(7) Uani 1 1 d .
Cl2 Cl 0.81843(16) 0.48047(9) 0.05301(8) 0.0637(9) Uani 1 1 d .
Fe01 Fe 0.57943(8) 0.54546(4) 0.65610(4) 0.0363(4) Uani 1 1 d .
N1A N 0.5924(4) 0.5856(2) 0.6258(2) 0.038(2) Uani 1 1 d U
N2A N 0.7441(5) 0.6014(3) 0.5532(2) 0.049(2) Uani 1 1 d U
H2AA H 0.7202 0.5810 0.5546 0.058 Uiso 1 1 calc R
N3A N 0.7416(5) 0.6428(3) 0.4984(2) 0.056(3) Uani 1 1 d U
H3AA H 0.7050 0.6319 0.5069 0.067 Uiso 1 1 calc R
N4A N 0.7780(5) 0.7129(3) 0.5128(3) 0.061(3) Uani 1 1 d U
H4A H 0.7618 0.6970 0.5270 0.074 Uiso 1 1 calc R
N5A N 0.9229(6) 0.7229(3) 0.5118(2) 0.065(3) Uani 1 1 d U
H5AA H 0.9030 0.7014 0.5134 0.078 Uiso 1 1 calc R
N6A N 0.9607(6) 0.7421(3) 0.4498(3) 0.063(3) Uani 1 1 d U
H6A H 0.9222 0.7296 0.4532 0.075 Uiso 1 1 calc R
N7A N 0.8523(5) 0.7741(3) 0.4124(2) 0.057(3) Uani 1 1 d U
H7A H 0.8444 0.7596 0.4290 0.069 Uiso 1 1 calc R
N1B N 0.4906(4) 0.5692(2) 0.6629(2) 0.036(2) Uani 1 1 d U
N2B N 0.3277(4) 0.5421(2) 0.7282(2) 0.039(2) Uani 1 1 d U
H2BA H 0.3714 0.5413 0.7347 0.046 Uiso 1 1 calc R
N3B N 0.2339(5) 0.5879(3) 0.7560(2) 0.052(3) Uani 1 1 d U
H3BA H 0.2783 0.5937 0.7542 0.062 Uiso 1 1 calc R
N4B N 0.1324(5) 0.6006(3) 0.7084(3) 0.058(3) Uani 1 1 d U
H4B H 0.1750 0.5932 0.7039 0.070 Uiso 1 1 calc R
N5B N 0.0273(5) 0.5504(2) 0.7161(2) 0.049(2) Uani 1 1 d U
H5BA H 0.0697 0.5472 0.7239 0.059 Uiso 1 1 calc R
N6B N -0.0685(5) 0.5773(2) 0.7594(2) 0.050(2) Uani 1 1 d U
H6B H -0.0254 0.5853 0.7574 0.060 Uiso 1 1 calc R
N7B N -0.0595(6) 0.6554(3) 0.7712(3) 0.090(4) Uani 1 1 d U
H7B H -0.0211 0.6424 0.7695 0.108 Uiso 1 1 calc R
N1C N 0.5357(4) 0.5103(2) 0.6248(2) 0.033(2) Uani 1 1 d U
N2C N 0.5253(5) 0.5148(3) 0.5203(2) 0.052(2) Uani 1 1 d U
H2CA H 0.5489 0.5316 0.5309 0.062 Uiso 1 1 calc R
N3C N 0.4383(6) 0.4906(3) 0.4470(3) 0.069(3) Uani 1 1 d U
H3CA H 0.4691 0.4737 0.4418 0.083 Uiso 1 1 calc R
N4C N 0.3124(6) 0.4688(3) 0.4772(3) 0.067(3) Uani 1 1 d U
H4C H 0.3508 0.4560 0.4802 0.080 Uiso 1 1 calc R
N5C N 0.2761(5) 0.5223(3) 0.5229(2) 0.063(3) Uani 1 1 d U
H5CA H 0.3198 0.5166 0.5187 0.076 Uiso 1 1 calc R
N6C N 0.2378(6) 0.5826(3) 0.4871(3) 0.070(3) Uani 1 1 d U
H6C H 0.2671 0.5657 0.4803 0.084 Uiso 1 1 calc R
N7C N 0.1265(9) 0.5661(5) 0.4464(4) 0.128(5) Uani 1 1 d U
H7C H 0.1604 0.5501 0.4482 0.153 Uiso 1 1 calc R
N1D N 0.5592(4) 0.5055(2) 0.6869(2) 0.035(2) Uani 1 1 d U
N2D N 0.5658(4) 0.5112(2) 0.7898(2) 0.045(2) Uani 1 1 d U
H2DA H 0.5570 0.5304 0.7776 0.054 Uiso 1 1 calc R
N3D N 0.6459(5) 0.4844(2) 0.8640(2) 0.042(2) Uani 1 1 d U
H3DA H 0.6080 0.4857 0.8761 0.050 Uiso 1 1 calc R
N4D N 0.6722(5) 0.4151(2) 0.8466(2) 0.047(2) Uani 1 1 d U
H4D H 0.6319 0.4265 0.8452 0.057 Uiso 1 1 calc R
N5D N 0.7450(5) 0.4054(3) 0.7874(2) 0.052(3) Uani 1 1 d U
H5DA H 0.7210 0.4253 0.7915 0.063 Uiso 1 1 calc R
N6D N 0.8845(5) 0.4021(3) 0.8025(3) 0.062(3) Uani 1 1 d U
H6D H 0.8537 0.4127 0.8153 0.074 Uiso 1 1 calc R
N7D N 0.9113(6) 0.3329(3) 0.8251(3) 0.076(3) Uani 1 1 d U
H7D H 0.8699 0.3428 0.8276 0.091 Uiso 1 1 calc R
N1E N 0.6740(4) 0.5274(2) 0.6499(2) 0.041(2) Uani 1 1 d U
N2E N 0.7341(6) 0.4438(4) 0.5858(3) 0.094(4) Uani 1 1 d U
H2EA H 0.7154 0.4626 0.5758 0.113 Uiso 1 1 calc R
N3E N 0.8501(6) 0.4130(4) 0.5560(3) 0.088(4) Uani 1 1 d U
H3EA H 0.8417 0.4366 0.5555 0.106 Uiso 1 1 calc R
N4E N 0.9275(5) 0.3830(3) 0.6061(3) 0.064(3) Uani 1 1 d U
H4E H 0.8973 0.4008 0.6087 0.077 Uiso 1 1 calc R
N5E N 0.8853(7) 0.3134(3) 0.6264(3) 0.092(4) Uani 1 1 d U
H5EA H 0.8567 0.3293 0.6176 0.110 Uiso 1 1 calc R
N6E N 0.9183(9) 0.2692(5) 0.5771(4) 0.138(5) Uani 1 1 d U
H6E H 0.9058 0.2917 0.5723 0.166 Uiso 1 1 calc R
N7E N 1.0651(8) 0.2663(4) 0.5793(4) 0.116(5) Uani 1 1 d U
H7E H 1.0467 0.2882 0.5780 0.139 Uiso 1 1 calc R
N1F N 0.6292(4) 0.5775(2) 0.6876(2) 0.034(2) Uani 1 1 d U
N2F N 0.5546(4) 0.6435(2) 0.7649(2) 0.045(2) Uani 1 1 d U
H2FA H 0.5446 0.6201 0.7651 0.054 Uiso 1 1 calc R
N3F N 0.6087(4) 0.6786(2) 0.8213(2) 0.038(2) Uani 1 1 d U
H3FA H 0.6230 0.6569 0.8151 0.046 Uiso 1 1 calc R
N4F N 0.6800(4) 0.7394(2) 0.8029(2) 0.041(2) Uani 1 1 d U
H4F H 0.6737 0.7205 0.7900 0.049 Uiso 1 1 calc R
N5F N 0.5835(4) 0.7963(2) 0.8032(2) 0.039(2) Uani 1 1 d U
H5FA H 0.5713 0.7734 0.8010 0.047 Uiso 1 1 calc R
N6F N 0.5902(4) 0.8276(2) 0.8645(2) 0.042(2) Uani 1 1 d U
H6F H 0.6074 0.8059 0.8605 0.051 Uiso 1 1 calc R
N7F N 0.6950(5) 0.8797(3) 0.8632(3) 0.059(3) Uani 1 1 d U
H7F H 0.6954 0.8603 0.8505 0.070 Uiso 1 1 calc R
O1A O 0.7497(4) 0.6605(2) 0.56779(18) 0.053(2) Uani 1 1 d U
O2A O 0.8597(5) 0.6474(2) 0.4989(2) 0.066(2) Uani 1 1 d U
O3A O 0.8042(5) 0.7220(2) 0.4599(2) 0.074(3) Uani 1 1 d U
O4A O 0.9103(5) 0.7834(3) 0.5147(2) 0.080(3) Uani 1 1 d U
O5A O 1.0611(5) 0.7667(2) 0.4719(2) 0.074(3) Uani 1 1 d U
O6A O 0.9303(4) 0.7975(2) 0.3778(2) 0.068(2) Uani 1 1 d U
O7A O 0.7817(5) 0.8159(3) 0.3433(2) 0.088(3) Uani 1 1 d U
O8A O 0.8131(4) 0.7572(2) 0.3509(2) 0.067(2) Uani 1 1 d U
O1B O 0.2531(4) 0.5598(2) 0.68826(18) 0.051(2) Uani 1 1 d U
O2B O 0.1545(4) 0.5419(2) 0.75847(19) 0.053(2) Uani 1 1 d U
O3B O 0.0595(4) 0.6222(2) 0.7477(2) 0.068(2) Uani 1 1 d U
O4B O -0.0430(5) 0.5853(2) 0.6842(2) 0.072(3) Uani 1 1 d U
O5B O -0.1504(4) 0.5382(2) 0.7391(2) 0.058(2) Uani 1 1 d U
O6B O -0.1761(4) 0.6532(2) 0.7762(2) 0.066(2) Uani 1 1 d U
O7B O -0.1268(7) 0.7377(3) 0.7392(3) 0.129(4) Uani 1 1 d U
O8B O -0.1007(7) 0.6840(4) 0.7174(4) 0.134(4) Uani 1 1 d U
O1C O 0.4456(4) 0.4707(2) 0.52278(18) 0.055(2) Uani 1 1 d U
O2C O 0.4100(5) 0.5362(2) 0.48095(19) 0.067(2) Uani 1 1 d U
O3C O 0.2590(6) 0.5126(3) 0.4476(2) 0.086(3) Uani 1 1 d U
O4C O 0.1638(5) 0.5041(2) 0.5173(2) 0.078(3) Uani 1 1 d U
O5C O 0.1813(5) 0.6061(3) 0.5298(2) 0.086(3) Uani 1 1 d U
O6C O 0.0921(6) 0.6215(4) 0.4457(3) 0.121(4) Uani 1 1 d U
O7C O -0.0191(6) 0.5723(3) 0.3932(3) 0.109(4) Uani 1 1 d U
O8C O 0.0955(5) 0.5791(3) 0.3845(3) 0.090(3) Uani 1 1 d U
O1D O 0.5828(4) 0.4507(2) 0.79069(18) 0.056(2) Uani 1 1 d U
O2D O 0.6954(4) 0.49851(19) 0.81554(18) 0.0472(19) Uani 1 1 d U
O3D O 0.7865(4) 0.42112(19) 0.85825(18) 0.051(2) Uani 1 1 d U
O4D O 0.7671(4) 0.3470(2) 0.8019(2) 0.060(2) Uani 1 1 d U
O5D O 0.9063(5) 0.3792(2) 0.7532(2) 0.071(3) Uani 1 1 d U
O6D O 1.0257(6) 0.3418(3) 0.8154(2) 0.085(3) Uani 1 1 d U
O7D O 1.0219(7) 0.2591(3) 0.8413(4) 0.128(4) Uani 1 1 d U
O8D O 0.9857(5) 0.3040(2) 0.8764(2) 0.077(3) Uani 1 1 d U
O1E O 0.8101(4) 0.4274(2) 0.6252(2) 0.073(3) Uani 1 1 d U
O2E O 0.8026(6) 0.3566(4) 0.5684(3) 0.129(4) Uani 1 1 d U
O3E O 0.9828(5) 0.3463(3) 0.5696(2) 0.084(3) Uani 1 1 d U
O4E O 0.9944(6) 0.3036(3) 0.6439(3) 0.103(3) Uani 1 1 d U
O5E O 0.8972(9) 0.2190(5) 0.6080(5) 0.187(6) Uani 1 1 d U
H5EB H 0.9184 0.2096 0.5922 0.280 Uiso 1 1 calc R
O6E O 1.0616(8) 0.2124(4) 0.5549(4) 0.168(6) Uani 1 1 d U
O7E O 1.2208(10) 0.2165(6) 0.5777(5) 0.197(7) Uani 1 1 d U
O8E O 1.1795(6) 0.2594(3) 0.5452(3) 0.118(4) Uani 1 1 d U
O1F O 0.6319(4) 0.68637(19) 0.74869(17) 0.0438(19) Uani 1 1 d U
O2F O 0.5306(4) 0.7217(2) 0.81442(18) 0.0451(19) Uani 1 1 d U
O3F O 0.6766(4) 0.7612(2) 0.85424(17) 0.046(2) Uani 1 1 d U
O4F O 0.6708(4) 0.83707(19) 0.80113(17) 0.0431(19) Uani 1 1 d U
O5F O 0.5204(4) 0.8730(2) 0.84884(18) 0.053(2) Uani 1 1 d U
O6F O 0.6516(4) 0.9051(2) 0.90904(18) 0.054(2) Uani 1 1 d U
O7F O 0.8091(4) 0.8947(2) 0.9023(2) 0.067(2) Uani 1 1 d U
O8F O 0.8211(4) 0.9501(2) 0.8792(2) 0.068(2) Uani 1 1 d U
N1N N 0.1033(7) 0.5673(4) 0.2746(3) 0.100(4) Uiso 1 1 d D
C2N C 0.1420(8) 0.5926(4) 0.2707(4) 0.091(5) Uiso 1 1 d D
C3N C 0.1928(9) 0.6191(5) 0.2715(5) 0.128(7) Uiso 1 1 d D
H3NB H 0.1835 0.6372 0.2544 0.192 Uiso 1 1 calc R
H3NA H 0.2385 0.6079 0.2677 0.192 Uiso 1 1 calc R
H3NC H 0.1926 0.6310 0.2929 0.192 Uiso 1 1 calc R
N4N N 0.3687(7) 0.6208(4) 0.2490(4) 0.115(5) Uiso 1 1 d D
C5N C 0.4122(8) 0.6437(4) 0.2405(4) 0.097(5) Uiso 1 1 d D
C6N C 0.4531(8) 0.6726(4) 0.2327(4) 0.100(5) Uiso 1 1 d D
H6NA H 0.4900 0.6647 0.2177 0.150 Uiso 1 1 calc R
H6NC H 0.4740 0.6826 0.2526 0.150 Uiso 1 1 calc R
H6NB H 0.4247 0.6914 0.2220 0.150 Uiso 1 1 calc R
N7N N 0.8702(13) 0.7975(6) 0.1293(6) 0.202(9) Uiso 1 1 d D
C8N C 0.8977(19) 0.7822(7) 0.1046(8) 0.248(16) Uiso 1 1 d D
C9N C 0.9146(11) 0.7491(4) 0.0903(5) 0.265(17) Uiso 1 1 d D
H51 H 0.9654 0.7462 0.0902 0.398 Uiso 1 1 calc R
H52 H 0.8970 0.7486 0.0679 0.398 Uiso 1 1 calc R
H53 H 0.8934 0.7293 0.1029 0.398 Uiso 1 1 calc R
N10N N 0.1092(11) 0.6205(4) 0.9711(5) 0.305(17) Uiso 1 1 d RD
C11N C 0.0603(11) 0.6184(4) 0.9890(5) 0.229(14) Uiso 1 1 d RD
C12N C 0.0103(11) 0.6187(4) 1.0141(5) 0.254(17) Uiso 1 1 d RD
H39 H -0.0104 0.5944 1.0163 0.382 Uiso 1 1 d R
H40 H -0.0263 0.6364 1.0088 0.382 Uiso 1 1 d R
H41 H 0.0326 0.6256 1.0348 0.382 Uiso 1 1 d R
N13N N 0.5341(6) 0.5979(3) 0.5448(3) 0.087(4) Uiso 1 1 d D
C14N C 0.4983(6) 0.6237(3) 0.5377(3) 0.067(4) Uiso 1 1 d D
C15N C 0.4588(7) 0.6538(3) 0.5290(3) 0.069(4) Uiso 1 1 d D
H15M H 0.4093 0.6472 0.5289 0.103 Uiso 1 1 calc R
H15N H 0.4726 0.6621 0.5072 0.103 Uiso 1 1 calc R
H15O H 0.4667 0.6734 0.5449 0.103 Uiso 1 1 calc R
N16N N 0.5355(10) 0.4779(5) 0.0901(5) 0.159(7) Uiso 1 1 d D
C17N C 0.5034(13) 0.4670(7) 0.0651(6) 0.190(11) Uiso 1 1 d D
C18N C 0.4610(10) 0.4433(5) 0.0476(5) 0.127(7) Uiso 1 1 d D
H54 H 0.4897 0.4286 0.0328 0.190 Uiso 1 1 calc R
H55 H 0.4270 0.4573 0.0348 0.190 Uiso 1 1 calc R
H56 H 0.4362 0.4273 0.0628 0.190 Uiso 1 1 calc R
N19N N 0.0494(14) 0.0821(8) 0.5836(8) 0.256(13) Uiso 1 1 d D
C20N C 0.0995(16) 0.1024(10) 0.5723(10) 0.263(18) Uiso 1 1 d D
C21N C 0.1516(14) 0.1227(7) 0.5566(7) 0.185(11) Uiso 1 1 d D
H57 H 0.1843 0.1062 0.5457 0.278 Uiso 1 1 calc R
H58 H 0.1767 0.1374 0.5727 0.278 Uiso 1 1 calc R
H59 H 0.1301 0.1388 0.5403 0.278 Uiso 1 1 calc R
N22N N -0.0031(13) 0.4269(6) 0.4039(6) 0.189(9) Uiso 1 1 d .
C23N C 0.0551(15) 0.4103(7) 0.3993(6) 0.155(8) Uiso 1 1 d .
C24N C 0.1116(16) 0.3922(8) 0.3939(7) 0.196(12) Uiso 1 1 d .
H60 H 0.1034 0.3663 0.3981 0.294 Uiso 1 1 calc R
H61 H 0.1486 0.4011 0.4084 0.294 Uiso 1 1 calc R
H62 H 0.1257 0.3956 0.3711 0.294 Uiso 1 1 calc R
N25N N 0.1308(9) 0.3492(5) 0.5261(5) 0.141(6) Uiso 1 1 d .
C26N C 0.1139(12) 0.3486(7) 0.4960(7) 0.144(8) Uiso 1 1 d .
C27N C 0.0945(16) 0.3501(8) 0.4682(8) 0.196(11) Uiso 1 1 d .
H63 H 0.0704 0.3274 0.4626 0.294 Uiso 1 1 calc R
H64 H 0.1348 0.3534 0.4538 0.294 Uiso 1 1 calc R
H65 H 0.0624 0.3706 0.4656 0.294 Uiso 1 1 calc R
Na1 Na 0.2121(4) 0.9521(2) 0.23763(18) 0.115(2) Uani 1 1 d .
Cl3 Cl 0.2023(4) 0.8820(2) 0.20548(19) 0.171(3) Uani 1 1 d .
O1S O 0.1139(12) 0.7723(6) 0.3240(6) 0.237(9) Uiso 1 1 d .
O2S O 0.1561(9) 0.9879(5) 0.9342(4) 0.178(6) Uiso 1 1 d .
O3S O 0.1760(11) 0.3017(6) 0.8168(5) 0.213(8) Uiso 1 1 d .
O4S O 0.1995(15) 0.1989(8) 0.4568(7) 0.284(12) Uiso 1 1 d .

loop_
_atom_site_aniso_label
_atom_site_aniso_U_11
_atom_site_aniso_U_22
_atom_site_aniso_U_33
_atom_site_aniso_U_23
_atom_site_aniso_U_13
_atom_site_aniso_U_12
C1A 0.037(4) 0.035(4) 0.025(4) 0.012(4) 0.003(4) -0.003(4)
C2A 0.049(5) 0.040(5) 0.040(5) -0.002(4) 0.000(4) 0.001(4)
C3A 0.045(5) 0.048(5) 0.047(5) 0.001(4) -0.002(4) -0.005(4)
C4A 0.047(5) 0.043(5) 0.041(5) 0.004(4) 0.003(4) -0.008(4)
C5A 0.043(4) 0.043(5) 0.036(4) -0.003(4) -0.005(4) -0.002(4)
C6A 0.056(5) 0.057(5) 0.048(5) 0.005(4) 0.003(4) -0.002(4)
C7A 0.077(5) 0.065(5) 0.075(6) 0.006(4) 0.013(4) 0.006(4)
C8A 0.119(9) 0.116(9) 0.136(10) 0.032(8) 0.015(8) -0.006(8)
C9A 0.118(9) 0.094(9) 0.118(9) -0.009(7) 0.059(8) -0.006(7)
C10A 0.063(5) 0.053(5) 0.056(5) -0.002(4) 0.011(4) -0.001(4)
C11A 0.067(5) 0.057(5) 0.057(5) -0.005(4) 0.005(4) -0.003(4)
C12A 0.078(5) 0.067(5) 0.074(6) 0.000(4) 0.006(4) 0.000(4)
C13A 0.069(5) 0.067(5) 0.068(5) 0.002(4) 0.005(4) 0.000(4)
C14A 0.075(5) 0.070(5) 0.069(6) 0.005(4) 0.005(4) -0.003(4)
C15A 0.084(6) 0.074(6) 0.067(6) -0.003(4) 0.003(4) 0.003(4)
C16A 0.071(5) 0.057(5) 0.059(5) 0.001(4) 0.008(4) -0.004(4)
C17A 0.063(5) 0.059(5) 0.053(5) -0.005(4) 0.010(4) -0.007(4)
C18A 0.075(5) 0.066(5) 0.067(5) -0.002(4) 0.002(4) -0.005(4)
C19A 0.092(8) 0.069(7) 0.074(8) 0.008(6) 0.011(6) 0.002(6)
C20A 0.107(8) 0.070(7) 0.084(8) -0.010(7) 0.000(7) 0.007(7)
C21A 0.071(5) 0.066(5) 0.067(5) 0.002(4) 0.004(4) 0.000(4)
C22A 0.054(5) 0.046(5) 0.049(5) 0.004(4) -0.003(4) 0.000(4)
C23A 0.080(6) 0.072(6) 0.076(6) 0.005(4) 0.005(4) -0.006(4)
C24A 0.075(5) 0.072(5) 0.072(6) 0.000(4) -0.004(4) -0.001(4)
C25A 0.091(6) 0.086(6) 0.089(6) 0.000(5) -0.001(5) -0.006(5)
C26A 0.079(5) 0.065(5) 0.069(5) 0.003(4) 0.003(4) 0.001(4)
C27A 0.072(5) 0.066(5) 0.065(5) -0.003(4) -0.008(4) -0.005(4)
C28A 0.061(5) 0.054(5) 0.060(5) -0.001(4) -0.001(4) 0.003(4)
C29A 0.068(5) 0.057(5) 0.057(5) 0.002(4) 0.001(4) -0.001(4)
C30A 0.085(6) 0.087(6) 0.086(6) 0.005(5) 0.002(5) 0.008(5)
C31A 0.097(8) 0.096(8) 0.099(9) -0.031(7) 0.006(7) -0.013(7)
C32A 0.103(9) 0.112(9) 0.096(9) 0.000(7) -0.001(7) 0.000(8)
C33A 0.064(5) 0.054(5) 0.054(5) 0.000(4) -0.003(4) -0.005(4)
C34A 0.060(5) 0.058(5) 0.056(5) -0.003(4) 0.003(4) -0.011(4)
C35A 0.067(7) 0.065(7) 0.063(7) -0.002(6) 0.002(6) -0.012(6)
C36A 0.094(8) 0.075(7) 0.063(7) -0.006(6) 0.014(6) -0.013(7)
C37A 0.066(5) 0.069(5) 0.063(5) 0.009(4) 0.002(4) -0.003(4)
C38A 0.103(8) 0.094(8) 0.073(8) -0.006(7) 0.005(7) -0.017(7)
C1B 0.043(4) 0.037(4) 0.034(4) 0.004(4) 0.001(4) -0.004(4)
C2B 0.051(5) 0.042(4) 0.039(5) 0.000(4) 0.002(4) 0.002(4)
C3B 0.037(4) 0.046(5) 0.043(5) 0.007(4) 0.004(4) 0.008(4)
C4B 0.038(4) 0.040(5) 0.029(4) 0.004(4) 0.001(4) -0.004(4)
C5B 0.038(4) 0.036(4) 0.034(4) 0.003(4) -0.001(4) 0.003(4)
C6B 0.044(5) 0.045(5) 0.045(5) 0.000(4) -0.002(4) 0.005(4)
C7B 0.051(5) 0.048(5) 0.050(5) 0.002(4) 0.006(4) -0.002(4)
C8B 0.063(7) 0.067(7) 0.053(7) 0.007(6) 0.004(6) -0.002(6)
C9B 0.056(6) 0.071(7) 0.051(6) -0.007(6) 0.002(5) -0.005(6)
C10B 0.050(5) 0.056(5) 0.052(5) -0.002(4) 0.006(4) -0.005(4)
C11B 0.063(5) 0.066(5) 0.069(5) -0.003(4) 0.005(4) -0.004(4)
C12B 0.070(5) 0.064(5) 0.075(6) -0.001(4) 0.007(4) 0.002(4)
C13B 0.086(6) 0.087(6) 0.102(6) -0.001(5) 0.005(5) -0.003(5)
C14B 0.091(6) 0.094(6) 0.102(6) -0.011(5) 0.000(5) 0.001(5)
C15B 0.091(6) 0.097(6) 0.092(6) -0.010(5) 0.006(5) 0.002(5)
C16B 0.076(5) 0.077(6) 0.075(6) -0.012(4) 0.006(4) -0.007(4)
C17B 0.059(5) 0.047(5) 0.062(5) 0.001(4) 0.006(4) -0.008(4)
C18B 0.062(5) 0.065(5) 0.070(5) 0.008(4) -0.003(4) 0.000(4)
C19B 0.076(7) 0.106(8) 0.078(8) 0.013(7) -0.007(7) -0.001(7)
C20B 0.072(7) 0.091(8) 0.105(8) 0.033(7) 0.007(7) 0.001(7)
C21B 0.044(5) 0.054(5) 0.055(5) 0.005(4) 0.005(4) -0.001(4)
C22B 0.042(4) 0.047(5) 0.052(5) -0.002(4) 0.002(4) 0.008(4)
C23B 0.048(5) 0.058(5) 0.058(5) -0.001(4) 0.002(4) 0.001(4)
C24B 0.070(5) 0.063(5) 0.074(5) -0.005(4) 0.006(4) -0.004(4)
C25B 0.069(5) 0.075(5) 0.073(5) -0.003(4) 0.004(4) 0.002(4)
C26B 0.056(5) 0.059(5) 0.066(5) -0.001(4) -0.002(4) 0.003(4)
C27B 0.054(5) 0.055(5) 0.058(5) -0.001(4) -0.001(4) -0.010(4)
C28B 0.050(5) 0.055(5) 0.054(5) -0.003(4) 0.010(4) 0.002(4)
C29B 0.059(5) 0.056(5) 0.071(5) 0.002(4) 0.007(4) -0.001(4)
C30B 0.085(6) 0.078(6) 0.087(6) 0.000(5) 0.011(4) 0.001(4)
C31B 0.157(11) 0.147(11) 0.154(11) -0.008(9) 0.007(9) 0.006(9)
C32B 0.138(10) 0.095(9) 0.104(9) 0.012(8) 0.011(8) -0.003(8)
C33B 0.052(5) 0.056(5) 0.069(5) 0.002(4) 0.010(4) -0.004(4)
C34B 0.082(6) 0.079(6) 0.097(6) 0.002(5) 0.016(5) -0.004(4)
C35B 0.113(9) 0.092(9) 0.133(10) -0.007(8) -0.002(8) -0.006(8)
C36B 0.133(10) 0.104(9) 0.167(11) 0.012(8) 0.018(8) -0.006(8)
C37B 0.104(6) 0.101(6) 0.105(7) 0.002(5) 0.014(5) -0.010(5)
C38B 0.168(12) 0.161(12) 0.187(13) -0.010(9) 0.000(9) -0.009(9)
C1C 0.031(4) 0.037(4) 0.026(4) 0.002(4) 0.006(4) -0.003(4)
C2C 0.039(4) 0.042(4) 0.032(4) 0.004(4) -0.002(4) -0.002(4)
C3C 0.052(5) 0.053(5) 0.047(5) -0.005(4) 0.003(4) -0.004(4)
C4C 0.038(4) 0.045(5) 0.031(4) 0.006(4) -0.008(4) 0.001(4)
C5C 0.037(4) 0.038(4) 0.036(4) 0.010(4) 0.004(4) 0.005(4)
C6C 0.040(4) 0.040(5) 0.040(5) -0.006(4) -0.001(4) -0.006(4)
C7C 0.070(5) 0.071(5) 0.052(5) 0.005(4) 0.007(4) -0.004(4)
C8C 0.083(7) 0.086(8) 0.069(7) 0.002(6) 0.020(6) 0.008(7)
C9C 0.098(8) 0.075(7) 0.058(7) 0.012(6) 0.004(6) -0.016(7)
C10C 0.069(5) 0.057(5) 0.049(5) -0.004(4) 0.002(4) -0.004(4)
C11C 0.093(6) 0.078(6) 0.076(6) -0.001(4) -0.009(5) -0.007(5)
C12C 0.132(7) 0.121(7) 0.122(7) -0.006(5) -0.005(5) -0.004(5)
C13C 0.203(10) 0.194(10) 0.197(10) -0.003(5) -0.005(5) -0.006(5)
C14C 0.224(11) 0.219(11) 0.215(11) -0.001(5) -0.003(5) -0.001(5)
C15C 0.147(8) 0.137(8) 0.133(8) 0.002(5) -0.010(5) -0.006(5)
C16C 0.113(7) 0.110(7) 0.101(7) 0.010(5) -0.003(5) -0.003(5)
C17C 0.076(5) 0.062(5) 0.065(5) -0.007(4) -0.007(4) -0.010(4)
C18C 0.066(5) 0.055(5) 0.060(5) -0.004(4) -0.012(4) -0.001(4)
C19C 0.085(8) 0.072(7) 0.081(8) 0.003(6) -0.007(7) -0.005(6)
C20C 0.074(7) 0.062(7) 0.059(7) 0.008(6) -0.003(6) 0.004(6)
C21C 0.070(5) 0.068(5) 0.069(6) 0.003(4) 0.000(4) -0.002(4)
C22C 0.061(5) 0.057(5) 0.053(5) -0.001(4) -0.005(4) 0.001(4)
C23C 0.063(5) 0.063(5) 0.060(5) -0.006(4) -0.013(4) 0.005(4)
C24C 0.075(5) 0.072(6) 0.076(6) -0.009(4) -0.012(4) 0.002(4)
C25C 0.089(6) 0.082(6) 0.080(6) 0.005(4) -0.009(4) 0.005(5)
C26C 0.084(6) 0.081(6) 0.076(6) -0.001(4) -0.001(4) 0.007(4)
C27C 0.083(6) 0.076(6) 0.079(6) -0.007(4) -0.003(4) 0.000(4)
C28C 0.067(5) 0.069(5) 0.068(5) -0.007(4) -0.004(4) 0.001(4)
C29C 0.076(6) 0.078(6) 0.075(6) 0.010(4) -0.012(4) 0.000(4)
C30C 0.079(6) 0.078(6) 0.076(6) 0.002(4) -0.006(4) -0.004(4)
C31C 0.084(8) 0.074(7) 0.082(8) 0.017(6) -0.003(7) -0.009(7)
C32C 0.094(8) 0.087(8) 0.072(8) 0.031(7) -0.015(7) -0.003(7)
C33C 0.111(7) 0.108(7) 0.112(7) 0.010(5) -0.005(5) 0.001(5)
C34C 0.109(7) 0.110(7) 0.104(7) -0.001(5) -0.004(5) 0.000(5)
C35C 0.142(11) 0.177(12) 0.141(11) 0.004(9) -0.002(9) -0.012(9)
C36C 0.108(9) 0.092(8) 0.109(9) -0.005(7) -0.042(7) -0.003(7)
C37C 0.100(6) 0.103(6) 0.097(6) 0.010(5) -0.004(5) 0.001(5)
C38C 0.140(10) 0.136(10) 0.108(10) -0.008(8) 0.000(8) -0.016(8)
C1D 0.032(4) 0.036(4) 0.032(4) -0.001(4) 0.004(4) -0.001(4)
C2D 0.056(5) 0.047(5) 0.038(5) 0.005(4) 0.004(4) -0.002(4)
C3D 0.047(4) 0.044(5) 0.037(5) 0.000(4) -0.006(4) -0.005(4)
C4D 0.039(4) 0.040(4) 0.036(4) 0.009(4) -0.001(4) 0.001(4)
C5D 0.033(4) 0.037(4) 0.032(4) 0.005(4) 0.000(4) 0.006(4)
C6D 0.045(4) 0.044(5) 0.035(5) 0.003(4) -0.002(4) 0.003(4)
C7D 0.052(5) 0.041(5) 0.038(5) 0.006(4) -0.003(4) -0.006(4)
C8D 0.076(7) 0.050(6) 0.042(6) -0.006(5) 0.000(6) 0.001(6)
C9D 0.055(6) 0.051(6) 0.044(6) 0.003(5) 0.008(5) -0.003(5)
C10D 0.042(5) 0.046(5) 0.039(5) -0.004(4) -0.002(4) -0.005(4)
C11D 0.046(5) 0.044(5) 0.037(5) -0.006(4) 0.001(4) -0.001(4)
C12D 0.072(5) 0.073(5) 0.070(5) -0.003(4) -0.003(4) 0.005(4)
C13D 0.077(5) 0.073(6) 0.076(6) -0.013(4) -0.001(4) 0.000(4)
C14D 0.076(5) 0.076(6) 0.073(6) -0.009(4) -0.009(4) 0.012(4)
C15D 0.068(5) 0.069(5) 0.061(5) -0.006(4) -0.002(4) 0.014(4)
C16D 0.061(5) 0.052(5) 0.053(5) 0.003(4) -0.007(4) 0.004(4)
C17D 0.052(5) 0.048(5) 0.041(5) 0.003(4) -0.004(4) -0.002(4)
C18D 0.055(5) 0.046(5) 0.040(5) -0.003(4) 0.000(4) -0.003(4)
C19D 0.072(7) 0.056(6) 0.047(6) 0.004(6) -0.009(6) -0.007(6)
C20D 0.059(6) 0.057(6) 0.045(6) 0.003(5) -0.007(5) -0.021(5)
C21D 0.053(5) 0.051(5) 0.045(5) -0.001(4) -0.001(4) -0.006(4)
C22D 0.045(5) 0.048(5) 0.040(5) 0.002(4) -0.004(4) 0.003(4)
C23D 0.050(5) 0.052(5) 0.042(5) 0.005(4) 0.006(4) -0.004(4)
C24D 0.062(5) 0.059(5) 0.058(5) 0.004(4) 0.007(4) 0.006(4)
C25D 0.058(5) 0.054(5) 0.048(5) 0.002(4) 0.003(4) 0.004(4)
C26D 0.055(5) 0.049(5) 0.047(5) -0.004(4) 0.000(4) 0.003(4)
C27D 0.065(5) 0.061(5) 0.056(5) 0.001(4) 0.005(4) 0.002(4)
C28D 0.064(5) 0.058(5) 0.055(5) 0.006(4) 0.003(4) 0.005(4)
C29D 0.075(5) 0.071(5) 0.069(5) 0.002(4) -0.003(4) 0.005(4)
C30D 0.088(6) 0.086(6) 0.095(6) -0.006(5) -0.010(5) 0.004(5)
C31D 0.108(8) 0.076(8) 0.102(8) 0.004(7) -0.024(7) -0.010(7)
C32D 0.129(10) 0.124(10) 0.129(10) 0.011(8) -0.010(8) 0.012(8)
C33D 0.069(5) 0.069(5) 0.063(5) 0.009(4) 0.002(4) -0.001(4)
C34D 0.083(6) 0.068(5) 0.068(5) -0.004(4) 0.005(4) 0.000(4)
C35D 0.152(10) 0.123(10) 0.117(10) -0.017(8) 0.029(8) -0.021(8)
C36D 0.090(8) 0.083(8) 0.092(8) 0.011(7) 0.006(7) 0.001(7)
C37D 0.094(6) 0.087(6) 0.097(6) 0.005(5) 0.009(5) 0.002(5)
C38D 0.104(9) 0.127(9) 0.106(9) 0.039(8) -0.014(8) 0.003(8)
C1E 0.027(4) 0.039(4) 0.032(4) -0.003(4) 0.001(4) -0.002(4)
C2E 0.056(5) 0.058(5) 0.061(5) -0.008(4) -0.002(4) -0.005(4)
C3E 0.063(5) 0.071(5) 0.068(5) -0.010(4) -0.003(4) 0.005(4)
C4E 0.058(5) 0.059(5) 0.055(5) -0.011(4) -0.007(4) 0.006(4)
C5E 0.038(4) 0.043(5) 0.039(5) -0.005(4) 0.002(4) -0.001(4)
C6E 0.064(5) 0.068(5) 0.071(5) -0.011(4) -0.009(4) -0.005(4)
C7E 0.115(7) 0.117(7) 0.113(7) -0.013(5) -0.008(5) 0.005(5)
C8E 0.140(11) 0.142(11) 0.173(12) -0.033(9) -0.011(9) 0.001(9)
C9E 0.139(10) 0.137(10) 0.137(10) -0.031(8) -0.027(8) 0.024(8)
C10E 0.104(7) 0.104(7) 0.111(7) -0.003(5) -0.007(5) 0.014(5)
C11E 0.092(6) 0.099(6) 0.084(6) -0.015(5) -0.003(5) 0.016(5)
C12E 0.092(6) 0.093(6) 0.081(6) 0.007(5) -0.001(5) 0.015(5)
C13E 0.140(8) 0.144(8) 0.135(8) 0.006(5) -0.002(5) 0.008(5)
C14E 0.171(9) 0.173(9) 0.169(9) 0.002(5) 0.003(5) 0.011(5)
C15E 0.123(7) 0.124(7) 0.116(7) -0.009(5) -0.005(5) 0.018(5)
C16E 0.143(8) 0.141(8) 0.141(8) -0.015(5) -0.005(5) 0.006(5)
C17E 0.077(6) 0.074(6) 0.076(6) -0.005(4) 0.000(4) 0.010(4)
C18E 0.061(5) 0.059(5) 0.062(5) 0.008(4) 0.007(4) 0.003(4)
C19E 0.078(7) 0.077(7) 0.082(8) 0.010(7) 0.004(6) 0.010(6)
C20E 0.068(7) 0.071(7) 0.085(8) 0.002(6) 0.015(6) 0.011(6)
C21E 0.080(6) 0.083(6) 0.086(6) 0.002(5) 0.004(5) -0.004(5)
C22E 0.095(6) 0.097(6) 0.107(6) -0.013(5) 0.004(5) 0.002(5)
C23E 0.140(8) 0.140(8) 0.146(8) -0.010(5) -0.003(5) -0.006(5)
C24E 0.117(7) 0.124(7) 0.127(7) -0.008(5) -0.001(5) -0.004(5)
C25E 0.151(8) 0.148(8) 0.155(8) 0.000(5) 0.003(5) -0.006(5)
C26E 0.126(7) 0.125(7) 0.130(7) 0.006(5) 0.009(5) 0.001(5)
C27E 0.120(7) 0.105(7) 0.117(7) -0.002(5) 0.008(5) -0.002(5)
C28E 0.172(9) 0.168(9) 0.172(9) -0.003(5) -0.001(5) -0.002(5)
C29E 0.151(8) 0.150(8) 0.156(8) -0.014(5) 0.000(5) -0.002(5)
C30E 0.097(6) 0.110(6) 0.105(7) -0.023(5) -0.010(5) 0.004(5)
C31E 0.164(12) 0.194(12) 0.173(12) -0.032(9) -0.024(9) 0.015(9)
C32E 0.203(14) 0.211(14) 0.201(14) -0.019(10) 0.000(10) 0.010(10)
C33E 0.102(7) 0.103(7) 0.116(7) -0.010(5) 0.002(5) 0.005(5)
C34E 0.119(7) 0.126(7) 0.127(7) -0.007(5) -0.003(5) 0.006(5)
C35E 0.118(9) 0.129(10) 0.117(10) -0.014(8) -0.009(8) 0.002(8)
C36E 0.169(12) 0.172(12) 0.153(12) -0.002(9) -0.020(9) 0.013(9)
C37E 0.165(9) 0.164(9) 0.161(9) -0.001(5) 0.000(5) 0.015(5)
C38E 0.168(12) 0.199(13) 0.171(13) -0.035(9) 0.018(9) 0.012(9)
C1F 0.032(4) 0.035(4) 0.029(4) -0.005(4) 0.003(4) 0.000(4)
C2F 0.036(4) 0.044(5) 0.045(5) 0.004(4) 0.003(4) 0.006(4)
C3F 0.051(5) 0.041(5) 0.048(5) -0.003(4) -0.002(4) -0.006(4)
C4F 0.043(5) 0.037(4) 0.032(4) -0.002(4) 0.003(4) 0.001(4)
C5F 0.039(4) 0.035(4) 0.031(4) 0.005(4) 0.001(4) 0.002(4)
C6F 0.043(4) 0.041(5) 0.040(5) -0.003(4) -0.001(4) -0.008(4)
C7F 0.047(5) 0.043(5) 0.050(5) 0.000(4) 0.005(4) 0.001(4)
C8F 0.060(6) 0.046(6) 0.072(7) -0.007(6) -0.010(6) 0.013(5)
C9F 0.054(6) 0.049(6) 0.060(7) -0.021(5) 0.008(5) -0.004(5)
C10F 0.040(4) 0.034(4) 0.040(5) -0.005(4) 0.004(4) 0.004(4)
C11F 0.047(5) 0.043(5) 0.040(5) 0.003(4) -0.002(4) -0.002(4)
C12F 0.055(5) 0.047(5) 0.055(5) -0.002(4) -0.006(4) 0.000(4)
C13F 0.079(6) 0.072(6) 0.071(6) -0.003(4) -0.006(4) -0.003(4)
C14F 0.095(6) 0.080(6) 0.072(6) 0.000(4) 0.003(4) -0.007(5)
C15F 0.084(6) 0.076(6) 0.064(5) -0.004(4) 0.011(4) -0.013(4)
C16F 0.073(5) 0.063(5) 0.064(5) 0.002(4) 0.004(4) -0.008(4)
C17F 0.035(4) 0.041(5) 0.035(5) -0.004(4) 0.000(4) 0.000(4)
C18F 0.044(5) 0.042(5) 0.047(5) 0.007(4) 0.007(4) -0.002(4)
C19F 0.052(6) 0.046(6) 0.076(7) 0.006(6) 0.008(6) -0.007(5)
C20F 0.060(6) 0.050(6) 0.049(6) 0.007(5) 0.013(5) 0.007(5)
C21F 0.040(5) 0.048(5) 0.033(4) -0.003(4) 0.007(4) -0.003(4)
C22F 0.039(4) 0.038(4) 0.047(5) -0.001(4) -0.001(4) -0.002(4)
C23F 0.051(5) 0.046(5) 0.051(5) -0.008(4) 0.003(4) 0.001(4)
C24F 0.053(5) 0.049(5) 0.059(5) -0.010(4) -0.009(4) 0.002(4)
C25F 0.068(5) 0.065(5) 0.070(5) -0.005(4) -0.006(4) 0.003(4)
C26F 0.059(5) 0.050(5) 0.056(5) 0.002(4) -0.009(4) 0.005(4)
C27F 0.049(5) 0.041(5) 0.043(5) -0.004(4) -0.003(4) 0.004(4)
C28F 0.044(4) 0.041(5) 0.040(5) -0.003(4) 0.007(4) 0.006(4)
C29F 0.045(5) 0.049(5) 0.043(5) -0.004(4) -0.004(4) 0.001(4)
C30F 0.073(5) 0.066(5) 0.057(5) 0.004(4) 0.002(4) -0.002(4)
C31F 0.089(8) 0.074(7) 0.061(7) 0.015(6) -0.003(6) -0.026(7)
C32F 0.111(9) 0.095(8) 0.080(8) -0.001(7) -0.016(7) -0.013(7)
C33F 0.051(5) 0.049(5) 0.042(5) 0.002(4) 0.002(4) 0.000(4)
C34F 0.059(5) 0.062(5) 0.063(5) -0.003(4) 0.002(4) -0.001(4)
C35F 0.070(7) 0.079(7) 0.073(7) -0.009(6) 0.011(6) -0.027(6)
C36F 0.062(7) 0.067(7) 0.071(7) -0.002(6) -0.001(6) -0.003(6)
C37F 0.065(5) 0.068(5) 0.067(5) -0.007(4) 0.003(4) -0.008(4)
C38F 0.076(8) 0.106(9) 0.103(9) -0.031(7) -0.008(7) -0.010(7)
Cl1 0.0524(17) 0.0443(17) 0.0376(16) 0.0015(13) 0.0017(14) -0.0034(14)
Cl2 0.0569(19) 0.079(2) 0.055(2) 0.0272(18) -0.0170(16) -0.0197(18)
Fe01 0.0395(9) 0.0375(9) 0.0318(9) 0.0049(7) 0.0022(7) 0.0017(7)
N1A 0.034(4) 0.044(4) 0.035(4) 0.000(3) -0.002(3) -0.002(3)
N2A 0.045(4) 0.047(4) 0.055(4) 0.006(4) 0.011(4) 0.005(4)
N3A 0.065(5) 0.051(4) 0.052(4) 0.006(4) 0.012(4) -0.008(4)
N4A 0.068(5) 0.057(5) 0.059(5) -0.005(4) 0.009(4) -0.010(4)
N5A 0.073(5) 0.058(5) 0.063(5) 0.001(4) 0.000(4) 0.004(4)
N6A 0.072(5) 0.057(4) 0.058(5) 0.007(4) 0.004(4) 0.001(4)
N7A 0.069(5) 0.050(4) 0.053(4) 0.004(4) 0.000(4) 0.001(4)
N1B 0.042(4) 0.039(4) 0.028(4) 0.010(3) 0.003(3) -0.003(3)
N2B 0.040(4) 0.044(4) 0.032(4) 0.005(3) 0.002(3) 0.002(3)
N3B 0.047(4) 0.054(4) 0.054(4) -0.008(4) 0.008(4) -0.006(4)
N4B 0.051(4) 0.062(5) 0.061(5) 0.004(4) 0.003(4) -0.002(4)
N5B 0.043(4) 0.052(4) 0.053(4) 0.006(4) 0.004(3) 0.002(4)
N6B 0.046(4) 0.048(4) 0.057(4) -0.006(4) 0.010(4) 0.004(4)
N7B 0.080(5) 0.078(5) 0.112(6) 0.005(4) 0.014(4) 0.002(4)
N1C 0.027(4) 0.045(4) 0.029(4) 0.000(3) 0.009(3) 0.006(3)
N2C 0.065(4) 0.054(4) 0.037(4) 0.003(4) 0.006(4) -0.005(4)
N3C 0.082(5) 0.064(5) 0.062(5) -0.001(4) 0.002(4) -0.002(4)
N4C 0.082(5) 0.059(5) 0.059(5) 0.006(4) -0.008(4) 0.000(4)
N5C 0.063(4) 0.065(5) 0.061(5) 0.000(4) -0.009(4) 0.002(4)
N6C 0.072(5) 0.070(5) 0.069(5) 0.005(4) -0.012(4) 0.003(4)
N7C 0.127(6) 0.129(7) 0.126(6) 0.003(5) -0.017(5) -0.004(5)
N1D 0.032(4) 0.042(4) 0.032(4) 0.005(3) -0.001(3) 0.003(3)
N2D 0.057(4) 0.046(4) 0.033(4) -0.002(3) -0.004(3) 0.002(4)
N3D 0.045(4) 0.043(4) 0.036(4) 0.000(3) 0.000(3) 0.002(3)
N4D 0.054(4) 0.048(4) 0.040(4) -0.004(4) -0.003(4) 0.001(4)
N5D 0.055(4) 0.057(4) 0.045(4) 0.003(4) 0.000(4) 0.002(4)
N6D 0.068(5) 0.063(5) 0.056(5) -0.003(4) 0.001(4) -0.001(4)
N7D 0.079(5) 0.076(5) 0.071(5) 0.007(4) -0.002(4) -0.001(4)
N1E 0.044(4) 0.047(4) 0.032(4) 0.006(3) 0.001(3) 0.007(4)
N2E 0.091(5) 0.097(5) 0.094(5) -0.025(4) -0.010(4) 0.016(4)
N3E 0.090(5) 0.089(5) 0.087(5) -0.010(4) 0.001(4) 0.020(4)
N4E 0.066(5) 0.063(5) 0.063(5) -0.009(4) 0.006(4) 0.013(4)
N5E 0.091(5) 0.085(5) 0.100(6) -0.010(4) 0.000(4) -0.002(4)
N6E 0.138(7) 0.134(7) 0.142(7) -0.021(5) 0.000(5) 0.005(5)
N7E 0.111(6) 0.116(6) 0.121(6) -0.013(5) -0.001(5) 0.013(5)
N1F 0.032(4) 0.036(4) 0.033(4) 0.005(3) 0.003(3) 0.003(3)
N2F 0.050(4) 0.037(4) 0.048(4) -0.007(3) 0.007(4) 0.001(3)
N3F 0.039(4) 0.034(4) 0.041(4) -0.010(3) 0.002(3) -0.001(3)
N4F 0.042(4) 0.037(4) 0.043(4) 0.006(3) 0.005(3) 0.002(3)
N5F 0.040(4) 0.037(4) 0.042(4) -0.005(3) -0.001(3) 0.003(3)
N6F 0.047(4) 0.039(4) 0.040(4) -0.002(3) 0.000(3) 0.005(3)
N7F 0.056(4) 0.061(4) 0.059(5) -0.006(4) 0.004(4) -0.006(4)
O1A 0.055(4) 0.057(5) 0.047(5) 0.013(4) 0.011(4) -0.015(4)
O2A 0.078(5) 0.052(5) 0.067(5) 0.005(4) 0.033(4) 0.001(4)
O3A 0.100(6) 0.060(5) 0.062(5) 0.004(4) 0.017(5) -0.013(5)
O4A 0.091(6) 0.065(5) 0.084(6) 0.007(5) 0.013(5) -0.008(5)
O5A 0.086(6) 0.060(5) 0.076(5) 0.020(4) 0.007(5) -0.004(5)
O6A 0.080(5) 0.060(5) 0.065(5) 0.015(4) 0.001(4) -0.020(4)
O7A 0.107(6) 0.095(6) 0.063(5) -0.003(5) -0.006(5) -0.037(5)
O8A 0.075(4) 0.072(4) 0.056(4) -0.008(4) 0.004(3) -0.020(4)
O1B 0.040(4) 0.066(5) 0.047(4) 0.002(4) 0.000(4) 0.005(4)
O2B 0.038(4) 0.060(5) 0.060(5) -0.001(4) 0.013(4) -0.007(4)
O3B 0.046(4) 0.061(5) 0.097(6) -0.006(4) 0.021(4) -0.001(4)
O4B 0.061(5) 0.070(5) 0.085(6) 0.015(5) -0.001(5) 0.013(4)
O5B 0.047(4) 0.056(4) 0.070(4) -0.006(3) -0.001(3) 0.001(3)
O6B 0.053(5) 0.053(5) 0.093(6) 0.010(4) 0.018(4) 0.003(4)
O7B 0.134(7) 0.101(7) 0.152(8) 0.012(6) 0.042(7) 0.033(6)
O8B 0.138(6) 0.126(6) 0.138(6) 0.003(5) 0.016(5) -0.007(5)
O1C 0.079(5) 0.045(4) 0.042(4) 0.010(4) -0.006(4) -0.017(4)
O2C 0.087(5) 0.068(5) 0.045(5) 0.008(4) -0.014(4) -0.010(5)
O3C 0.113(6) 0.074(6) 0.072(6) 0.008(5) -0.031(5) -0.008(5)
O4C 0.077(6) 0.073(5) 0.083(6) 0.003(5) -0.019(5) -0.008(5)
O5C 0.090(6) 0.093(6) 0.075(6) 0.002(5) -0.020(5) 0.029(5)
O6C 0.109(7) 0.153(8) 0.101(7) 0.008(6) -0.024(6) 0.025(7)
O7C 0.101(7) 0.148(8) 0.078(6) 0.013(6) -0.018(5) -0.019(6)
O8C 0.084(5) 0.089(5) 0.098(5) 0.001(4) -0.004(4) 0.000(4)
O1D 0.078(5) 0.052(4) 0.039(4) 0.005(4) -0.017(4) -0.003(4)
O2D 0.049(4) 0.052(4) 0.041(4) 0.002(3) 0.000(3) -0.008(3)
O3D 0.066(5) 0.042(4) 0.047(4) -0.001(4) 0.000(4) 0.003(4)
O4D 0.067(5) 0.051(5) 0.061(5) -0.005(4) -0.001(4) 0.001(4)
O5D 0.075(5) 0.082(5) 0.056(5) 0.019(4) 0.001(4) 0.008(5)
O6D 0.094(6) 0.077(6) 0.085(6) 0.012(5) 0.030(5) 0.009(5)
O7D 0.122(7) 0.105(7) 0.158(8) 0.010(7) 0.056(7) 0.007(6)
O8D 0.075(4) 0.079(4) 0.077(4) 0.018(4) -0.004(4) 0.012(4)
O1E 0.057(5) 0.073(5) 0.088(6) -0.024(5) 0.003(4) 0.017(4)
O2E 0.116(7) 0.116(7) 0.153(8) -0.070(7) -0.029(6) 0.011(6)
O3E 0.075(5) 0.080(6) 0.096(6) -0.030(5) 0.006(5) 0.025(5)
O4E 0.102(6) 0.083(6) 0.123(7) 0.023(6) 0.027(6) 0.024(5)
O5E 0.179(10) 0.162(9) 0.219(11) -0.019(8) 0.008(8) -0.014(8)
O6E 0.158(9) 0.144(9) 0.202(10) -0.037(8) 0.027(8) 0.024(7)
O7E 0.209(10) 0.208(10) 0.175(10) -0.022(8) -0.025(8) 0.074(9)
O8E 0.109(5) 0.126(5) 0.120(6) -0.021(4) 0.018(4) 0.011(4)
O1F 0.048(4) 0.043(4) 0.041(4) -0.006(4) -0.001(3) -0.005(4)
O2F 0.041(4) 0.041(4) 0.053(4) -0.013(4) 0.003(3) -0.003(4)
O3F 0.052(4) 0.046(4) 0.039(4) -0.006(4) -0.012(3) -0.004(4)
O4F 0.047(4) 0.041(4) 0.041(4) -0.007(3) 0.003(3) -0.004(4)
O5F 0.060(5) 0.052(5) 0.048(5) -0.008(4) -0.004(4) 0.003(4)
O6F 0.062(5) 0.057(5) 0.044(4) -0.015(4) 0.001(4) -0.007(4)
O7F 0.052(5) 0.067(5) 0.081(6) -0.005(5) -0.005(4) 0.004(4)
O8F 0.065(4) 0.071(4) 0.067(4) -0.012(4) -0.011(3) -0.013(4)
Na1 0.113(5) 0.110(5) 0.121(6) -0.001(4) -0.006(4) -0.003(4)
Cl3 0.157(5) 0.186(6) 0.169(6) -0.002(5) -0.005(5) -0.009(5)

loop_
_atom_type_symbol
_atom_type_description
_atom_type_scat_dispersion_real
_atom_type_scat_dispersion_imag
_atom_type_scat_source
C C 0.0033 0.0016 'International Tables Vol C Tables 4.2.6.8 and 6.1.1.4'
H H 0.0000 0.0000 'International Tables Vol C Tables 4.2.6.8 and 6.1.1.4'
N N 0.0061 0.0033 'International Tables Vol C Tables 4.2.6.8 and 6.1.1.4'
O O 0.0106 0.0060 'International Tables Vol C Tables 4.2.6.8 and 6.1.1.4'
Cl Cl 0.1484 0.1585 'International Tables Vol C Tables 4.2.6.8 and 6.1.1.4'
Fe Fe 0.3463 0.8444 'International Tables Vol C Tables 4.2.6.8 and 6.1.1.4'
Na Na 0.0362 0.0249 'International Tables Vol C Tables 4.2.6.8 and 6.1.1.4'

loop_
_geom_angle_atom_site_label_1
_geom_angle_atom_site_label_2
_geom_angle_atom_site_label_3
_geom_angle
_geom_angle_site_symmetry_1
_geom_angle_site_symmetry_3
C2A C1A N1A 120.9(8) . .
C2A C1A C1B 125.9(9) . .
N1A C1A C1B 113.2(7) . .
C1A C2A C3A 120.4(9) . .
C1A C2A H2A 119.8 . .
C3A C2A H2A 119.8 . .
C4A C3A C2A 118.2(9) . .
C4A C3A H3A 120.9 . .
C2A C3A H3A 120.9 . .
C3A C4A C5A 118.5(9) . .
C3A C4A C6A 119.9(9) . .
C5A C4A C6A 121.5(9) . .
N1A C5A C4A 124.1(9) . .
N1A C5A H5A 117.9 . .
C4A C5A H5A 117.9 . .
O1A C6A N2A 122.5(9) . .
O1A C6A C4A 120.4(10) . .
N2A C6A C4A 117.1(10) . .
N2A C7A C10A 110.2(10) . .
N2A C7A C8A 107.6(11) . .
C10A C7A C8A 110.9(11) . .
N2A C7A C9A 108.3(10) . .
C10A C7A C9A 107.3(10) . .
C8A C7A C9A 112.6(12) . .
C7A C8A H8AC 109.5 . .
C7A C8A H8AB 109.5 . .
H8AC C8A H8AB 109.5 . .
C7A C8A H8AA 109.5 . .
H8AC C8A H8AA 109.5 . .
H8AB C8A H8AA 109.5 . .
C7A C9A H9AA 109.5 . .
C7A C9A H9AB 109.5 . .
H9AA C9A H9AB 109.5 . .
C7A C9A H9AC 109.5 . .
H9AA C9A H9AC 109.5 . .
H9AB C9A H9AC 109.5 . .
O2A C10A N3A 123.4(10) . .
O2A C10A C7A 119.0(11) . .
N3A C10A C7A 117.5(11) . .
N3A C11A C12A 111.4(9) . .
N3A C11A C16A 110.3(9) . .
C12A C11A C16A 109.7(9) . .
N3A C11A C17A 108.0(9) . .
C12A C11A C17A 106.6(9) . .
C16A C11A C17A 110.8(9) . .
C11A C12A C13A 113.2(9) . .
C11A C12A H12A 108.9 . .
C13A C12A H12A 108.9 . .
C11A C12A H12B 108.9 . .
C13A C12A H12B 108.9 . .
H12A C12A H12B 107.8 . .
C14A C13A C12A 110.4(9) . .
C14A C13A H13A 109.6 . .
C12A C13A H13A 109.6 . .
C14A C13A H13B 109.6 . .
C12A C13A H13B 109.6 . .
H13A C13A H13B 108.1 . .
C15A C14A C13A 110.9(10) . .
C15A C14A H14B 109.5 . .
C13A C14A H14B 109.5 . .
C15A C14A H14A 109.5 . .
C13A C14A H14A 109.5 . .
H14B C14A H14A 108.1 . .
C14A C15A C16A 113.7(10) . .
C14A C15A H15A 108.8 . .
C16A C15A H15A 108.8 . .
C14A C15A H15B 108.8 . .
C16A C15A H15B 108.8 . .
H15A C15A H15B 107.7 . .
C11A C16A C15A 109.5(9) . .
C11A C16A H16A 109.8 . .
C15A C16A H16A 109.8 . .
C11A C16A H16B 109.8 . .
C15A C16A H16B 109.8 . .
H16A C16A H16B 108.2 . .
O3A C17A N4A 123.0(10) . .
O3A C17A C11A 122.3(10) . .
N4A C17A C11A 114.4(10) . .
N4A C18A C20A 109.6(10) . .
N4A C18A C19A 110.0(10) . .
C20A C18A C19A 110.7(10) . .
N4A C18A C21A 108.7(10) . .
C20A C18A C21A 109.3(10) . .
C19A C18A C21A 108.5(10) . .
C18A C19A H19A 109.5 . .
C18A C19A H19C 109.5 . .
H19A C19A H19C 109.5 . .
C18A C19A H19B 109.5 . .
H19A C19A H19B 109.5 . .
H19C C19A H19B 109.5 . .
C18A C20A H20B 109.5 . .
C18A C20A H20A 109.5 . .
H20B C20A H20A 109.5 . .
C18A C20A H20C 109.5 . .
H20B C20A H20C 109.5 . .
H20A C20A H20C 109.5 . .
O4A C21A N5A 120.1(11) . .
O4A C21A C18A 118.6(11) . .
N5A C21A C18A 121.0(12) . .
N5A C22A C28A 109.7(9) . .
N5A C22A C27A 110.7(9) . .
C28A C22A C27A 107.6(8) . .
N5A C22A C23A 113.3(9) . .
C28A C22A C23A 108.3(9) . .
C27A C22A C23A 107.1(9) . .
C24A C23A C22A 111.2(9) . .
C24A C23A H23A 109.4 . .
C22A C23A H23A 109.4 . .
C24A C23A H23B 109.4 . .
C22A C23A H23B 109.4 . .
H23A C23A H23B 108.0 . .
C23A C24A C25A 110.1(10) . .
C23A C24A H24A 109.6 . .
C25A C24A H24A 109.6 . .
C23A C24A H24B 109.6 . .
C25A C24A H24B 109.6 . .
H24A C24A H24B 108.1 . .
C26A C25A C24A 111.2(10) . .
C26A C25A H25B 109.4 . .
C24A C25A H25B 109.4 . .
C26A C25A H25A 109.4 . .
C24A C25A H25A 109.4 . .
H25B C25A H25A 108.0 . .
C25A C26A C27A 111.2(10) . .
C25A C26A H26B 109.4 . .
C27A C26A H26B 109.4 . .
C25A C26A H26A 109.4 . .
C27A C26A H26A 109.4 . .
H26B C26A H26A 108.0 . .
C26A C27A C22A 113.5(9) . .
C26A C27A H27A 108.9 . .
C22A C27A H27A 108.9 . .
C26A C27A H27B 108.9 . .
C22A C27A H27B 108.9 . .
H27A C27A H27B 107.7 . .
O5A C28A N6A 123.5(10) . .
O5A C28A C22A 123.3(10) . .
N6A C28A C22A 112.6(10) . .
N6A C29A C33A 114.4(10) . .
N6A C29A C30A 111.8(10) . .
C33A C29A C30A 110.1(9) . .
N6A C29A H29 106.7 . .
C33A C29A H29 106.7 . .
C30A C29A H29 106.7 . .
C32A C30A C31A 112.8(11) . .
C32A C30A C29A 114.6(11) . .
C31A C30A C29A 108.1(10) . .
C32A C30A H30 107.0 . .
C31A C30A H30 107.0 . .
C29A C30A H30 107.0 . .
C30A C31A H31A 109.5 . .
C30A C31A H31B 109.5 . .
H31A C31A H31B 109.5 . .
C30A C31A H31C 109.5 . .
H31A C31A H31C 109.5 . .
H31B C31A H31C 109.5 . .
C30A C32A H32A 109.5 . .
C30A C32A H32B 109.5 . .
H32A C32A H32B 109.5 . .
C30A C32A H32C 109.5 . .
H32A C32A H32C 109.5 . .
H32B C32A H32C 109.5 . .
O6A C33A N7A 118.4(10) . .
O6A C33A C29A 118.5(11) . .
N7A C33A C29A 123.1(11) . .
N7A C34A C36A 110.7(10) . .
N7A C34A C37A 108.0(10) . .
C36A C34A C37A 106.6(10) . .
N7A C34A C35A 110.7(9) . .
C36A C34A C35A 109.8(10) . .
C37A C34A C35A 111.0(10) . .
C34A C35A H35C 109.5 . .
C34A C35A H35B 109.5 . .
H35C C35A H35B 109.5 . .
C34A C35A H35A 109.5 . .
H35C C35A H35A 109.5 . .
H35B C35A H35A 109.5 . .
C34A C36A H36A 109.5 . .
C34A C36A H36B 109.5 . .
H36A C36A H36B 109.5 . .
C34A C36A H36C 109.5 . .
H36A C36A H36C 109.5 . .
H36B C36A H36C 109.5 . .
O7A C37A O8A 122.7(11) . .
O7A C37A C34A 121.2(11) . .
O8A C37A C34A 116.1(11) . .
O8A C38A H38A 109.5 . .
O8A C38A H38C 109.5 . .
H38A C38A H38C 109.5 . .
O8A C38A H38B 109.5 . .
H38A C38A H38B 109.5 . .
H38C C38A H38B 109.5 . .
C2B C1B N1B 122.9(9) . .
C2B C1B C1A 124.6(9) . .
N1B C1B C1A 112.5(8) . .
C1B C2B C3B 118.9(9) . .
C1B C2B H2B 120.5 . .
C3B C2B H2B 120.5 . .
C4B C3B C2B 119.5(9) . .
C4B C3B H3B 120.2 . .
C2B C3B H3B 120.2 . .
C5B C4B C3B 117.8(8) . .
C5B C4B C6B 122.6(8) . .
C3B C4B C6B 119.5(8) . .
N1B C5B C4B 124.0(9) . .
N1B C5B H5B 118.0 . .
C4B C5B H5B 118.0 . .
O1B C6B N2B 122.0(9) . .
O1B C6B C4B 122.2(9) . .
N2B C6B C4B 115.8(9) . .
N2B C7B C10B 110.1(8) . .
N2B C7B C9B 111.7(9) . .
C10B C7B C9B 109.3(9) . .
N2B C7B C8B 107.9(8) . .
C10B C7B C8B 109.4(9) . .
C9B C7B C8B 108.4(9) . .
C7B C8B H8BC 109.5 . .
C7B C8B H8BA 109.5 . .
H8BC C8B H8BA 109.5 . .
C7B C8B H8BB 109.5 . .
H8BC C8B H8BB 109.5 . .
H8BA C8B H8BB 109.5 . .
C7B C9B H9BA 109.5 . .
C7B C9B H9BC 109.5 . .
H9BA C9B H9BC 109.5 . .
C7B C9B H9BB 109.5 . .
H9BA C9B H9BB 109.5 . .
H9BC C9B H9BB 109.5 . .
O2B C10B N3B 122.0(9) . .
O2B C10B C7B 122.8(10) . .
N3B C10B C7B 115.1(9) . .
N3B C11B C12B 108.8(9) . .
N3B C11B C16B 112.0(9) . .
C12B C11B C16B 110.2(9) . .
N3B C11B C17B 110.6(9) . .
C12B C11B C17B 105.4(9) . .
C16B C11B C17B 109.6(9) . .
C11B C12B C13B 110.7(9) . .
C11B C12B H12D 109.5 . .
C13B C12B H12D 109.5 . .
C11B C12B H12C 109.5 . .
C13B C12B H12C 109.5 . .
H12D C12B H12C 108.1 . .
C14B C13B C12B 115.6(11) . .
C14B C13B H13C 108.4 . .
C12B C13B H13C 108.4 . .
C14B C13B H13D 108.4 . .
C12B C13B H13D 108.4 . .
H13C C13B H13D 107.4 . .
C15B C14B C13B 114.5(12) . .
C15B C14B H14D 108.6 . .
C13B C14B H14D 108.6 . .
C15B C14B H14C 108.6 . .
C13B C14B H14C 108.6 . .
H14D C14B H14C 107.6 . .
C14B C15B C16B 109.5(11) . .
C14B C15B H15D 109.8 . .
C16B C15B H15D 109.8 . .
C14B C15B H15C 109.8 . .
C16B C15B H15C 109.8 . .
H15D C15B H15C 108.2 . .
C11B C16B C15B 111.1(9) . .
C11B C16B H16C 109.4 . .
C15B C16B H16C 109.4 . .
C11B C16B H16D 109.4 . .
C15B C16B H16D 109.4 . .
H16C C16B H16D 108.0 . .
N4B C17B O3B 124.8(10) . .
N4B C17B C11B 117.9(11) . .
O3B C17B C11B 117.2(10) . .
N4B C18B C19B 107.2(10) . .
N4B C18B C21B 109.1(9) . .
C19B C18B C21B 108.7(9) . .
N4B C18B C20B 109.3(10) . .
C19B C18B C20B 112.4(10) . .
C21B C18B C20B 110.1(9) . .
C18B C19B H19E 109.5 . .
C18B C19B H19F 109.5 . .
H19E C19B H19F 109.5 . .
C18B C19B H19D 109.5 . .
H19E C19B H19D 109.5 . .
H19F C19B H19D 109.5 . .
C18B C20B H20E 109.5 . .
C18B C20B H20F 109.5 . .
H20E C20B H20F 109.5 . .
C18B C20B H20D 109.5 . .
H20E C20B H20D 109.5 . .
H20F C20B H20D 109.5 . .
O4B C21B N5B 124.0(9) . .
O4B C21B C18B 119.2(10) . .
N5B C21B C18B 116.6(10) . .
N5B C22B C27B 108.0(8) . .
N5B C22B C23B 109.3(8) . .
C27B C22B C23B 111.1(8) . .
N5B C22B C28B 108.8(8) . .
C27B C22B C28B 106.8(8) . .
C23B C22B C28B 112.7(8) . .
C24B C23B C22B 113.1(9) . .
C24B C23B H23D 109.0 . .
C22B C23B H23D 109.0 . .
C24B C23B H23C 109.0 . .
C22B C23B H23C 109.0 . .
H23D C23B H23C 107.8 . .
C23B C24B C25B 110.0(9) . .
C23B C24B H24D 109.7 . .
C25B C24B H24D 109.7 . .
C23B C24B H24C 109.7 . .
C25B C24B H24C 109.7 . .
H24D C24B H24C 108.2 . .
C26B C25B C24B 110.1(10) . .
C26B C25B H25D 109.6 . .
C24B C25B H25D 109.6 . .
C26B C25B H25C 109.6 . .
C24B C25B H25C 109.6 . .
H25D C25B H25C 108.2 . .
C25B C26B C27B 111.2(9) . .
C25B C26B H26D 109.4 . .
C27B C26B H26D 109.4 . .
C25B C26B H26C 109.4 . .
C27B C26B H26C 109.4 . .
H26D C26B H26C 108.0 . .
C22B C27B C26B 113.9(9) . .
C22B C27B H27D 108.8 . .
C26B C27B H27D 108.8 . .
C22B C27B H27C 108.8 . .
C26B C27B H27C 108.8 . .
H27D C27B H27C 107.7 . .
O5B C28B N6B 123.1(9) . .
O5B C28B C22B 119.9(10) . .
N6B C28B C22B 117.0(9) . .
N6B C29B C33B 113.4(9) . .
N6B C29B C30B 111.4(9) . .
C33B C29B C30B 110.6(9) . .
N6B C29B H29A 107.0 . .
C33B C29B H29A 107.0 . .
C30B C29B H29A 107.0 . .
C31B C30B C32B 107.7(12) . .
C31B C30B C29B 114.5(12) . .
C32B C30B C29B 110.1(11) . .
C31B C30B H30A 108.1 . .
C32B C30B H30A 108.1 . .
C29B C30B H30A 108.1 . .
C30B C31B H31F 109.5 . .
C30B C31B H31D 109.5 . .
H31F C31B H31D 109.5 . .
C30B C31B H31E 109.5 . .
H31F C31B H31E 109.5 . .
H31D C31B H31E 109.5 . .
C30B C32B H32F 109.5 . .
C30B C32B H32D 109.5 . .
H32F C32B H32D 109.5 . .
C30B C32B H32E 109.5 . .
H32F C32B H32E 109.5 . .
H32D C32B H32E 109.5 . .
O6B C33B N7B 122.4(11) . .
O6B C33B C29B 121.2(11) . .
N7B C33B C29B 115.3(11) . .
C37B C34B C36B 109.8(13) . .
C37B C34B C35B 113.0(13) . .
C36B C34B C35B 110.3(13) . .
C37B C34B N7B 101.8(12) . .
C36B C34B N7B 108.1(12) . .
C35B C34B N7B 113.4(12) . .
C34B C35B H35F 109.5 . .
C34B C35B H35E 109.5 . .
H35F C35B H35E 109.5 . .
C34B C35B H35D 109.5 . .
H35F C35B H35D 109.5 . .
H35E C35B H35D 109.5 . .
C34B C36B H36F 109.5 . .
C34B C36B H36D 109.5 . .
H36F C36B H36D 109.5 . .
C34B C36B H36E 109.5 . .
H36F C36B H36E 109.5 . .
H36D C36B H36E 109.5 . .
O8B C37B O7B 115.2(14) . .
O8B C37B C34B 122.8(17) . .
O7B C37B C34B 122.0(15) . .
O8B C38B H38D 109.5 . .
O8B C38B H38E 109.5 . .
H38D C38B H38E 109.5 . .
O8B C38B H38F 109.5 . .
H38D C38B H38F 109.5 . .
H38E C38B H38F 109.5 . .
C2C C1C N1C 120.8(8) . .
C2C C1C C1D 124.3(9) . .
N1C C1C C1D 114.9(8) . .
C1C C2C C3C 120.1(9) . .
C1C C2C H2C 119.9 . .
C3C C2C H2C 119.9 . .
C4C C3C C2C 120.2(9) . .
C4C C3C H3C 119.9 . .
C2C C3C H3C 119.9 . .
C3C C4C C5C 116.4(8) . .
C3C C4C C6C 117.8(8) . .
C5C C4C C6C 125.8(9) . .
N1C C5C C4C 123.9(9) . .
N1C C5C H5C 118.1 . .
C4C C5C H5C 118.1 . .
O1C C6C N2C 120.7(9) . .
O1C C6C C4C 119.6(9) . .
N2C C6C C4C 119.7(9) . .
N2C C7C C10C 109.1(9) . .
N2C C7C C9C 106.1(10) . .
C10C C7C C9C 106.9(9) . .
N2C C7C C8C 107.0(9) . .
C10C C7C C8C 116.9(10) . .
C9C C7C C8C 110.4(9) . .
C7C C8C H8CB 109.5 . .
C7C C8C H8CC 109.5 . .
H8CB C8C H8CC 109.5 . .
C7C C8C H8CA 109.5 . .
H8CB C8C H8CA 109.5 . .
H8CC C8C H8CA 109.5 . .
C7C C9C H9CB 109.5 . .
C7C C9C H9CA 109.5 . .
H9CB C9C H9CA 109.5 . .
C7C C9C H9CC 109.5 . .
H9CB C9C H9CC 109.5 . .
H9CA C9C H9CC 109.5 . .
O2C C10C N3C 120.5(10) . .
O2C C10C C7C 121.1(10) . .
N3C C10C C7C 118.4(11) . .
N3C C11C C12C 106.7(11) . .
N3C C11C C17C 111.8(10) . .
C12C C11C C17C 110.3(11) . .
N3C C11C C16C 107.6(10) . .
C12C C11C C16C 109.3(11) . .
C17C C11C C16C 111.0(11) . .
C11C C12C C13C 110.3(13) . .
C11C C12C H12E 109.6 . .
C13C C12C H12E 109.6 . .
C11C C12C H12F 109.6 . .
C13C C12C H12F 109.6 . .
H12E C12C H12F 108.1 . .
C14C C13C C12C 109.6(16) . .
C14C C13C H13E 109.7 . .
C12C C13C H13E 109.7 . .
C14C C13C H13F 109.7 . .
C12C C13C H13F 109.7 . .
H13E C13C H13F 108.2 . .
C15C C14C C13C 110.4(16) . .
C15C C14C H14F 109.6 . .
C13C C14C H14F 109.6 . .
C15C C14C H14E 109.6 . .
C13C C14C H14E 109.6 . .
H14F C14C H14E 108.1 . .
C14C C15C C16C 111.1(15) . .
C14C C15C H15E 109.4 . .
C16C C15C H15E 109.4 . .
C14C C15C H15F 109.4 . .
C16C C15C H15F 109.4 . .
H15E C15C H15F 108.0 . .
C11C C16C C15C 114.2(12) . .
C11C C16C H16E 108.7 . .
C15C C16C H16E 108.7 . .
C11C C16C H16F 108.7 . .
C15C C16C H16F 108.7 . .
H16E C16C H16F 107.6 . .
O3C C17C N4C 121.4(11) . .
O3C C17C C11C 124.1(12) . .
N4C C17C C11C 113.9(12) . .
N4C C18C C19C 110.0(10) . .
N4C C18C C20C 110.5(10) . .
C19C C18C C20C 110.7(9) . .
N4C C18C C21C 112.2(10) . .
C19C C18C C21C 107.1(10) . .
C20C C18C C21C 106.2(9) . .
C18C C19C H19G 109.5 . .
C18C C19C H19H 109.5 . .
H19G C19C H19H 109.5 . .
C18C C19C H19I 109.5 . .
H19G C19C H19I 109.5 . .
H19H C19C H19I 109.5 . .
C18C C20C H20G 109.5 . .
C18C C20C H20H 109.5 . .
H20G C20C H20H 109.5 . .
C18C C20C H20I 109.5 . .
H20G C20C H20I 109.5 . .
H20H C20C H20I 109.5 . .
O4C C21C N5C 124.4(11) . .
O4C C21C C18C 122.1(11) . .
N5C C21C C18C 113.3(11) . .
N5C C22C C28C 110.2(9) . .
N5C C22C C27C 110.0(9) . .
C28C C22C C27C 111.5(9) . .
N5C C22C C23C 106.7(9) . .
C28C C22C C23C 108.7(9) . .
C27C C22C C23C 109.6(9) . .
C24C C23C C22C 112.7(9) . .
C24C C23C H23E 109.1 . .
C22C C23C H23E 109.1 . .
C24C C23C H23F 109.1 . .
C22C C23C H23F 109.1 . .
H23E C23C H23F 107.8 . .
C23C C24C C25C 114.4(10) . .
C23C C24C H24E 108.7 . .
C25C C24C H24E 108.7 . .
C23C C24C H24F 108.7 . .
C25C C24C H24F 108.7 . .
H24E C24C H24F 107.6 . .
C26C C25C C24C 112.8(10) . .
C26C C25C H25F 109.0 . .
C24C C25C H25F 109.0 . .
C26C C25C H25E 109.0 . .
C24C C25C H25E 109.0 . .
H25F C25C H25E 107.8 . .
C25C C26C C27C 110.5(10) . .
C25C C26C H26F 109.6 . .
C27C C26C H26F 109.6 . .
C25C C26C H26E 109.6 . .
C27C C26C H26E 109.6 . .
H26F C26C H26E 108.1 . .
C22C C27C C26C 112.9(10) . .
C22C C27C H27E 109.0 . .
C26C C27C H27E 109.0 . .
C22C C27C H27F 109.0 . .
C26C C27C H27F 109.0 . .
H27E C27C H27F 107.8 . .
O5C C28C N6C 121.6(11) . .
O5C C28C C22C 121.6(11) . .
N6C C28C C22C 116.0(11) . .
N6C C29C C33C 114.0(12) . .
N6C C29C C30C 110.4(10) . .
C33C C29C C30C 113.0(11) . .
N6C C29C H29B 106.3 . .
C33C C29C H29B 106.3 . .
C30C C29C H29B 106.3 . .
C32C C30C C31C 110.2(10) . .
C32C C30C C29C 110.9(10) . .
C31C C30C C29C 111.0(10) . .
C32C C30C H30B 108.3 . .
C31C C30C H30B 108.3 . .
C29C C30C H30B 108.3 . .
C30C C31C H31G 109.5 . .
C30C C31C H31H 109.5 . .
H31G C31C H31H 109.5 . .
C30C C31C H31I 109.5 . .
H31G C31C H31I 109.5 . .
H31H C31C H31I 109.5 . .
C30C C32C H32H 109.5 . .
C30C C32C H32I 109.5 . .
H32H C32C H32I 109.5 . .
C30C C32C H32G 109.5 . .
H32H C32C H32G 109.5 . .
H32I C32C H32G 109.5 . .
O6C C33C N7C 117.3(15) . .
O6C C33C C29C 129.4(17) . .
N7C C33C C29C 113.1(16) . .
C36C C34C C37C 109.6(12) . .
C36C C34C C35C 108.0(13) . .
C37C C34C C35C 116.2(14) . .
C36C C34C N7C 103.5(13) . .
C37C C34C N7C 105.1(13) . .
C35C C34C N7C 113.7(14) . .
C34C C35C H35H 109.5 . .
C34C C35C H35G 109.5 . .
H35H C35C H35G 109.5 . .
C34C C35C H35I 109.5 . .
H35H C35C H35I 109.5 . .
H35G C35C H35I 109.5 . .
C34C C36C H36G 109.5 . .
C34C C36C H36H 109.5 . .
H36G C36C H36H 109.5 . .
C34C C36C H36I 109.5 . .
H36G C36C H36I 109.5 . .
H36H C36C H36I 109.5 . .
O7C C37C O8C 120.3(13) . .
O7C C37C C34C 117.2(14) . .
O8C C37C C34C 122.3(15) . .
O8C C38C H38H 109.5 . .
O8C C38C H38I 109.5 . .
H38H C38C H38I 109.5 . .
O8C C38C H38G 109.5 . .
H38H C38C H38G 109.5 . .
H38I C38C H38G 109.5 . .
C2D C1D N1D 119.9(9) . .
C2D C1D C1C 125.3(9) . .
N1D C1D C1C 114.8(8) . .
C1D C2D C3D 121.9(10) . .
C1D C2D H2D 119.1 . .
C3D C2D H2D 119.1 . .
C4D C3D C2D 117.8(9) . .
C4D C3D H3D 121.1 . .
C2D C3D H3D 121.1 . .
C3D C4D C5D 118.8(8) . .
C3D C4D C6D 119.6(8) . .
C5D C4D C6D 121.5(9) . .
N1D C5D C4D 121.9(9) . .
N1D C5D H5D 119.0 . .
C4D C5D H5D 119.0 . .
O1D C6D N2D 120.3(8) . .
O1D C6D C4D 122.0(9) . .
N2D C6D C4D 117.6(9) . .
N2D C7D C9D 109.4(8) . .
N2D C7D C10D 107.1(8) . .
C9D C7D C10D 115.3(8) . .
N2D C7D C8D 108.5(8) . .
C9D C7D C8D 107.0(8) . .
C10D C7D C8D 109.4(8) . .
C7D C8D H8DB 109.5 . .
C7D C8D H8DC 109.5 . .
H8DB C8D H8DC 109.5 . .
C7D C8D H8DA 109.5 . .
H8DB C8D H8DA 109.5 . .
H8DC C8D H8DA 109.5 . .
C7D C9D H9DA 109.5 . .
C7D C9D H9DB 109.5 . .
H9DA C9D H9DB 109.5 . .
C7D C9D H9DC 109.5 . .
H9DA C9D H9DC 109.5 . .
H9DB C9D H9DC 109.5 . .
O2D C10D N3D 120.2(9) . .
O2D C10D C7D 121.8(9) . .
N3D C10D C7D 117.6(9) . .
N3D C11D C12D 113.2(8) . .
N3D C11D C16D 107.6(8) . .
C12D C11D C16D 108.7(8) . .
N3D C11D C17D 110.4(8) . .
C12D C11D C17D 109.0(8) . .
C16D C11D C17D 107.8(8) . .
C11D C12D C13D 111.6(9) . .
C11D C12D H12G 109.3 . .
C13D C12D H12G 109.3 . .
C11D C12D H12H 109.3 . .
C13D C12D H12H 109.3 . .
H12G C12D H12H 108.0 . .
C14D C13D C12D 109.6(10) . .
C14D C13D H13H 109.7 . .
C12D C13D H13H 109.7 . .
C14D C13D H13G 109.7 . .
C12D C13D H13G 109.7 . .
H13H C13D H13G 108.2 . .
C15D C14D C13D 113.7(10) . .
C15D C14D H14G 108.8 . .
C13D C14D H14G 108.8 . .
C15D C14D H14H 108.8 . .
C13D C14D H14H 108.8 . .
H14G C14D H14H 107.7 . .
C14D C15D C16D 111.3(9) . .
C14D C15D H15G 109.4 . .
C16D C15D H15G 109.4 . .
C14D C15D H15H 109.4 . .
C16D C15D H15H 109.4 . .
H15G C15D H15H 108.0 . .
C11D C16D C15D 112.0(8) . .
C11D C16D H16G 109.2 . .
C15D C16D H16G 109.2 . .
C11D C16D H16H 109.2 . .
C15D C16D H16H 109.2 . .
H16G C16D H16H 107.9 . .
O3D C17D N4D 122.3(9) . .
O3D C17D C11D 123.1(9) . .
N4D C17D C11D 114.6(10) . .
N4D C18D C19D 110.7(8) . .
N4D C18D C20D 107.8(9) . .
C19D C18D C20D 114.2(9) . .
N4D C18D C21D 110.2(8) . .
C19D C18D C21D 107.7(9) . .
C20D C18D C21D 106.3(8) . .
C18D C19D H19K 109.5 . .
C18D C19D H19L 109.5 . .
H19K C19D H19L 109.5 . .
C18D C19D H19J 109.5 . .
H19K C19D H19J 109.5 . .
H19L C19D H19J 109.5 . .
C18D C20D H20L 109.5 . .
C18D C20D H20J 109.5 . .
H20L C20D H20J 109.5 . .
C18D C20D H20K 109.5 . .
H20L C20D H20K 109.5 . .
H20J C20D H20K 109.5 . .
O4D C21D N5D 121.7(9) . .
O4D C21D C18D 120.8(10) . .
N5D C21D C18D 117.4(10) . .
N5D C22D C28D 110.2(9) . .
N5D C22D C27D 108.1(8) . .
C28D C22D C27D 112.6(9) . .
N5D C22D C23D 108.2(8) . .
C28D C22D C23D 108.0(8) . .
C27D C22D C23D 109.6(8) . .
C24D C23D C22D 114.6(8) . .
C24D C23D H23H 108.6 . .
C22D C23D H23H 108.6 . .
C24D C23D H23G 108.6 . .
C22D C23D H23G 108.6 . .
H23H C23D H23G 107.6 . .
C23D C24D C25D 112.7(9) . .
C23D C24D H24G 109.1 . .
C25D C24D H24G 109.1 . .
C23D C24D H24H 109.1 . .
C25D C24D H24H 109.1 . .
H24G C24D H24H 107.8 . .
C26D C25D C24D 111.0(9) . .
C26D C25D H25H 109.4 . .
C24D C25D H25H 109.4 . .
C26D C25D H25G 109.4 . .
C24D C25D H25G 109.4 . .
H25H C25D H25G 108.0 . .
C25D C26D C27D 111.3(9) . .
C25D C26D H26H 109.4 . .
C27D C26D H26H 109.4 . .
C25D C26D H26G 109.4 . .
C27D C26D H26G 109.4 . .
H26H C26D H26G 108.0 . .
C22D C27D C26D 114.4(9) . .
C22D C27D H27H 108.7 . .
C26D C27D H27H 108.7 . .
C22D C27D H27G 108.7 . .
C26D C27D H27G 108.7 . .
H27H C27D H27G 107.6 . .
O5D C28D N6D 122.1(10) . .
O5D C28D C22D 119.6(11) . .
N6D C28D C22D 117.9(11) . .
N6D C29D C33D 112.3(11) . .
N6D C29D C30D 108.7(10) . .
C33D C29D C30D 108.2(9) . .
N6D C29D H29C 109.2 . .
C33D C29D H29C 109.2 . .
C30D C29D H29C 109.2 . .
C32D C30D C31D 108.4(12) . .
C32D C30D C29D 114.2(12) . .
C31D C30D C29D 106.7(10) . .
C32D C30D H30C 109.1 . .
C31D C30D H30C 109.1 . .
C29D C30D H30C 109.1 . .
C30D C31D H31L 109.5 . .
C30D C31D H31J 109.5 . .
H31L C31D H31J 109.5 . .
C30D C31D H31K 109.5 . .
H31L C31D H31K 109.5 . .
H31J C31D H31K 109.5 . .
C30D C32D H32L 109.5 . .
C30D C32D H32K 109.5 . .
H32L C32D H32K 109.5 . .
C30D C32D H32J 109.5 . .
H32L C32D H32J 109.5 . .
H32K C32D H32J 109.5 . .
O6D C33D N7D 120.8(11) . .
O6D C33D C29D 123.0(12) . .
N7D C33D C29D 116.1(12) . .
C37D C34D N7D 110.2(11) . .
C37D C34D C36D 109.8(11) . .
N7D C34D C36D 105.8(11) . .
C37D C34D C35D 114.1(12) . .
N7D C34D C35D 108.5(12) . .
C36D C34D C35D 108.0(11) . .
C34D C35D H35K 109.5 . .
C34D C35D H35L 109.5 . .
H35K C35D H35L 109.5 . .
C34D C35D H35J 109.5 . .
H35K C35D H35J 109.5 . .
H35L C35D H35J 109.5 . .
C34D C36D H36L 109.5 . .
C34D C36D H36K 109.5 . .
H36L C36D H36K 109.5 . .
C34D C36D H36J 109.5 . .
H36L C36D H36J 109.5 . .
H36K C36D H36J 109.5 . .
O7D C37D O8D 122.8(13) . .
O7D C37D C34D 120.9(14) . .
O8D C37D C34D 116.3(13) . .
O8D C38D H38L 109.5 . .
O8D C38D H38K 109.5 . .
H38L C38D H38K 109.5 . .
O8D C38D H38J 109.5 . .
H38L C38D H38J 109.5 . .
H38K C38D H38J 109.5 . .
C2E C1E N1E 120.4(9) . .
C2E C1E C1F 125.7(9) . .
N1E C1E C1F 113.8(8) . .
C1E C2E C3E 121.0(10) . .
C1E C2E H2E 119.5 . .
C3E C2E H2E 119.5 . .
C4E C3E C2E 118.9(10) . .
C4E C3E H3E 120.6 . .
C2E C3E H3E 120.6 . .
C5E C4E C3E 117.2(9) . .
C5E C4E C6E 120.5(9) . .
C3E C4E C6E 122.1(9) . .
N1E C5E C4E 122.9(9) . .
N1E C5E H5E 118.6 . .
C4E C5E H5E 118.6 . .
O1E C6E N2E 126.1(11) . .
O1E C6E C4E 122.2(11) . .
N2E C6E C4E 111.7(12) . .
C8E C7E C9E 115.5(14) . .
C8E C7E C10E 115.9(14) . .
C9E C7E C10E 105.8(12) . .
C8E C7E N2E 109.8(13) . .
C9E C7E N2E 103.1(13) . .
C10E C7E N2E 105.7(13) . .
C7E C8E H8EC 109.5 . .
C7E C8E H8EA 109.5 . .
H8EC C8E H8EA 109.5 . .
C7E C8E H8EB 109.5 . .
H8EC C8E H8EB 109.5 . .
H8EA C8E H8EB 109.5 . .
C7E C9E H9EC 109.5 . .
C7E C9E H9EB 109.5 . .
H9EC C9E H9EB 109.5 . .
C7E C9E H9EA 109.5 . .
H9EC C9E H9EA 109.5 . .
H9EB C9E H9EA 109.5 . .
O2E C10E N3E 125.6(14) . .
O2E C10E C7E 111.8(14) . .
N3E C10E C7E 122.5(15) . .
C12E C11E C16E 112.9(12) . .
C12E C11E N3E 110.3(11) . .
C16E C11E N3E 107.6(12) . .
C12E C11E C17E 111.9(10) . .
C16E C11E C17E 109.7(11) . .
N3E C11E C17E 104.2(10) . .
C11E C12E C13E 115.2(11) . .
C11E C12E H12I 108.5 . .
C13E C12E H12I 108.5 . .
C11E C12E H12J 108.5 . .
C13E C12E H12J 108.5 . .
H12I C12E H12J 107.5 . .
C14E C13E C12E 109.9(13) . .
C14E C13E H13I 109.7 . .
C12E C13E H13I 109.7 . .
C14E C13E H13J 109.7 . .
C12E C13E H13J 109.7 . .
H13I C13E H13J 108.2 . .
C15E C14E C13E 117.1(16) . .
C15E C14E H14I 108.0 . .
C13E C14E H14I 108.0 . .
C15E C14E H14J 108.0 . .
C13E C14E H14J 108.0 . .
H14I C14E H14J 107.3 . .
C14E C15E C16E 112.0(14) . .
C14E C15E H15I 109.2 . .
C16E C15E H15I 109.2 . .
C14E C15E H15J 109.2 . .
C16E C15E H15J 109.2 . .
H15I C15E H15J 107.9 . .
C11E C16E C15E 113.2(12) . .
C11E C16E H16I 108.9 . .
C15E C16E H16I 108.9 . .
C11E C16E H16J 108.9 . .
C15E C16E H16J 108.9 . .
H16I C16E H16J 107.7 . .
O3E C17E N4E 122.1(11) . .
O3E C17E C11E 119.6(12) . .
N4E C17E C11E 117.3(12) . .
N4E C18E C19E 111.8(10) . .
N4E C18E C20E 110.2(9) . .
C19E C18E C20E 110.3(10) . .
N4E C18E C21E 112.5(10) . .
C19E C18E C21E 106.2(10) . .
C20E C18E C21E 105.6(9) . .
C18E C19E H19N 109.5 . .
C18E C19E H19M 109.5 . .
H19N C19E H19M 109.5 . .
C18E C19E H19O 109.5 . .
H19N C19E H19O 109.5 . .
H19M C19E H19O 109.5 . .
C18E C20E H20N 109.5 . .
C18E C20E H20O 109.5 . .
H20N C20E H20O 109.5 . .
C18E C20E H20M 109.5 . .
H20N C20E H20M 109.5 . .
H20O C20E H20M 109.5 . .
O4E C21E N5E 126.2(13) . .
O4E C21E C18E 123.4(13) . .
N5E C21E C18E 109.7(12) . .
C27E C22E C23E 111.2(12) . .
C27E C22E C28E 113.0(13) . .
C23E C22E C28E 111.3(13) . .
C27E C22E N5E 115.8(12) . .
C23E C22E N5E 104.1(13) . .
C28E C22E N5E 100.7(15) . .
C24E C23E C22E 113.1(13) . .
C24E C23E H23I 109.0 . .
C22E C23E H23I 109.0 . .
C24E C23E H23J 109.0 . .
C22E C23E H23J 109.0 . .
H23I C23E H23J 107.8 . .
C23E C24E C25E 112.9(13) . .
C23E C24E H24I 109.0 . .
C25E C24E H24I 109.0 . .
C23E C24E H24J 109.0 . .
C25E C24E H24J 109.0 . .
H24I C24E H24J 107.8 . .
C26E C25E C24E 116.9(14) . .
C26E C25E H25J 108.1 . .
C24E C25E H25J 108.1 . .
C26E C25E H25I 108.1 . .
C24E C25E H25I 108.1 . .
H25J C25E H25I 107.3 . .
C25E C26E C27E 107.3(13) . .
C25E C26E H26J 110.3 . .
C27E C26E H26J 110.3 . .
C25E C26E H26I 110.3 . .
C27E C26E H26I 110.3 . .
H26J C26E H26I 108.5 . .
C22E C27E C26E 115.4(12) . .
C22E C27E H27 122.3 . .
C26E C27E H27 122.3 . .
O5E C28E N6E 119.3(18) . .
O5E C28E C22E 114(2) . .
N6E C28E C22E 124(2) . .
C33E C29E N6E 110.3(16) . .
C33E C29E C30E 111.5(13) . .
N6E C29E C30E 104.2(15) . .
C33E C29E H29D 110.2 . .
N6E C29E H29D 110.2 . .
C30E C29E H29D 110.2 . .
C29E C30E C32E 119.0(15) . .
C29E C30E C31E 114.4(14) . .
C32E C30E C31E 109.1(14) . .
C29E C30E H30D 104.2 . .
C32E C30E H30D 104.2 . .
C31E C30E H30D 104.2 . .
C30E C31E H31N 109.5 . .
C30E C31E H31O 109.5 . .
H31N C31E H31O 109.5 . .
C30E C31E H31M 109.5 . .
H31N C31E H31M 109.5 . .
H31O C31E H31M 109.5 . .
C30E C32E H32N 109.5 . .
C30E C32E H32M 109.5 . .
H32N C32E H32M 109.5 . .
C30E C32E H32O 109.5 . .
H32N C32E H32O 109.5 . .
H32M C32E H32O 109.5 . .
O6E C33E N7E 124.3(17) . .
O6E C33E C29E 113.9(18) . .
N7E C33E C29E 118.1(18) . .
C36E C34E C35E 109.9(14) . .
C36E C34E C37E 108.8(15) . .
C35E C34E C37E 118.6(15) . .
C36E C34E N7E 110.8(15) . .
C35E C34E N7E 108.1(14) . .
C37E C34E N7E 100.1(15) . .
C34E C35E H35N 109.5 . .
C34E C35E H35M 109.5 . .
H35N C35E H35M 109.5 . .
C34E C35E H35O 109.5 . .
H35N C35E H35O 109.5 . .
H35M C35E H35O 109.5 . .
C34E C36E H36M 109.5 . .
C34E C36E H36N 109.5 . .
H36M C36E H36N 109.5 . .
C34E C36E H36O 109.5 . .
H36M C36E H36O 109.5 . .
H36N C36E H36O 109.5 . .
O8E C37E O7E 120.8(19) . .
O8E C37E C34E 113.0(19) . .
O7E C37E C34E 124(2) . .
O8E C38E H38N 109.5 . .
O8E C38E H38M 109.5 . .
H38N C38E H38M 109.5 . .
O8E C38E H38O 109.5 . .
H38N C38E H38O 109.5 . .
H38M C38E H38O 109.5 . .
C2F C1F N1F 120.5(8) . .
C2F C1F C1E 126.0(8) . .
N1F C1F C1E 113.4(8) . .
C1F C2F C3F 121.5(9) . .
C1F C2F H2F 119.3 . .
C3F C2F H2F 119.3 . .
C4F C3F C2F 117.9(9) . .
C4F C3F H3F 121.0 . .
C2F C3F H3F 121.0 . .
C5F C4F C3F 117.7(8) . .
C5F C4F C6F 122.7(8) . .
C3F C4F C6F 119.6(8) . .
N1F C5F C4F 125.2(9) . .
N1F C5F H5F 117.4 . .
C4F C5F H5F 117.4 . .
O1F C6F N2F 121.5(9) . .
O1F C6F C4F 120.6(9) . .
N2F C6F C4F 117.9(9) . .
N2F C7F C10F 112.6(8) . .
N2F C7F C8F 108.3(8) . .
C10F C7F C8F 111.3(8) . .
N2F C7F C9F 109.8(8) . .
C10F C7F C9F 105.7(8) . .
C8F C7F C9F 109.2(9) . .
C7F C8F H8FB 109.5 . .
C7F C8F H8FC 109.5 . .
H8FB C8F H8FC 109.5 . .
C7F C8F H8FA 109.5 . .
H8FB C8F H8FA 109.5 . .
H8FC C8F H8FA 109.5 . .
C7F C9F H9FB 109.5 . .
C7F C9F H9FA 109.5 . .
H9FB C9F H9FA 109.5 . .
C7F C9F H9FC 109.5 . .
H9FB C9F H9FC 109.5 . .
H9FA C9F H9FC 109.5 . .
O2F C10F N3F 120.9(9) . .
O2F C10F C7F 119.7(9) . .
N3F C10F C7F 118.8(9) . .
N3F C11F C12F 113.3(8) . .
N3F C11F C16F 109.8(8) . .
C12F C11F C16F 108.0(8) . .
N3F C11F C17F 111.4(8) . .
C12F C11F C17F 106.7(7) . .
C16F C11F C17F 107.4(8) . .
C11F C12F C13F 112.9(9) . .
C11F C12F H12L 109.0 . .
C13F C12F H12L 109.0 . .
C11F C12F H12K 109.0 . .
C13F C12F H12K 109.0 . .
H12L C12F H12K 107.8 . .
C14F C13F C12F 110.4(10) . .
C14F C13F H13K 109.6 . .
C12F C13F H13K 109.6 . .
C14F C13F H13L 109.6 . .
C12F C13F H13L 109.6 . .
H13K C13F H13L 108.1 . .
C15F C14F C13F 111.5(10) . .
C15F C14F H14K 109.3 . .
C13F C14F H14K 109.3 . .
C15F C14F H14L 109.3 . .
C13F C14F H14L 109.3 . .
H14K C14F H14L 108.0 . .
C14F C15F C16F 111.0(10) . .
C14F C15F H15L 109.4 . .
C16F C15F H15L 109.4 . .
C14F C15F H15K 109.4 . .
C16F C15F H15K 109.4 . .
H15L C15F H15K 108.0 . .
C11F C16F C15F 110.0(9) . .
C11F C16F H16K 109.7 . .
C15F C16F H16K 109.7 . .
C11F C16F H16L 109.7 . .
C15F C16F H16L 109.7 . .
H16K C16F H16L 108.2 . .
O3F C17F N4F 122.0(9) . .
O3F C17F C11F 123.7(9) . .
N4F C17F C11F 114.4(9) . .
N4F C18F C19F 112.0(8) . .
N4F C18F C20F 105.6(8) . .
C19F C18F C20F 112.5(9) . .
N4F C18F C21F 109.9(8) . .
C19F C18F C21F 110.3(8) . .
C20F C18F C21F 106.4(8) . .
C18F C19F H19P 109.5 . .
C18F C19F H19R 109.5 . .
H19P C19F H19R 109.5 . .
C18F C19F H19Q 109.5 . .
H19P C19F H19Q 109.5 . .
H19R C19F H19Q 109.5 . .
C18F C20F H20Q 109.5 . .
C18F C20F H20R 109.5 . .
H20Q C20F H20R 109.5 . .
C18F C20F H20P 109.5 . .
H20Q C20F H20P 109.5 . .
H20R C20F H20P 109.5 . .
O4F C21F N5F 122.9(9) . .
O4F C21F C18F 119.2(9) . .
N5F C21F C18F 117.7(9) . .
N5F C22F C28F 111.3(8) . .
N5F C22F C27F 110.8(8) . .
C28F C22F C27F 109.4(8) . .
N5F C22F C23F 108.3(8) . .
C28F C22F C23F 108.3(8) . .
C27F C22F C23F 108.7(8) . .
C24F C23F C22F 113.0(8) . .
C24F C23F H23K 109.0 . .
C22F C23F H23K 109.0 . .
C24F C23F H23L 109.0 . .
C22F C23F H23L 109.0 . .
H23K C23F H23L 107.8 . .
C23F C24F C25F 112.2(9) . .
C23F C24F H24L 109.2 . .
C25F C24F H24L 109.2 . .
C23F C24F H24K 109.2 . .
C25F C24F H24K 109.2 . .
H24L C24F H24K 107.9 . .
C26F C25F C24F 113.3(9) . .
C26F C25F H25K 108.9 . .
C24F C25F H25K 108.9 . .
C26F C25F H25L 108.9 . .
C24F C25F H25L 108.9 . .
H25K C25F H25L 107.7 . .
C25F C26F C27F 111.2(9) . .
C25F C26F H26L 109.4 . .
C27F C26F H26L 109.4 . .
C25F C26F H26K 109.4 . .
C27F C26F H26K 109.4 . .
H26L C26F H26K 108.0 . .
C26F C27F C22F 111.6(8) . .
C26F C27F H27J 109.3 . .
C22F C27F H27J 109.3 . .
C26F C27F H27I 109.3 . .
C22F C27F H27I 109.3 . .
H27J C27F H27I 108.0 . .
O5F C28F N6F 119.6(9) . .
O5F C28F C22F 121.0(9) . .
N6F C28F C22F 119.3(9) . .
N6F C29F C33F 114.0(9) . .
N6F C29F C30F 109.8(8) . .
C33F C29F C30F 110.0(8) . .
N6F C29F H29E 107.6 . .
C33F C29F H29E 107.6 . .
C30F C29F H29E 107.6 . .
C32F C30F C31F 110.3(10) . .
C32F C30F C29F 113.3(10) . .
C31F C30F C29F 108.3(9) . .
C32F C30F H30E 108.3 . .
C31F C30F H30E 108.3 . .
C29F C30F H30E 108.3 . .
C30F C31F H31Q 109.5 . .
C30F C31F H31P 109.5 . .
H31Q C31F H31P 109.5 . .
C30F C31F H31R 109.5 . .
H31Q C31F H31R 109.5 . .
H31P C31F H31R 109.5 . .
C30F C32F H32P 109.5 . .
C30F C32F H32R 109.5 . .
H32P C32F H32R 109.5 . .
C30F C32F H32Q 109.5 . .
H32P C32F H32Q 109.5 . .
H32R C32F H32Q 109.5 . .
O6F C33F N7F 123.4(10) . .
O6F C33F C29F 120.1(10) . .
N7F C33F C29F 116.5(10) . .
C37F C34F C36F 113.8(10) . .
C37F C34F N7F 106.7(9) . .
C36F C34F N7F 110.6(9) . .
C37F C34F C35F 109.5(9) . .
C36F C34F C35F 110.6(10) . .
N7F C34F C35F 105.2(9) . .
C34F C35F H35Q 109.5 . .
C34F C35F H35R 109.5 . .
H35Q C35F H35R 109.5 . .
C34F C35F H35P 109.5 . .
H35Q C35F H35P 109.5 . .
H35R C35F H35P 109.5 . .
C34F C36F H36R 109.5 . .
C34F C36F H36P 109.5 . .
H36R C36F H36P 109.5 . .
C34F C36F H36Q 109.5 . .
H36R C36F H36Q 109.5 . .
H36P C36F H36Q 109.5 . .
O7F C37F O8F 123.1(10) . .
O7F C37F C34F 128.4(12) . .
O8F C37F C34F 107.9(11) . .
O8F C38F H38R 109.5 . .
O8F C38F H38P 109.5 . .
H38R C38F H38P 109.5 . .
O8F C38F H38Q 109.5 . .
H38R C38F H38Q 109.5 . .
H38P C38F H38Q 109.5 . .
N1B Fe01 N1A 82.0(3) . .
N1B Fe01 N1E 173.0(4) . .
N1A Fe01 N1E 93.3(4) . .
N1B Fe01 N1D 94.1(3) . .
N1A Fe01 N1D 176.0(3) . .
N1E Fe01 N1D 90.7(3) . .
N1B Fe01 N1F 93.6(3) . .
N1A Fe01 N1F 84.5(3) . .
N1E Fe01 N1F 80.7(4) . .
N1D Fe01 N1F 96.9(3) . .
N1B Fe01 N1C 90.8(3) . .
N1A Fe01 N1C 97.7(3) . .
N1E Fe01 N1C 95.0(3) . .
N1D Fe01 N1C 81.3(3) . .
N1F Fe01 N1C 175.3(3) . .
C5A N1A C1A 117.7(8) . .
C5A N1A Fe01 127.7(7) . .
C1A N1A Fe01 113.2(6) . .
C6A N2A C7A 123.6(9) . .
C6A N2A H2AA 118.2 . .
C7A N2A H2AA 118.2 . .
C10A N3A C11A 124.9(10) . .
C10A N3A H3AA 117.5 . .
C11A N3A H3AA 117.5 . .
C17A N4A C18A 125.0(10) . .
C17A N4A H4A 117.5 . .
C18A N4A H4A 117.5 . .
C21A N5A C22A 124.2(10) . .
C21A N5A H5AA 117.9 . .
C22A N5A H5AA 117.9 . .
C28A N6A C29A 116.6(10) . .
C28A N6A H6A 121.7 . .
C29A N6A H6A 121.7 . .
C33A N7A C34A 126.0(10) . .
C33A N7A H7A 117.0 . .
C34A N7A H7A 117.0 . .
C5B N1B C1B 116.7(8) . .
C5B N1B Fe01 127.2(6) . .
C1B N1B Fe01 116.1(6) . .
C6B N2B C7B 123.3(8) . .
C6B N2B H2BA 118.3 . .
C7B N2B H2BA 118.3 . .
C10B N3B C11B 122.1(9) . .
C10B N3B H3BA 118.9 . .
C11B N3B H3BA 118.9 . .
C17B N4B C18B 123.3(10) . .
C17B N4B H4B 118.3 . .
C18B N4B H4B 118.3 . .
C21B N5B C22B 120.4(9) . .
C21B N5B H5BA 119.8 . .
C22B N5B H5BA 119.8 . .
C28B N6B C29B 123.0(9) . .
C28B N6B H6B 118.5 . .
C29B N6B H6B 118.5 . .
C33B N7B C34B 123.5(11) . .
C33B N7B H7B 118.3 . .
C34B N7B H7B 118.3 . .
C5C N1C C1C 118.4(8) . .
C5C N1C Fe01 127.8(7) . .
C1C N1C Fe01 113.8(6) . .
C6C N2C C7C 121.4(9) . .
C6C N2C H2CA 119.3 . .
C7C N2C H2CA 119.3 . .
C10C N3C C11C 123.4(11) . .
C10C N3C H3CA 118.3 . .
C11C N3C H3CA 118.3 . .
C17C N4C C18C 122.7(11) . .
C17C N4C H4C 118.6 . .
C18C N4C H4C 118.6 . .
C21C N5C C22C 123.0(10) . .
C21C N5C H5CA 118.5 . .
C22C N5C H5CA 118.5 . .
C28C N6C C29C 123.7(11) . .
C28C N6C H6C 118.1 . .
C29C N6C H6C 118.1 . .
C33C N7C C34C 118.7(15) . .
C33C N7C H7C 120.6 . .
C34C N7C H7C 120.6 . .
C5D N1D C1D 119.6(8) . .
C5D N1D Fe01 125.0(7) . .
C1D N1D Fe01 115.3(6) . .
C6D N2D C7D 125.0(9) . .
C6D N2D H2DA 117.5 . .
C7D N2D H2DA 117.5 . .
C10D N3D C11D 126.1(8) . .
C10D N3D H3DA 117.0 . .
C11D N3D H3DA 117.0 . .
C17D N4D C18D 123.1(9) . .
C17D N4D H4D 118.5 . .
C18D N4D H4D 118.5 . .
C21D N5D C22D 121.3(9) . .
C21D N5D H5DA 119.3 . .
C22D N5D H5DA 119.3 . .
C28D N6D C29D 122.0(10) . .
C28D N6D H6D 119.0 . .
C29D N6D H6D 119.0 . .
C33D N7D C34D 120.8(11) . .
C33D N7D H7D 119.6 . .
C34D N7D H7D 119.6 . .
C5E N1E C1E 119.6(8) . .
C5E N1E Fe01 123.8(7) . .
C1E N1E Fe01 116.6(6) . .
C6E N2E C7E 119.7(12) . .
C6E N2E H2EA 120.2 . .
C7E N2E H2EA 120.2 . .
C10E N3E C11E 124.1(12) . .
C10E N3E H3EA 118.0 . .
C11E N3E H3EA 118.0 . .
C17E N4E C18E 123.6(10) . .
C17E N4E H4E 118.2 . .
C18E N4E H4E 118.2 . .
C21E N5E C22E 119.0(12) . .
C21E N5E H5EA 120.5 . .
C22E N5E H5EA 120.5 . .
C28E N6E C29E 118.1(17) . .
C28E N6E H6E 121.0 . .
C29E N6E H6E 121.0 . .
C33E N7E C34E 122.5(14) . .
C33E N7E H7E 118.8 . .
C34E N7E H7E 118.8 . .
C5F N1F C1F 117.0(8) . .
C5F N1F Fe01 128.9(6) . .
C1F N1F Fe01 113.4(6) . .
C6F N2F C7F 123.8(8) . .
C6F N2F H2FA 118.1 . .
C7F N2F H2FA 118.1 . .
C10F N3F C11F 124.3(8) . .
C10F N3F H3FA 117.8 . .
C11F N3F H3FA 117.8 . .
C17F N4F C18F 121.1(8) . .
C17F N4F H4F 119.5 . .
C18F N4F H4F 119.5 . .
C21F N5F C22F 122.1(8) . .
C21F N5F H5FA 119.0 . .
C22F N5F H5FA 119.0 . .
C28F N6F C29F 120.8(8) . .
C28F N6F H6F 119.6 . .
C29F N6F H6F 119.6 . .
C33F N7F C34F 122.4(9) . .
C33F N7F H7F 118.8 . .
C34F N7F H7F 118.8 . .
C37A O8A C38A 115.9(10) . .
C28B O5B Na1 145.2(7) . 4_466
C37B O8B C38B 125.4(17) . .
C37C O8C C38C 114.7(12) . .
C10D O2D Na1 123.2(6) . 4_566
C37D O8D C38D 116.0(12) . .
C28E O5E H5EB 109.5 . .
C37E O8E C38E 119.7(17) . .
C37F O8F C38F 117.6(11) . .
N1N C2N C3N 168.9(19) . .
C2N C3N H3NB 109.5 . .
C2N C3N H3NA 109.5 . .
H3NB C3N H3NA 109.5 . .
C2N C3N H3NC 109.5 . .
H3NB C3N H3NC 109.5 . .
H3NA C3N H3NC 109.5 . .
N4N C5N C6N 171.6(18) . .
C5N C6N H6NA 109.5 . .
C5N C6N H6NC 109.5 . .
H6NA C6N H6NC 109.5 . .
C5N C6N H6NB 109.5 . .
H6NA C6N H6NB 109.5 . .
H6NC C6N H6NB 109.5 . .
N7N C8N C9N 145(3) . .
C8N C9N H51 109.5 . .
C8N C9N H52 109.5 . .
H51 C9N H52 109.5 . .
C8N C9N H53 109.5 . .
H51 C9N H53 109.5 . .
H52 C9N H53 109.5 . .
N10N C11N C12N 170.2 . .
C11N C12N H39 109.5 . .
C11N C12N H40 109.5 . .
H39 C12N H40 109.5 . .
C11N C12N H41 109.5 . .
H39 C12N H41 109.5 . .
H40 C12N H41 109.5 . .
N13N C14N C15N 178.3(16) . .
C14N C15N H15M 109.5 . .
C14N C15N H15N 109.5 . .
H15M C15N H15N 109.5 . .
C14N C15N H15O 109.5 . .
H15M C15N H15O 109.5 . .
H15N C15N H15O 109.5 . .
N16N C17N C18N 155(3) . .
C17N C18N H54 109.5 . .
C17N C18N H55 109.5 . .
H54 C18N H55 109.5 . .
C17N C18N H56 109.5 . .
H54 C18N H56 109.5 . .
H55 C18N H56 109.5 . .
N19N C20N C21N 173(5) . .
C20N C21N H57 109.5 . .
C20N C21N H58 109.5 . .
H57 C21N H58 109.5 . .
C20N C21N H59 109.5 . .
H57 C21N H59 109.5 . .
H58 C21N H59 109.5 . .
N22N C23N C24N 177(3) . .
C23N C24N H60 109.5 . .
C23N C24N H61 109.5 . .
H60 C24N H61 109.5 . .
C23N C24N H62 109.5 . .
H60 C24N H62 109.5 . .
H61 C24N H62 109.5 . .
C27N C26N N25N 175(3) . .
C26N C27N H63 109.5 . .
C26N C27N H64 109.5 . .
H63 C27N H64 109.5 . .
C26N C27N H65 109.5 . .
H63 C27N H65 109.5 . .
H64 C27N H65 109.5 . .
O5B Na1 O2D 106.4(3) 4_566 4_466
O5B Na1 Cl3 109.0(3) 4_566 .
O2D Na1 Cl3 102.2(3) 4_466 .

loop_
_geom_bond_atom_site_label_1
_geom_bond_atom_site_label_2
_geom_bond_distance
_geom_bond_site_symmetry_2
C1A C2A 1.349(11) .
C1A N1A 1.391(12) .
C1A C1B 1.465(13) .
C2A C3A 1.416(11) .
C2A H2A 0.9500 .
C3A C4A 1.367(11) .
C3A H3A 0.9500 .
C4A C5A 1.381(11) .
C4A C6A 1.494(12) .
C5A N1A 1.322(12) .
C5A H5A 0.9500 .
C6A O1A 1.240(13) .
C6A N2A 1.329(14) .
C7A N2A 1.457(15) .
C7A C10A 1.505(13) .
C7A C8A 1.519(14) .
C7A C9A 1.533(13) .
C8A H8AC 0.9800 .
C8A H8AB 0.9800 .
C8A H8AA 0.9800 .
C9A H9AA 0.9800 .
C9A H9AB 0.9800 .
C9A H9AC 0.9800 .
C10A O2A 1.276(14) .
C10A N3A 1.302(14) .
C11A N3A 1.449(14) .
C11A C12A 1.514(12) .
C11A C16A 1.530(12) .
C11A C17A 1.557(12) .
C12A C13A 1.574(13) .
C12A H12A 0.9900 .
C12A H12B 0.9900 .
C13A C14A 1.500(13) .
C13A H13A 0.9900 .
C13A H13B 0.9900 .
C14A C15A 1.484(13) .
C14A H14B 0.9900 .
C14A H14A 0.9900 .
C15A C16A 1.572(13) .
C15A H15A 0.9900 .
C15A H15B 0.9900 .
C16A H16A 0.9900 .
C16A H16B 0.9900 .
C17A O3A 1.230(14) .
C17A N4A 1.326(14) .
C18A N4A 1.494(15) .
C18A C20A 1.529(13) .
C18A C19A 1.529(13) .
C18A C21A 1.558(13) .
C19A H19A 0.9800 .
C19A H19C 0.9800 .
C19A H19B 0.9800 .
C20A H20B 0.9800 .
C20A H20A 0.9800 .
C20A H20C 0.9800 .
C21A O4A 1.269(15) .
C21A N5A 1.312(15) .
C22A N5A 1.455(14) .
C22A C28A 1.515(12) .
C22A C27A 1.546(12) .
C22A C23A 1.561(12) .
C23A C24A 1.492(13) .
C23A H23A 0.9900 .
C23A H23B 0.9900 .
C24A C25A 1.545(13) .
C24A H24A 0.9900 .
C24A H24B 0.9900 .
C25A C26A 1.487(13) .
C25A H25B 0.9900 .
C25A H25A 0.9900 .
C26A C27A 1.520(12) .
C26A H26B 0.9900 .
C26A H26A 0.9900 .
C27A H27A 0.9900 .
C27A H27B 0.9900 .
C28A O5A 1.200(13) .
C28A N6A 1.419(15) .
C29A N6A 1.445(15) .
C29A C33A 1.498(13) .
C29A C30A 1.557(13) .
C29A H29 1.0000 .
C30A C32A 1.533(14) .
C30A C31A 1.548(14) .
C30A H30 1.0000 .
C31A H31A 0.9800 .
C31A H31B 0.9800 .
C31A H31C 0.9800 .
C32A H32A 0.9800 .
C32A H32B 0.9800 .
C32A H32C 0.9800 .
C33A O6A 1.275(14) .
C33A N7A 1.319(14) .
C34A N7A 1.457(15) .
C34A C36A 1.479(13) .
C34A C37A 1.494(13) .
C34A C35A 1.534(12) .
C35A H35C 0.9800 .
C35A H35B 0.9800 .
C35A H35A 0.9800 .
C36A H36A 0.9800 .
C36A H36B 0.9800 .
C36A H36C 0.9800 .
C37A O7A 1.275(15) .
C37A O8A 1.299(14) .
C38A O8A 1.495(15) .
C38A H38A 0.9800 .
C38A H38C 0.9800 .
C38A H38B 0.9800 .
C1B C2B 1.356(11) .
C1B N1B 1.359(12) .
C2B C3B 1.386(11) .
C2B H2B 0.9500 .
C3B C4B 1.374(11) .
C3B H3B 0.9500 .
C4B C5B 1.372(11) .
C4B C6B 1.465(11) .
C5B N1B 1.341(12) .
C5B H5B 0.9500 .
C6B O1B 1.237(12) .
C6B N2B 1.353(13) .
C7B N2B 1.444(13) .
C7B C10B 1.517(12) .
C7B C9B 1.534(12) .
C7B C8B 1.542(12) .
C8B H8BC 0.9800 .
C8B H8BA 0.9800 .
C8B H8BB 0.9800 .
C9B H9BA 0.9800 .
C9B H9BC 0.9800 .
C9B H9BB 0.9800 .
C10B O2B 1.236(12) .
C10B N3B 1.364(14) .
C11B N3B 1.470(14) .
C11B C12B 1.532(12) .
C11B C16B 1.544(13) .
C11B C17B 1.552(12) .
C12B C13B 1.549(13) .
C12B H12D 0.9900 .
C12B H12C 0.9900 .
C13B C14B 1.488(14) .
C13B H13C 0.9900 .
C13B H13D 0.9900 .
C14B C15B 1.465(14) .
C14B H14D 0.9900 .
C14B H14C 0.9900 .
C15B C16B 1.582(13) .
C15B H15D 0.9900 .
C15B H15C 0.9900 .
C16B H16C 0.9900 .
C16B H16D 0.9900 .
C17B N4B 1.281(14) .
C17B O3B 1.283(14) .
C18B N4B 1.491(15) .
C18B C19B 1.517(13) .
C18B C21B 1.542(12) .
C18B C20B 1.543(13) .
C19B H19E 0.9800 .
C19B H19F 0.9800 .
C19B H19D 0.9800 .
C20B H20E 0.9800 .
C20B H20F 0.9800 .
C20B H20D 0.9800 .
C21B O4B 1.220(13) .
C21B N5B 1.352(14) .
C22B N5B 1.478(13) .
C22B C27B 1.515(12) .
C22B C23B 1.522(12) .
C22B C28B 1.536(12) .
C23B C24B 1.502(12) .
C23B H23D 0.9900 .
C23B H23C 0.9900 .
C24B C25B 1.518(13) .
C24B H24D 0.9900 .
C24B H24C 0.9900 .
C25B C26B 1.512(13) .
C25B H25D 0.9900 .
C25B H25C 0.9900 .
C26B C27B 1.519(12) .
C26B H26D 0.9900 .
C26B H26C 0.9900 .
C27B H27D 0.9900 .
C27B H27C 0.9900 .
C28B O5B 1.259(13) .
C28B N6B 1.336(14) .
C29B N6B 1.453(14) .
C29B C33B 1.541(13) .
C29B C30B 1.573(13) .
C29B H29A 1.0000 .
C30B C31B 1.532(15) .
C30B C32B 1.532(14) .
C30B H30A 1.0000 .
C31B H31F 0.9800 .
C31B H31D 0.9800 .
C31B H31E 0.9800 .
C32B H32F 0.9800 .
C32B H32D 0.9800 .
C32B H32E 0.9800 .
C33B O6B 1.203(13) .
C33B N7B 1.358(16) .
C34B C37B 1.446(14) .
C34B C36B 1.469(14) .
C34B C35B 1.491(14) .
C34B N7B 1.495(17) .
C35B H35F 0.9800 .
C35B H35E 0.9800 .
C35B H35D 0.9800 .
C36B H36F 0.9800 .
C36B H36D 0.9800 .
C36B H36E 0.9800 .
C37B O8B 1.283(19) .
C37B O7B 1.347(19) .
C38B O8B 1.35(2) .
C38B H38D 0.9800 .
C38B H38E 0.9800 .
C38B H38F 0.9800 .
C1C C2C 1.329(10) .
C1C N1C 1.370(12) .
C1C C1D 1.443(13) .
C2C C3C 1.401(11) .
C2C H2C 0.9500 .
C3C C4C 1.368(11) .
C3C H3C 0.9500 .
C4C C5C 1.377(11) .
C4C C6C 1.477(11) .
C5C N1C 1.337(12) .
C5C H5C 0.9500 .
C6C O1C 1.247(11) .
C6C N2C 1.316(13) .
C7C N2C 1.482(14) .
C7C C10C 1.512(13) .
C7C C9C 1.525(12) .
C7C C8C 1.543(13) .
C8C H8CB 0.9800 .
C8C H8CC 0.9800 .
C8C H8CA 0.9800 .
C9C H9CB 0.9800 .
C9C H9CA 0.9800 .
C9C H9CC 0.9800 .
C10C O2C 1.247(13) .
C10C N3C 1.336(15) .
C11C N3C 1.431(16) .
C11C C12C 1.535(14) .
C11C C17C 1.538(13) .
C11C C16C 1.543(13) .
C12C C13C 1.566(16) .
C12C H12E 0.9900 .
C12C H12F 0.9900 .
C13C C14C 1.515(17) .
C13C H13E 0.9900 .
C13C H13F 0.9900 .
C14C C15C 1.480(16) .
C14C H14F 0.9900 .
C14C H14E 0.9900 .
C15C C16C 1.570(15) .
C15C H15E 0.9900 .
C15C H15F 0.9900 .
C16C H16E 0.9900 .
C16C H16F 0.9900 .
C17C O3C 1.230(15) .
C17C N4C 1.358(16) .
C18C N4C 1.417(15) .
C18C C19C 1.507(13) .
C18C C20C 1.547(12) .
C18C C21C 1.574(13) .
C19C H19G 0.9800 .
C19C H19H 0.9800 .
C19C H19I 0.9800 .
C20C H20G 0.9800 .
C20C H20H 0.9800 .
C20C H20I 0.9800 .
C21C O4C 1.213(14) .
C21C N5C 1.345(15) .
C22C N5C 1.506(14) .
C22C C28C 1.510(12) .
C22C C27C 1.528(12) .
C22C C23C 1.533(12) .
C23C C24C 1.498(12) .
C23C H23E 0.9900 .
C23C H23F 0.9900 .
C24C C25C 1.504(13) .
C24C H24E 0.9900 .
C24C H24F 0.9900 .
C25C C26C 1.481(13) .
C25C H25F 0.9900 .
C25C H25E 0.9900 .
C26C C27C 1.538(13) .
C26C H26F 0.9900 .
C26C H26E 0.9900 .
C27C H27E 0.9900 .
C27C H27F 0.9900 .
C28C O5C 1.222(15) .
C28C N6C 1.330(16) .
C29C N6C 1.458(15) .
C29C C33C 1.508(14) .
C29C C30C 1.563(13) .
C29C H29B 1.0000 .
C30C C32C 1.530(13) .
C30C C31C 1.557(13) .
C30C H30B 1.0000 .
C31C H31G 0.9800 .
C31C H31H 0.9800 .
C31C H31I 0.9800 .
C32C H32H 0.9800 .
C32C H32I 0.9800 .
C32C H32G 0.9800 .
C33C O6C 1.188(19) .
C33C N7C 1.31(2) .
C34C C36C 1.477(14) .
C34C C37C 1.496(15) .
C34C C35C 1.503(15) .
C34C N7C 1.52(2) .
C35C H35H 0.9800 .
C35C H35G 0.9800 .
C35C H35I 0.9800 .
C36C H36G 0.9800 .
C36C H36H 0.9800 .
C36C H36I 0.9800 .
C37C O7C 1.261(19) .
C37C O8C 1.320(17) .
C38C O8C 1.45(2) .
C38C H38H 0.9800 .
C38C H38I 0.9800 .
C38C H38G 0.9800 .
C1D C2D 1.332(11) .
C1D N1D 1.360(12) .
C2D C3D 1.403(11) .
C2D H2D 0.9500 .
C3D C4D 1.359(11) .
C3D H3D 0.9500 .
C4D C5D 1.389(11) .
C4D C6D 1.473(11) .
C5D N1D 1.335(12) .
C5D H5D 0.9500 .
C6D O1D 1.241(12) .
C6D N2D 1.344(13) .
C7D N2D 1.417(13) .
C7D C9D 1.512(11) .
C7D C10D 1.521(12) .
C7D C8D 1.543(12) .
C8D H8DB 0.9800 .
C8D H8DC 0.9800 .
C8D H8DA 0.9800 .
C9D H9DA 0.9800 .
C9D H9DB 0.9800 .
C9D H9DC 0.9800 .
C10D O2D 1.264(12) .
C10D N3D 1.340(13) .
C11D N3D 1.434(13) .
C11D C12D 1.526(12) .
C11D C16D 1.538(12) .
C11D C17D 1.545(12) .
C12D C13D 1.578(13) .
C12D H12G 0.9900 .
C12D H12H 0.9900 .
C13D C14D 1.514(13) .
C13D H13H 0.9900 .
C13D H13G 0.9900 .
C14D C15D 1.469(13) .
C14D H14G 0.9900 .
C14D H14H 0.9900 .
C15D C16D 1.566(12) .
C15D H15G 0.9900 .
C15D H15H 0.9900 .
C16D H16G 0.9900 .
C16D H16H 0.9900 .
C17D O3D 1.237(12) .
C17D N4D 1.334(13) .
C18D N4D 1.489(13) .
C18D C19D 1.502(12) .
C18D C20D 1.519(12) .
C18D C21D 1.569(12) .
C19D H19K 0.9800 .
C19D H19L 0.9800 .
C19D H19J 0.9800 .
C20D H20L 0.9800 .
C20D H20J 0.9800 .
C20D H20K 0.9800 .
C21D O4D 1.215(13) .
C21D N5D 1.378(14) .
C22D N5D 1.467(14) .
C22D C28D 1.511(12) .
C22D C27D 1.518(12) .
C22D C23D 1.552(11) .
C23D C24D 1.490(12) .
C23D H23H 0.9900 .
C23D H23G 0.9900 .
C24D C25D 1.511(12) .
C24D H24G 0.9900 .
C24D H24H 0.9900 .
C25D C26D 1.509(12) .
C25D H25H 0.9900 .
C25D H25G 0.9900 .
C26D C27D 1.525(12) .
C26D H26H 0.9900 .
C26D H26G 0.9900 .
C27D H27H 0.9900 .
C27D H27G 0.9900 .
C28D O5D 1.210(14) .
C28D N6D 1.331(15) .
C29D N6D 1.431(15) .
C29D C33D 1.510(13) .
C29D C30D 1.583(13) .
C29D H29C 1.0000 .
C30D C32D 1.525(15) .
C30D C31D 1.563(14) .
C30D H30C 1.0000 .
C31D H31L 0.9800 .
C31D H31J 0.9800 .
C31D H31K 0.9800 .
C32D H32L 0.9800 .
C32D H32K 0.9800 .
C32D H32J 0.9800 .
C33D O6D 1.215(15) .
C33D N7D 1.374(16) .
C34D C37D 1.453(14) .
C34D N7D 1.482(16) .
C34D C36D 1.488(13) .
C34D C35D 1.515(14) .
C35D H35K 0.9800 .
C35D H35L 0.9800 .
C35D H35J 0.9800 .
C36D H36L 0.9800 .
C36D H36K 0.9800 .
C36D H36J 0.9800 .
C37D O7D 1.283(17) .
C37D O8D 1.330(17) .
C38D O8D 1.400(17) .
C38D H38L 0.9800 .
C38D H38K 0.9800 .
C38D H38J 0.9800 .
C1E C2E 1.350(11) .
C1E N1E 1.360(12) .
C1E C1F 1.441(13) .
C2E C3E 1.405(11) .
C2E H2E 0.9500 .
C3E C4E 1.394(12) .
C3E H3E 0.9500 .
C4E C5E 1.394(11) .
C4E C6E 1.488(12) .
C5E N1E 1.345(12) .
C5E H5E 0.9500 .
C6E O1E 1.176(14) .
C6E N2E 1.349(17) .
C7E C8E 1.501(15) .
C7E C9E 1.520(14) .
C7E C10E 1.531(14) .
C7E N2E 1.56(2) .
C8E H8EC 0.9800 .
C8E H8EA 0.9800 .
C8E H8EB 0.9800 .
C9E H9EC 0.9800 .
C9E H9EB 0.9800 .
C9E H9EA 0.9800 .
C10E O2E 1.268(19) .
C10E N3E 1.337(19) .
C11E C12E 1.480(13) .
C11E C16E 1.527(14) .
C11E N3E 1.548(18) .
C11E C17E 1.562(13) .
C12E C13E 1.567(14) .
C12E H12I 0.9900 .
C12E H12J 0.9900 .
C13E C14E 1.493(16) .
C13E H13I 0.9900 .
C13E H13J 0.9900 .
C14E C15E 1.435(15) .
C14E H14I 0.9900 .
C14E H14J 0.9900 .
C15E C16E 1.569(15) .
C15E H15I 0.9900 .
C15E H15J 0.9900 .
C16E H16I 0.9900 .
C16E H16J 0.9900 .
C17E O3E 1.253(15) .
C17E N4E 1.344(16) .
C18E N4E 1.457(15) .
C18E C19E 1.528(13) .
C18E C20E 1.556(13) .
C18E C21E 1.586(13) .
C19E H19N 0.9800 .
C19E H19M 0.9800 .
C19E H19O 0.9800 .
C20E H20N 0.9800 .
C20E H20O 0.9800 .
C20E H20M 0.9800 .
C21E O4E 1.166(16) .
C21E N5E 1.344(17) .
C22E C27E 1.496(14) .
C22E C23E 1.522(14) .
C22E C28E 1.530(15) .
C22E N5E 1.530(19) .
C23E C24E 1.499(14) .
C23E H23I 0.9900 .
C23E H23J 0.9900 .
C24E C25E 1.499(15) .
C24E H24I 0.9900 .
C24E H24J 0.9900 .
C25E C26E 1.489(15) .
C25E H25J 0.9900 .
C25E H25I 0.9900 .
C26E C27E 1.540(14) .
C26E H26J 0.9900 .
C26E H26I 0.9900 .
C27E H27 0.9500 .
C28E O5E 1.29(3) .
C28E N6E 1.35(3) .
C29E C33E 1.506(15) .
C29E N6E 1.52(2) .
C29E C30E 1.530(15) .
C29E H29D 1.0000 .
C30E C32E 1.527(16) .
C30E C31E 1.578(15) .
C30E H30D 1.0000 .
C31E H31N 0.9800 .
C31E H31O 0.9800 .
C31E H31M 0.9800 .
C32E H32N 0.9800 .
C32E H32M 0.9800 .
C32E H32O 0.9800 .
C33E O6E 1.24(2) .
C33E N7E 1.27(2) .
C34E C36E 1.469(15) .
C34E C35E 1.490(15) .
C34E C37E 1.494(16) .
C34E N7E 1.56(2) .
C35E H35N 0.9800 .
C35E H35M 0.9800 .
C35E H35O 0.9800 .
C36E H36M 0.9800 .
C36E H36N 0.9800 .
C36E H36O 0.9800 .
C37E O8E 1.25(2) .
C37E O7E 1.29(3) .
C38E O8E 1.46(2) .
C38E H38N 0.9800 .
C38E H38M 0.9800 .
C38E H38O 0.9800 .
C1F C2F 1.339(11) .
C1F N1F 1.397(12) .
C2F C3F 1.407(11) .
C2F H2F 0.9500 .
C3F C4F 1.390(11) .
C3F H3F 0.9500 .
C4F C5F 1.366(11) .
C4F C6F 1.475(11) .
C5F N1F 1.333(12) .
C5F H5F 0.9500 .
C6F O1F 1.249(12) .
C6F N2F 1.342(13) .
C7F N2F 1.465(13) .
C7F C10F 1.517(12) .
C7F C8F 1.529(12) .
C7F C9F 1.532(12) .
C8F H8FB 0.9800 .
C8F H8FC 0.9800 .
C8F H8FA 0.9800 .
C9F H9FB 0.9800 .
C9F H9FA 0.9800 .
C9F H9FC 0.9800 .
C10F O2F 1.202(11) .
C10F N3F 1.322(12) .
C11F N3F 1.435(13) .
C11F C12F 1.528(12) .
C11F C16F 1.540(12) .
C11F C17F 1.555(11) .
C12F C13F 1.556(12) .
C12F H12L 0.9900 .
C12F H12K 0.9900 .
C13F C14F 1.517(13) .
C13F H13K 0.9900 .
C13F H13L 0.9900 .
C14F C15F 1.456(14) .
C14F H14K 0.9900 .
C14F H14L 0.9900 .
C15F C16F 1.566(13) .
C15F H15L 0.9900 .
C15F H15K 0.9900 .
C16F H16K 0.9900 .
C16F H16L 0.9900 .
C17F O3F 1.215(11) .
C17F N4F 1.356(12) .
C18F N4F 1.485(13) .
C18F C19F 1.509(12) .
C18F C20F 1.557(12) .
C18F C21F 1.564(12) .
C19F H19P 0.9800 .
C19F H19R 0.9800 .
C19F H19Q 0.9800 .
C20F H20Q 0.9800 .
C20F H20R 0.9800 .
C20F H20P 0.9800 .
C21F O4F 1.232(12) .
C21F N5F 1.323(13) .
C22F N5F 1.475(13) .
C22F C28F 1.509(11) .
C22F C27F 1.540(11) .
C22F C23F 1.541(11) .
C23F C24F 1.486(12) .
C23F H23K 0.9900 .
C23F H23L 0.9900 .
C24F C25F 1.515(12) .
C24F H24L 0.9900 .
C24F H24K 0.9900 .
C25F C26F 1.480(12) .
C25F H25K 0.9900 .
C25F H25L 0.9900 .
C26F C27F 1.536(12) .
C26F H26L 0.9900 .
C26F H26K 0.9900 .
C27F H27J 0.9900 .
C27F H27I 0.9900 .
C28F O5F 1.225(12) .
C28F N6F 1.355(13) .
C29F N6F 1.431(13) .
C29F C33F 1.530(12) .
C29F C30F 1.574(12) .
C29F H29E 1.0000 .
C30F C32F 1.502(13) .
C30F C31F 1.547(13) .
C30F H30E 1.0000 .
C31F H31Q 0.9800 .
C31F H31P 0.9800 .
C31F H31R 0.9800 .
C32F H32P 0.9800 .
C32F H32R 0.9800 .
C32F H32Q 0.9800 .
C33F O6F 1.237(13) .
C33F N7F 1.322(14) .
C34F C37F 1.495(13) .
C34F C36F 1.499(13) .
C34F N7F 1.516(15) .
C34F C35F 1.522(13) .
C35F H35Q 0.9800 .
C35F H35R 0.9800 .
C35F H35P 0.9800 .
C36F H36R 0.9800 .
C36F H36P 0.9800 .
C36F H36Q 0.9800 .
C37F O7F 1.200(14) .
C37F O8F 1.365(15) .
C38F O8F 1.442(16) .
C38F H38R 0.9800 .
C38F H38P 0.9800 .
C38F H38Q 0.9800 .
Fe01 N1B 1.933(8) .
Fe01 N1A 1.942(9) .
Fe01 N1E 1.948(8) .
Fe01 N1D 1.972(8) .
Fe01 N1F 1.988(8) .
Fe01 N1C 2.004(8) .
N2A H2AA 0.8800 .
N3A H3AA 0.8800 .
N4A H4A 0.8800 .
N5A H5AA 0.8800 .
N6A H6A 0.8800 .
N7A H7A 0.8800 .
N2B H2BA 0.8800 .
N3B H3BA 0.8800 .
N4B H4B 0.8800 .
N5B H5BA 0.8800 .
N6B H6B 0.8800 .
N7B H7B 0.8800 .
N2C H2CA 0.8800 .
N3C H3CA 0.8800 .
N4C H4C 0.8800 .
N5C H5CA 0.8800 .
N6C H6C 0.8800 .
N7C H7C 0.8800 .
N2D H2DA 0.8800 .
N3D H3DA 0.8800 .
N4D H4D 0.8800 .
N5D H5DA 0.8800 .
N6D H6D 0.8800 .
N7D H7D 0.8800 .
N2E H2EA 0.8800 .
N3E H3EA 0.8800 .
N4E H4E 0.8800 .
N5E H5EA 0.8800 .
N6E H6E 0.8800 .
N7E H7E 0.8800 .
N2F H2FA 0.8800 .
N3F H3FA 0.8800 .
N4F H4F 0.8800 .
N5F H5FA 0.8800 .
N6F H6F 0.8800 .
N7F H7F 0.8800 .
O5B Na1 2.823(10) 4_466
O2D Na1 2.850(10) 4_566
O5E H5EB 0.8400 .
N1N C2N 1.200(12) .
C2N C3N 1.375(13) .
C3N H3NB 0.9800 .
C3N H3NA 0.9800 .
C3N H3NC 0.9800 .
N4N C5N 1.236(12) .
C5N C6N 1.357(12) .
C6N H6NA 0.9800 .
C6N H6NC 0.9800 .
C6N H6NB 0.9800 .
N7N C8N 1.270(15) .
C8N C9N 1.385(15) .
C9N H51 0.9800 .
C9N H52 0.9800 .
C9N H53 0.9800 .
N10N C11N 1.1922 .
C11N C12N 1.4063 .
C12N H39 0.9800 .
C12N H40 0.9800 .
C12N H41 0.9800 .
N13N C14N 1.203(11) .
C14N C15N 1.386(12) .
C15N H15M 0.9800 .
C15N H15N 0.9800 .
C15N H15O 0.9800 .
N16N C17N 1.260(14) .
C17N C18N 1.389(14) .
C18N H54 0.9800 .
C18N H55 0.9800 .
C18N H56 0.9800 .
N19N C20N 1.301(15) .
C20N C21N 1.403(15) .
C21N H57 0.9800 .
C21N H58 0.9800 .
C21N H59 0.9800 .
N22N C23N 1.28(3) .
C23N C24N 1.29(3) .
C24N H60 0.9800 .
C24N H61 0.9800 .
C24N H62 0.9800 .
N25N C26N 1.27(3) .
C26N C27N 1.20(3) .
C27N H63 0.9800 .
C27N H64 0.9800 .
C27N H65 0.9800 .
Na1 O5B 2.824(10) 4_566
Na1 O2D 2.850(10) 4_466
Na1 Cl3 2.895(10) .

loop_
_geom_torsion_atom_site_label_1
_geom_torsion_atom_site_label_2
_geom_torsion_atom_site_label_3
_geom_torsion_atom_site_label_4
_geom_torsion
_geom_torsion_site_symmetry_4
N1A C1A C2A C3A 0.6(15) .
C1B C1A C2A C3A -176.5(10) .
C1A C2A C3A C4A 4.0(15) .
C2A C3A C4A C5A -5.9(15) .
C2A C3A C4A C6A 177.3(10) .
C3A C4A C5A N1A 3.6(16) .
C6A C4A C5A N1A -179.7(10) .
C3A C4A C6A O1A 28.1(16) .
C5A C4A C6A O1A -148.5(11) .
C3A C4A C6A N2A -151.2(11) .
C5A C4A C6A N2A 32.1(16) .
N2A C7A C10A O2A 151.3(11) .
C8A C7A C10A O2A 32.3(16) .
C9A C7A C10A O2A -91.0(13) .
N2A C7A C10A N3A -32.6(14) .
C8A C7A C10A N3A -151.6(12) .
C9A C7A C10A N3A 85.2(14) .
N3A C11A C12A C13A -66.6(13) .
C16A C11A C12A C13A 55.8(13) .
C17A C11A C12A C13A 175.8(10) .
C11A C12A C13A C14A -55.5(14) .
C12A C13A C14A C15A 54.0(14) .
C13A C14A C15A C16A -56.6(15) .
N3A C11A C16A C15A 68.7(12) .
C12A C11A C16A C15A -54.4(12) .
C17A C11A C16A C15A -171.8(9) .
C14A C15A C16A C11A 56.6(14) .
N3A C11A C17A O3A 143.0(11) .
C12A C11A C17A O3A -97.2(13) .
C16A C11A C17A O3A 22.1(16) .
N3A C11A C17A N4A -43.4(13) .
C12A C11A C17A N4A 76.5(13) .
C16A C11A C17A N4A -164.2(10) .
N4A C18A C21A O4A 156.9(11) .
C20A C18A C21A O4A 37.3(15) .
C19A C18A C21A O4A -83.5(14) .
N4A C18A C21A N5A -29.0(15) .
C20A C18A C21A N5A -148.6(12) .
C19A C18A C21A N5A 90.6(14) .
N5A C22A C23A C24A 64.5(13) .
C28A C22A C23A C24A -173.6(10) .
C27A C22A C23A C24A -57.8(13) .
C22A C23A C24A C25A 60.3(14) .
C23A C24A C25A C26A -58.2(15) .
C24A C25A C26A C27A 54.4(15) .
C25A C26A C27A C22A -54.9(15) .
N5A C22A C27A C26A -69.3(12) .
C28A C22A C27A C26A 170.9(10) .
C23A C22A C27A C26A 54.7(13) .
N5A C22A C28A O5A 146.3(12) .
C27A C22A C28A O5A -93.3(13) .
C23A C22A C28A O5A 22.1(15) .
N5A C22A C28A N6A -42.7(12) .
C27A C22A C28A N6A 77.8(12) .
C23A C22A C28A N6A -166.8(10) .
N6A C29A C30A C32A -67.4(14) .
C33A C29A C30A C32A 164.3(12) .
N6A C29A C30A C31A 59.3(14) .
C33A C29A C30A C31A -69.0(14) .
N6A C29A C33A O6A 166.5(10) .
C30A C29A C33A O6A -66.7(14) .
N6A C29A C33A N7A -14.2(16) .
C30A C29A C33A N7A 112.7(13) .
N7A C34A C37A O7A -138.7(12) .
C36A C34A C37A O7A 102.3(14) .
C35A C34A C37A O7A -17.2(16) .
N7A C34A C37A O8A 43.8(14) .
C36A C34A C37A O8A -75.2(13) .
C35A C34A C37A O8A 165.3(10) .
C2A C1A C1B C2B 9.0(17) .
N1A C1A C1B C2B -168.3(10) .
C2A C1A C1B N1B -172.8(10) .
N1A C1A C1B N1B 9.9(12) .
N1B C1B C2B C3B -4.0(16) .
C1A C1B C2B C3B 174.1(10) .
C1B C2B C3B C4B 2.7(16) .
C2B C3B C4B C5B 0.5(15) .
C2B C3B C4B C6B 179.1(10) .
C3B C4B C5B N1B -2.7(15) .
C6B C4B C5B N1B 178.7(10) .
C5B C4B C6B O1B -135.8(11) .
C3B C4B C6B O1B 45.6(15) .
C5B C4B C6B N2B 42.8(14) .
C3B C4B C6B N2B -135.7(10) .
N2B C7B C10B O2B 149.9(10) .
C9B C7B C10B O2B 26.9(14) .
C8B C7B C10B O2B -91.7(13) .
N2B C7B C10B N3B -35.4(12) .
C9B C7B C10B N3B -158.4(10) .
C8B C7B C10B N3B 83.0(12) .
N3B C11B C12B C13B -71.3(12) .
C16B C11B C12B C13B 51.9(13) .
C17B C11B C12B C13B 170.0(10) .
C11B C12B C13B C14B -48.1(16) .
C12B C13B C14B C15B 50.0(18) .
C13B C14B C15B C16B -52.9(17) .
N3B C11B C16B C15B 63.3(13) .
C12B C11B C16B C15B -58.1(13) .
C17B C11B C16B C15B -173.6(10) .
C14B C15B C16B C11B 57.8(15) .
N3B C11B C17B N4B -36.3(14) .
C12B C11B C17B N4B 81.2(13) .
C16B C11B C17B N4B -160.3(11) .
N3B C11B C17B O3B 146.4(10) .
C12B C11B C17B O3B -96.1(12) .
C16B C11B C17B O3B 22.4(14) .
N4B C18B C21B O4B 150.3(11) .
C19B C18B C21B O4B -93.1(13) .
C20B C18B C21B O4B 30.4(15) .
N4B C18B C21B N5B -33.8(13) .
C19B C18B C21B N5B 82.7(13) .
C20B C18B C21B N5B -153.8(11) .
N5B C22B C23B C24B 67.8(11) .
C27B C22B C23B C24B -51.2(12) .
C28B C22B C23B C24B -171.1(9) .
C22B C23B C24B C25B 57.3(13) .
C23B C24B C25B C26B -59.5(13) .
C24B C25B C26B C27B 56.8(13) .
N5B C22B C27B C26B -71.5(11) .
C23B C22B C27B C26B 48.3(12) .
C28B C22B C27B C26B 171.6(9) .
C25B C26B C27B C22B -52.1(13) .
N5B C22B C28B O5B 147.6(10) .
C27B C22B C28B O5B -96.0(12) .
C23B C22B C28B O5B 26.2(14) .
N5B C22B C28B N6B -34.6(12) .
C27B C22B C28B N6B 81.7(12) .
C23B C22B C28B N6B -156.0(10) .
N6B C29B C30B C31B 173.8(13) .
C33B C29B C30B C31B 46.7(16) .
N6B C29B C30B C32B -64.6(14) .
C33B C29B C30B C32B 168.3(12) .
N6B C29B C33B O6B 141.0(12) .
C30B C29B C33B O6B -93.1(15) .
N6B C29B C33B N7B -50.3(15) .
C30B C29B C33B N7B 75.7(14) .
C36B C34B C37B O8B 84(2) .
C35B C34B C37B O8B -152.1(16) .
N7B C34B C37B O8B -30.2(19) .
C36B C34B C37B O7B -92.8(18) .
C35B C34B C37B O7B 31(2) .
N7B C34B C37B O7B 152.8(14) .
N1C C1C C2C C3C 1.3(15) .
C1D C1C C2C C3C 178.0(10) .
C1C C2C C3C C4C 3.5(16) .
C2C C3C C4C C5C -5.6(15) .
C2C C3C C4C C6C 175.5(10) .
C3C C4C C5C N1C 3.4(15) .
C6C C4C C5C N1C -177.8(9) .
C3C C4C C6C O1C 18.0(15) .
C5C C4C C6C O1C -160.7(10) .
C3C C4C C6C N2C -162.9(10) .
C5C C4C C6C N2C 18.4(16) .
N2C C7C C10C O2C 48.5(14) .
C9C C7C C10C O2C -65.8(14) .
C8C C7C C10C O2C 170.0(11) .
N2C C7C C10C N3C -134.3(11) .
C9C C7C C10C N3C 111.4(12) .
C8C C7C C10C N3C -12.8(16) .
N3C C11C C12C C13C -170.7(14) .
C17C C11C C12C C13C 67.7(17) .
C16C C11C C12C C13C -54.6(17) .
C11C C12C C13C C14C 62(2) .
C12C C13C C14C C15C -63(3) .
C13C C14C C15C C16C 57(3) .
N3C C11C C16C C15C 165.7(13) .
C12C C11C C16C C15C 50.1(17) .
C17C C11C C16C C15C -71.8(16) .
C14C C15C C16C C11C -52(2) .
N3C C11C C17C O3C 139.5(13) .
C12C C11C C17C O3C -102.0(14) .
C16C C11C C17C O3C 19.3(17) .
N3C C11C C17C N4C -48.8(14) .
C12C C11C C17C N4C 69.8(14) .
C16C C11C C17C N4C -168.9(11) .
N4C C18C C21C O4C 142.0(12) .
C19C C18C C21C O4C 21.1(16) .
C20C C18C C21C O4C -97.2(14) .
N4C C18C C21C N5C -42.2(14) .
C19C C18C C21C N5C -163.0(11) .
C20C C18C C21C N5C 78.6(13) .
N5C C22C C23C C24C -68.1(12) .
C28C C22C C23C C24C 173.0(11) .
C27C C22C C23C C24C 51.0(13) .
C22C C23C C24C C25C -50.3(15) .
C23C C24C C25C C26C 51.5(16) .
C24C C25C C26C C27C -52.8(16) .
N5C C22C C27C C26C 62.5(13) .
C28C C22C C27C C26C -174.8(10) .
C23C C22C C27C C26C -54.5(13) .
C25C C26C C27C C22C 56.1(15) .
N5C C22C C28C O5C 153.1(12) .
C27C C22C C28C O5C 30.6(16) .
C23C C22C C28C O5C -90.3(14) .
N5C C22C C28C N6C -37.6(14) .
C27C C22C C28C N6C -160.1(11) .
C23C C22C C28C N6C 79.0(13) .
N6C C29C C30C C32C -179.0(11) .
C33C C29C C30C C32C 52.0(17) .
N6C C29C C30C C31C -56.2(14) .
C33C C29C C30C C31C 174.8(13) .
N6C C29C C33C O6C 142.7(19) .
C30C C29C C33C O6C -90(2) .
N6C C29C C33C N7C -42(2) .
C30C C29C C33C N7C 84.9(18) .
C36C C34C C37C O7C 91.7(18) .
C35C C34C C37C O7C -31(2) .
N7C C34C C37C O7C -157.7(15) .
C36C C34C C37C O8C -94.3(18) .
C35C C34C C37C O8C 143.0(17) .
N7C C34C C37C O8C 16.3(19) .
C2C C1C C1D C2D 1.5(16) .
N1C C1C C1D C2D 178.4(10) .
C2C C1C C1D N1D -178.8(9) .
N1C C1C C1D N1D -2.0(12) .
N1D C1D C2D C3D 0.8(16) .
C1C C1D C2D C3D -179.6(10) .
C1D C2D C3D C4D -0.1(16) .
C2D C3D C4D C5D -0.7(15) .
C2D C3D C4D C6D -179.8(10) .
C3D C4D C5D N1D 0.9(15) .
C6D C4D C5D N1D -180.0(9) .
C3D C4D C6D O1D 30.0(15) .
C5D C4D C6D O1D -149.1(10) .
C3D C4D C6D N2D -146.9(10) .
C5D C4D C6D N2D 34.0(14) .
N2D C7D C10D O2D 38.8(12) .
C9D C7D C10D O2D 160.8(10) .
C8D C7D C10D O2D -78.6(12) .
N2D C7D C10D N3D -148.7(9) .
C9D C7D C10D N3D -26.7(13) .
C8D C7D C10D N3D 93.9(11) .
N3D C11D C12D C13D 62.5(12) .
C16D C11D C12D C13D -57.0(12) .
C17D C11D C12D C13D -174.3(9) .
C11D C12D C13D C14D 56.3(14) .
C12D C13D C14D C15D -55.1(14) .
C13D C14D C15D C16D 54.5(14) .
N3D C11D C16D C15D -67.1(11) .
C12D C11D C16D C15D 55.8(12) .
C17D C11D C16D C15D 173.8(9) .
C14D C15D C16D C11D -54.8(13) .
N3D C11D C17D O3D 150.6(10) .
C12D C11D C17D O3D 25.7(14) .
C16D C11D C17D O3D -92.2(12) .
N3D C11D C17D N4D -30.6(12) .
C12D C11D C17D N4D -155.5(10) .
C16D C11D C17D N4D 86.7(11) .
N4D C18D C21D O4D 150.6(10) .
C19D C18D C21D O4D 29.9(13) .
C20D C18D C21D O4D -92.8(12) .
N4D C18D C21D N5D -32.2(12) .
C19D C18D C21D N5D -153.0(10) .
C20D C18D C21D N5D 84.3(11) .
N5D C22D C23D C24D -69.5(11) .
C28D C22D C23D C24D 171.2(10) .
C27D C22D C23D C24D 48.2(12) .
C22D C23D C24D C25D -52.3(13) .
C23D C24D C25D C26D 54.9(13) .
C24D C25D C26D C27D -55.1(12) .
N5D C22D C27D C26D 68.6(11) .
C28D C22D C27D C26D -169.4(10) .
C23D C22D C27D C26D -49.1(12) .
C25D C26D C27D C22D 54.3(13) .
N5D C22D C28D O5D 154.0(11) .
C27D C22D C28D O5D 33.2(15) .
C23D C22D C28D O5D -88.0(13) .
N5D C22D C28D N6D -33.4(14) .
C27D C22D C28D N6D -154.2(11) .
C23D C22D C28D N6D 84.6(12) .
N6D C29D C30D C32D 173.4(12) .
C33D C29D C30D C32D 51.2(16) .
N6D C29D C30D C31D -66.9(14) .
C33D C29D C30D C31D 170.9(12) .
N6D C29D C33D O6D 150.5(13) .
C30D C29D C33D O6D -89.5(16) .
N6D C29D C33D N7D -32.0(15) .
C30D C29D C33D N7D 87.9(14) .
N7D C34D C37D O7D -137.3(14) .
C36D C34D C37D O7D 106.5(16) .
C35D C34D C37D O7D -15(2) .
N7D C34D C37D O8D 45.6(16) .
C36D C34D C37D O8D -70.5(16) .
C35D C34D C37D O8D 168.0(13) .
N1E C1E C2E C3E -2.3(17) .
C1F C1E C2E C3E 175.5(11) .
C1E C2E C3E C4E -0.7(19) .
C2E C3E C4E C5E 3.3(18) .
C2E C3E C4E C6E -170.3(12) .
C3E C4E C5E N1E -3.2(17) .
C6E C4E C5E N1E 170.5(11) .
C5E C4E C6E O1E -131.8(14) .
C3E C4E C6E O1E 42(2) .
C5E C4E C6E N2E 47.7(17) .
C3E C4E C6E N2E -138.9(13) .
C8E C7E C10E O2E 26(2) .
C9E C7E C10E O2E -103.8(17) .
N2E C7E C10E O2E 147.3(15) .
C8E C7E C10E N3E -151.4(17) .
C9E C7E C10E N3E 79(2) .
N2E C7E C10E N3E -30(2) .
C16E C11E C12E C13E 47.5(18) .
N3E C11E C12E C13E -72.8(15) .
C17E C11E C12E C13E 171.7(13) .
C11E C12E C13E C14E -48(2) .
C12E C13E C14E C15E 51(3) .
C13E C14E C15E C16E -52(2) .
C12E C11E C16E C15E -46(2) .
N3E C11E C16E C15E 75.4(17) .
C17E C11E C16E C15E -171.9(14) .
C14E C15E C16E C11E 48(2) .
C12E C11E C17E O3E -92.7(15) .
C16E C11E C17E O3E 33.3(18) .
N3E C11E C17E O3E 148.2(12) .
C12E C11E C17E N4E 75.8(16) .
C16E C11E C17E N4E -158.2(14) .
N3E C11E C17E N4E -43.3(15) .
N4E C18E C21E O4E 141.0(14) .
C19E C18E C21E O4E 18.4(18) .
C20E C18E C21E O4E -98.8(16) .
N4E C18E C21E N5E -48.0(14) .
C19E C18E C21E N5E -170.6(12) .
C20E C18E C21E N5E 72.2(14) .
C27E C22E C23E C24E 49(2) .
C28E C22E C23E C24E 176.1(18) .
N5E C22E C23E C24E -76.2(17) .
C22E C23E C24E C25E -47(2) .
C23E C24E C25E C26E 51(2) .
C24E C25E C26E C27E -51(2) .
C23E C22E C27E C26E -53.6(19) .
C28E C22E C27E C26E -179.6(16) .
N5E C22E C27E C26E 64.9(17) .
C25E C26E C27E C22E 53(2) .
C27E C22E C28E O5E 47(2) .
C23E C22E C28E O5E -79(2) .
N5E C22E C28E O5E 171.0(19) .
C27E C22E C28E N6E -153(2) .
C23E C22E C28E N6E 81(3) .
N5E C22E C28E N6E -29(2) .
C33E C29E C30E C32E 46(3) .
N6E C29E C30E C32E 165.4(18) .
C33E C29E C30E C31E 177.9(17) .
N6E C29E C30E C31E -63(2) .
N6E C29E C33E O6E 156.4(17) .
C30E C29E C33E O6E -88(2) .
N6E C29E C33E N7E -44(2) .
C30E C29E C33E N7E 71(2) .
C36E C34E C37E O8E 173(2) .
C35E C34E C37E O8E -61(3) .
N7E C34E C37E O8E 57(2) .
C36E C34E C37E O7E -26(3) .
C35E C34E C37E O7E 101(3) .
N7E C34E C37E O7E -142(2) .
C2E C1E C1F C2F 7.1(17) .
N1E C1E C1F C2F -174.9(10) .
C2E C1E C1F N1F -171.6(10) .
N1E C1E C1F N1F 6.4(12) .
N1F C1F C2F C3F 2.0(15) .
C1E C1F C2F C3F -176.6(10) .
C1F C2F C3F C4F 2.2(16) .
C2F C3F C4F C5F -3.8(15) .
C2F C3F C4F C6F 176.5(10) .
C3F C4F C5F N1F 1.3(16) .
C6F C4F C5F N1F -179.0(9) .
C5F C4F C6F O1F -143.8(10) .
C3F C4F C6F O1F 35.9(15) .
C5F C4F C6F N2F 35.2(15) .
C3F C4F C6F N2F -145.1(10) .
N2F C7F C10F O2F 151.7(9) .
C8F C7F C10F O2F 29.9(13) .
C9F C7F C10F O2F -88.5(11) .
N2F C7F C10F N3F -37.3(12) .
C8F C7F C10F N3F -159.1(9) .
C9F C7F C10F N3F 82.6(11) .
N3F C11F C12F C13F -66.3(11) .
C16F C11F C12F C13F 55.6(12) .
C17F C11F C12F C13F 170.8(9) .
C11F C12F C13F C14F -54.5(14) .
C12F C13F C14F C15F 55.4(15) .
C13F C14F C15F C16F -59.0(15) .
N3F C11F C16F C15F 66.9(11) .
C12F C11F C16F C15F -57.1(12) .
C17F C11F C16F C15F -171.8(9) .
C14F C15F C16F C11F 60.6(14) .
N3F C11F C17F O3F 149.0(10) .
C12F C11F C17F O3F -86.9(11) .
C16F C11F C17F O3F 28.7(13) .
N3F C11F C17F N4F -30.1(11) .
C12F C11F C17F N4F 93.9(10) .
C16F C11F C17F N4F -150.5(9) .
N4F C18F C21F O4F 152.0(9) .
C19F C18F C21F O4F 28.0(13) .
C20F C18F C21F O4F -94.2(11) .
N4F C18F C21F N5F -33.0(12) .
C19F C18F C21F N5F -156.9(9) .
C20F C18F C21F N5F 80.8(11) .
N5F C22F C23F C24F -65.5(10) .
C28F C22F C23F C24F 173.6(9) .
C27F C22F C23F C24F 54.9(11) .
C22F C23F C24F C25F -53.4(13) .
C23F C24F C25F C26F 52.4(14) .
C24F C25F C26F C27F -53.0(13) .
C25F C26F C27F C22F 55.6(12) .
N5F C22F C27F C26F 63.6(10) .
C28F C22F C27F C26F -173.3(8) .
C23F C22F C27F C26F -55.3(11) .
N5F C22F C28F O5F 159.8(9) .
C27F C22F C28F O5F 37.0(13) .
C23F C22F C28F O5F -81.3(12) .
N5F C22F C28F N6F -22.8(12) .
C27F C22F C28F N6F -145.5(9) .
C23F C22F C28F N6F 96.2(10) .
N6F C29F C30F C32F 170.8(10) .
C33F C29F C30F C32F 44.6(14) .
N6F C29F C30F C31F -66.5(12) .
C33F C29F C30F C31F 167.4(10) .
N6F C29F C33F O6F 152.0(10) .
C30F C29F C33F O6F -84.2(12) .
N6F C29F C33F N7F -28.5(13) .
C30F C29F C33F N7F 95.3(12) .
C36F C34F C37F O7F 145.7(14) .
N7F C34F C37F O7F 23.5(17) .
C35F C34F C37F O7F -89.9(16) .
C36F C34F C37F O8F -43.1(13) .
N7F C34F C37F O8F -165.4(9) .
C35F C34F C37F O8F 81.3(12) .
C4A C5A N1A C1A 1.0(15) .
C4A C5A N1A Fe01 -164.8(8) .
C2A C1A N1A C5A -3.0(14) .
C1B C1A N1A C5A 174.4(9) .
C2A C1A N1A Fe01 164.7(8) .
C1B C1A N1A Fe01 -17.8(10) .
N1B Fe01 N1A C5A -178.5(9) .
N1E Fe01 N1A C5A 6.8(9) .
N1D Fe01 N1A C5A -163(5) .
N1F Fe01 N1A C5A 87.1(9) .
N1C Fe01 N1A C5A -88.7(9) .
N1B Fe01 N1A C1A 15.3(7) .
N1E Fe01 N1A C1A -159.5(7) .
N1D Fe01 N1A C1A 30(5) .
N1F Fe01 N1A C1A -79.2(7) .
N1C Fe01 N1A C1A 105.0(7) .
O1A C6A N2A C7A 4.1(18) .
C4A C6A N2A C7A -176.6(10) .
C10A C7A N2A C6A -52.1(14) .
C8A C7A N2A C6A 68.9(14) .
C9A C7A N2A C6A -169.1(12) .
O2A C10A N3A C11A 1.1(18) .
C7A C10A N3A C11A -174.9(10) .
C12A C11A N3A C10A -161.5(11) .
C16A C11A N3A C10A 76.4(13) .
C17A C11A N3A C10A -44.7(14) .
O3A C17A N4A C18A 8.2(19) .
C11A C17A N4A C18A -165.5(10) .
C20A C18A N4A C17A 59.4(15) .
C19A C18A N4A C17A -178.7(11) .
C21A C18A N4A C17A -60.0(14) .
O4A C21A N5A C22A -1.9(19) .
C18A C21A N5A C22A -175.9(10) .
C28A C22A N5A C21A -53.5(14) .
C27A C22A N5A C21A -172.1(11) .
C23A C22A N5A C21A 67.7(14) .
O5A C28A N6A C29A 4.1(17) .
C22A C28A N6A C29A -166.9(9) .
C33A C29A N6A C28A -133.8(11) .
C30A C29A N6A C28A 100.3(12) .
O6A C33A N7A C34A -1.4(17) .
C29A C33A N7A C34A 179.3(10) .
C36A C34A N7A C33A 162.4(11) .
C37A C34A N7A C33A 46.0(14) .
C35A C34A N7A C33A -75.6(14) .
C4B C5B N1B C1B 1.6(14) .
C4B C5B N1B Fe01 -177.5(8) .
C2B C1B N1B C5B 1.8(14) .
C1A C1B N1B C5B -176.4(9) .
C2B C1B N1B Fe01 -179.0(8) .
C1A C1B N1B Fe01 2.8(11) .
N1A Fe01 N1B C5B 169.2(9) .
N1E Fe01 N1B C5B -142(3) .
N1D Fe01 N1B C5B -9.8(9) .
N1F Fe01 N1B C5B -106.9(8) .
N1C Fe01 N1B C5B 71.5(8) .
N1A Fe01 N1B C1B -9.9(7) .
N1E Fe01 N1B C1B 38(3) .
N1D Fe01 N1B C1B 171.1(7) .
N1F Fe01 N1B C1B 74.0(7) .
N1C Fe01 N1B C1B -107.6(7) .
O1B C6B N2B C7B -2.1(16) .
C4B C6B N2B C7B 179.3(9) .
C10B C7B N2B C6B -49.4(12) .
C9B C7B N2B C6B 72.2(12) .
C8B C7B N2B C6B -168.7(9) .
O2B C10B N3B C11B -5.0(17) .
C7B C10B N3B C11B -179.8(9) .
C12B C11B N3B C10B -163.1(10) .
C16B C11B N3B C10B 74.8(13) .
C17B C11B N3B C10B -47.7(13) .
O3B C17B N4B C18B 4.1(18) .
C11B C17B N4B C18B -173.0(9) .
C19B C18B N4B C17B -170.7(11) .
C21B C18B N4B C17B -53.2(14) .
C20B C18B N4B C17B 67.2(14) .
O4B C21B N5B C22B 3.8(17) .
C18B C21B N5B C22B -171.8(9) .
C27B C22B N5B C21B -174.1(9) .
C23B C22B N5B C21B 65.0(11) .
C28B C22B N5B C21B -58.4(12) .
O5B C28B N6B C29B 11.6(17) .
C22B C28B N6B C29B -166.0(9) .
C33B C29B N6B C28B -125.2(12) .
C30B C29B N6B C28B 109.3(12) .
O6B C33B N7B C34B 1(2) .
C29B C33B N7B C34B -167.8(11) .
C37B C34B N7B C33B -60.5(16) .
C36B C34B N7B C33B -176.2(14) .
C35B C34B N7B C33B 61.1(18) .
C4C C5C N1C C1C 1.2(14) .
C4C C5C N1C Fe01 178.4(7) .
C2C C1C N1C C5C -3.6(13) .
C1D C1C N1C C5C 179.5(8) .
C2C C1C N1C Fe01 178.8(7) .
C1D C1C N1C Fe01 1.8(10) .
N1B Fe01 N1C C5C 87.7(8) .
N1A Fe01 N1C C5C 5.7(8) .
N1E Fe01 N1C C5C -88.3(8) .
N1D Fe01 N1C C5C -178.3(8) .
N1F Fe01 N1C C5C -112(4) .
N1B Fe01 N1C C1C -94.9(6) .
N1A Fe01 N1C C1C -177.0(6) .
N1E Fe01 N1C C1C 89.0(6) .
N1D Fe01 N1C C1C -0.9(6) .
N1F Fe01 N1C C1C 66(4) .
O1C C6C N2C C7C -12.2(15) .
C4C C6C N2C C7C 168.7(9) .
C10C C7C N2C C6C 53.0(13) .
C9C C7C N2C C6C 167.9(10) .
C8C C7C N2C C6C -74.3(12) .
O2C C10C N3C C11C 6.3(18) .
C7C C10C N3C C11C -170.9(10) .
C12C C11C N3C C10C -169.9(12) .
C17C C11C N3C C10C -49.2(15) .
C16C C11C N3C C10C 72.9(15) .
O3C C17C N4C C18C 1.4(18) .
C11C C17C N4C C18C -170.6(10) .
C19C C18C N4C C17C 68.3(14) .
C20C C18C N4C C17C -169.1(10) .
C21C C18C N4C C17C -50.8(14) .
O4C C21C N5C C22C 1(2) .
C18C C21C N5C C22C -174.8(9) .
C28C C22C N5C C21C -64.2(14) .
C27C C22C N5C C21C 59.1(13) .
C23C C22C N5C C21C 177.9(10) .
O5C C28C N6C C29C -2(2) .
C22C C28C N6C C29C -171.2(10) .
C33C C29C N6C C28C -77.6(17) .
C30C C29C N6C C28C 153.9(12) .
O6C C33C N7C C34C -8(3) .
C29C C33C N7C C34C 176.4(13) .
C36C C34C N7C C33C -174.5(16) .
C37C C34C N7C C33C 70.5(19) .
C35C C34C N7C C33C -58(2) .
C4D C5D N1D C1D -0.3(14) .
C4D C5D N1D Fe01 178.1(7) .
C2D C1D N1D C5D -0.6(14) .
C1C C1D N1D C5D 179.7(8) .
C2D C1D N1D Fe01 -179.1(8) .
C1C C1D N1D Fe01 1.2(11) .
N1B Fe01 N1D C5D -88.4(8) .
N1A Fe01 N1D C5D -103(5) .
N1E Fe01 N1D C5D 86.5(8) .
N1F Fe01 N1D C5D 5.7(8) .
N1C Fe01 N1D C5D -178.6(8) .
N1B Fe01 N1D C1D 90.0(7) .
N1A Fe01 N1D C1D 75(5) .
N1E Fe01 N1D C1D -95.1(7) .
N1F Fe01 N1D C1D -175.9(7) .
N1C Fe01 N1D C1D -0.2(7) .
O1D C6D N2D C7D -0.7(16) .
C4D C6D N2D C7D 176.3(9) .
C9D C7D N2D C6D -75.4(12) .
C10D C7D N2D C6D 50.3(12) .
C8D C7D N2D C6D 168.2(10) .
O2D C10D N3D C11D -3.2(16) .
C7D C10D N3D C11D -175.8(8) .
C12D C11D N3D C10D 58.6(12) .
C16D C11D N3D C10D 178.7(9) .
C17D C11D N3D C10D -63.9(12) .
O3D C17D N4D C18D 11.9(16) .
C11D C17D N4D C18D -167.0(8) .
C19D C18D N4D C17D 60.6(12) .
C20D C18D N4D C17D -173.9(9) .
C21D C18D N4D C17D -58.3(12) .
O4D C21D N5D C22D 0.3(16) .
C18D C21D N5D C22D -176.8(8) .
C28D C22D N5D C21D -53.6(13) .
C27D C22D N5D C21D 69.8(11) .
C23D C22D N5D C21D -171.5(9) .
O5D C28D N6D C29D -1.5(19) .
C22D C28D N6D C29D -173.9(10) .
C33D C29D N6D C28D -66.2(15) .
C30D C29D N6D C28D 174.1(11) .
O6D C33D N7D C34D -2.5(19) .
C29D C33D N7D C34D 180.0(10) .
C37D C34D N7D C33D 46.4(16) .
C36D C34D N7D C33D 165.1(12) .
C35D C34D N7D C33D -79.2(15) .
C4E C5E N1E C1E 0.3(15) .
C4E C5E N1E Fe01 179.9(8) .
C2E C1E N1E C5E 2.5(15) .
C1F C1E N1E C5E -175.6(9) .
C2E C1E N1E Fe01 -177.1(8) .
C1F C1E N1E Fe01 4.8(11) .
N1B Fe01 N1E C5E -153(3) .
N1A Fe01 N1E C5E -105.7(8) .
N1D Fe01 N1E C5E 73.6(8) .
N1F Fe01 N1E C5E 170.5(8) .
N1C Fe01 N1E C5E -7.6(8) .
N1B Fe01 N1E C1E 26(3) .
N1A Fe01 N1E C1E 73.9(7) .
N1D Fe01 N1E C1E -106.8(7) .
N1F Fe01 N1E C1E -9.9(7) .
N1C Fe01 N1E C1E 172.0(7) .
O1E C6E N2E C7E 17(2) .
C4E C6E N2E C7E -162.9(11) .
C8E C7E N2E C6E 65.0(17) .
C9E C7E N2E C6E -171.5(13) .
C10E C7E N2E C6E -60.7(16) .
O2E C10E N3E C11E 5(3) .
C7E C10E N3E C11E -178.2(12) .
C12E C11E N3E C10E -168.6(14) .
C16E C11E N3E C10E 68.0(17) .
C17E C11E N3E C10E -48.4(17) .
O3E C17E N4E C18E 5(2) .
C11E C17E N4E C18E -163.6(11) .
C19E C18E N4E C17E 68.3(15) .
C20E C18E N4E C17E -168.6(12) .
C21E C18E N4E C17E -51.1(15) .
O4E C21E N5E C22E 6(2) .
C18E C21E N5E C22E -164.2(11) .
C27E C22E N5E C21E 48.6(17) .
C23E C22E N5E C21E 170.9(13) .
C28E C22E N5E C21E -73.7(16) .
O5E C28E N6E C29E -24(3) .
C22E C28E N6E C29E 176.6(17) .
C33E C29E N6E C28E -68(2) .
C30E C29E N6E C28E 172.5(18) .
O6E C33E N7E C34E -30(3) .
C29E C33E N7E C34E 172.9(14) .
C36E C34E N7E C33E -62(2) .
C35E C34E N7E C33E 177.8(17) .
C37E C34E N7E C33E 53(2) .
C4F C5F N1F C1F 2.8(14) .
C4F C5F N1F Fe01 -167.0(8) .
C2F C1F N1F C5F -4.4(14) .
C1E C1F N1F C5F 174.3(8) .
C2F C1F N1F Fe01 166.9(8) .
C1E C1F N1F Fe01 -14.3(10) .
N1B Fe01 N1F C5F 7.4(9) .
N1A Fe01 N1F C5F 89.0(8) .
N1E Fe01 N1F C5F -176.8(9) .
N1D Fe01 N1F C5F -87.2(8) .
N1C Fe01 N1F C5F -153(4) .
N1B Fe01 N1F C1F -162.7(7) .
N1A Fe01 N1F C1F -81.1(7) .
N1E Fe01 N1F C1F 13.2(7) .
N1D Fe01 N1F C1F 102.8(7) .
N1C Fe01 N1F C1F 37(4) .
O1F C6F N2F C7F 9.4(15) .
C4F C6F N2F C7F -169.6(9) .
C10F C7F N2F C6F -52.1(13) .
C8F C7F N2F C6F 71.4(12) .
C9F C7F N2F C6F -169.5(9) .
O2F C10F N3F C11F -0.5(15) .
C7F C10F N3F C11F -171.4(9) .
C12F C11F N3F C10F -173.4(9) .
C16F C11F N3F C10F 65.7(12) .
C17F C11F N3F C10F -53.1(12) .
O3F C17F N4F C18F 1.2(14) .
C11F C17F N4F C18F -179.6(8) .
C19F C18F N4F C17F 68.7(11) .
C20F C18F N4F C17F -168.6(9) .
C21F C18F N4F C17F -54.2(11) .
O4F C21F N5F C22F -1.6(15) .
C18F C21F N5F C22F -176.4(8) .
C28F C22F N5F C21F -57.9(11) .
C27F C22F N5F C21F 64.0(11) .
C23F C22F N5F C21F -176.8(9) .
O5F C28F N6F C29F -3.3(15) .
C22F C28F N6F C29F 179.2(8) .
C33F C29F N6F C28F -68.1(12) .
C30F C29F N6F C28F 168.0(9) .
O6F C33F N7F C34F -2.4(17) .
C29F C33F N7F C34F 178.0(9) .
C37F C34F N7F C33F 61.0(13) .
C36F C34F N7F C33F -63.3(13) .
C35F C34F N7F C33F 177.3(11) .
O7A C37A O8A C38A 2.9(18) .
C34A C37A O8A C38A -179.6(10) .
N6B C28B O5B Na1 -11(2) 4_466
C22B C28B O5B Na1 166.1(8) 4_466
O7B C37B O8B C38B 2(3) .
C34B C37B O8B C38B -175.0(18) .
O7C C37C O8C C38C 10(2) .
C34C C37C O8C C38C -163.7(14) .
N3D C10D O2D Na1 -156.4(7) 4_566
C7D C10D O2D Na1 15.9(13) 4_566
O7D C37D O8D C38D 3(2) .
C34D C37D O8D C38D -179.6(12) .
O7E C37E O8E C38E 15(3) .
C34E C37E O8E C38E 177.1(17) .
O7F C37F O8F C38F -1.7(18) .
C34F C37F O8F C38F -173.5(10) .
